data_4335572
loop_
_publ_author_name
'Masooma Ibrahim'
'Yixian Xiang'
'Bassem S. Bassil'
'Yanhua Lan'
'Annie K. Powell'
'Pedro de Oliveira'
'Bineta Keita'
'Ulrich Kortz'

_publ_contact_author_address
;
Jacobs University, School of Engineering and Science, 
P.O. Box 750 561, 28725 Bremen, Germany
;
_publ_contact_author_email u.kortz@jacobs-university.de
_publ_contact_author_fax '+49 421 200 3229'
_publ_contact_author_name 'Ulrich Kortz '
_publ_contact_author_phone '+49 421 200 3235'
_publ_section_title
;
 Synthesis, Magnetism, and Electrochemistry of the Ni14- and
 Ni5-Containing Heteropolytungstates
 [Ni14(OH)6(H2O)10(HPO4)4(P2W15O56)4]34- and
 [Ni5(OH)4(H2O)4(\b-GeW9O34)(\b-GeW8O30(OH))]13-
;
_journal_name_full 'Inorganic Chemistry'
_journal_page_first 8399
_journal_page_last 8408
_journal_paper_doi 10.1021/ic400943j
_journal_volume 52
_journal_year 2013
_chemical_formula_sum 'H248 Na32.5 Ni14 O365 P12 Rb1.5 W60'
_chemical_formula_weight 19189.94
_chemical_name_systematic
; 
 ? 
;
_space_group_IT_number 2
_symmetry_cell_setting triclinic
_symmetry_space_group_name_Hall '-P 1'
_symmetry_space_group_name_H-M 'P -1'
_atom_sites_solution_primary direct
_atom_sites_solution_secondary difmap
_audit_creation_method SHELXL-97
_cell_angle_alpha 90.601(3)
_cell_angle_beta 92.688(2)
_cell_angle_gamma 90.439(2)
_cell_formula_units_Z 2
_cell_length_a 15.6062(5)
_cell_length_b 24.9652(9)
_cell_length_c 49.490(2)
_cell_measurement_reflns_used 9895
_cell_measurement_temperature 173(2)
_cell_measurement_theta_max 19.91
_cell_measurement_theta_min 2.78
_cell_volume 19259.0(12)
_computing_cell_refinement 'Bruker SAINT'
_computing_data_collection 'Bruker APEX2'
_computing_data_reduction 'Bruker SAINT'
_computing_molecular_graphics 'Bruker SHELXTL'
_computing_publication_material 'Bruker SHELXTL'
_computing_structure_refinement 'SHELXL-97 (Sheldrick, 2008)'
_computing_structure_solution 'SHELXS-97 (Sheldrick, 2008)'
_diffrn_ambient_temperature 173(2)
_diffrn_measured_fraction_theta_full 0.984
_diffrn_measured_fraction_theta_max 0.984
_diffrn_measurement_device_type 'Bruker APEX-II CCD'
_diffrn_measurement_method '\f and \w scans'
_diffrn_radiation_monochromator graphite
_diffrn_radiation_source 'fine-focus sealed tube'
_diffrn_radiation_type MoK\a
_diffrn_radiation_wavelength 0.71073
_diffrn_reflns_av_R_equivalents 0.1449
_diffrn_reflns_av_sigmaI/netI 0.1025
_diffrn_reflns_limit_h_max 15
_diffrn_reflns_limit_h_min -14
_diffrn_reflns_limit_k_max 24
_diffrn_reflns_limit_k_min -24
_diffrn_reflns_limit_l_max 49
_diffrn_reflns_limit_l_min -49
_diffrn_reflns_number 271892
_diffrn_reflns_theta_full 20.82
_diffrn_reflns_theta_max 20.82
_diffrn_reflns_theta_min 3.40
_exptl_absorpt_coefficient_mu 18.888
_exptl_absorpt_correction_T_max 0.2200
_exptl_absorpt_correction_T_min 0.0494
_exptl_absorpt_correction_type multi-scan
_exptl_absorpt_process_details SADABS
_exptl_crystal_density_diffrn 3.309
_exptl_crystal_description rod
_exptl_crystal_F_000 17186
_exptl_crystal_size_max 0.40
_exptl_crystal_size_mid 0.13
_exptl_crystal_size_min 0.12
_refine_diff_density_max 2.785
_refine_diff_density_min -2.963
_refine_diff_density_rms 0.401
_refine_ls_extinction_method none
_refine_ls_goodness_of_fit_ref 1.008
_refine_ls_matrix_type full
_refine_ls_number_parameters 2212
_refine_ls_number_reflns 39724
_refine_ls_number_restraints 0
_refine_ls_restrained_S_all 1.008
_refine_ls_R_factor_all 0.1807
_refine_ls_R_factor_gt 0.1067
_refine_ls_shift/su_max 0.001
_refine_ls_shift/su_mean 0.000
_refine_ls_structure_factor_coef Fsqd
_refine_ls_weighting_details 'calc w=1/[\s^2^(Fo^2^)+(0.0460P)^2^+6000.0000P] where P=(Fo^2^+2Fc^2^)/3'
_refine_ls_weighting_scheme calc
_refine_ls_wR_factor_gt 0.2262
_refine_ls_wR_factor_ref 0.2772
_reflns_number_gt 23300
_reflns_number_total 39724
_reflns_threshold_expression >2sigma(I)
_cod_data_source_file ic400943j_si_002.cif
_cod_data_source_block try
_cod_original_cell_volume 19258.9(12)
_cod_original_formula_sum 'H248 Na32.50 Ni14 O365 P12 Rb1.50 W60'
_cod_database_code 4335572

loop_
_symmetry_equiv_pos_as_xyz
'x, y, z'
'-x, -y, -z'

loop_
_atom_site_label
_atom_site_type_symbol
_atom_site_fract_x
_atom_site_fract_y
_atom_site_fract_z
_atom_site_U_iso_or_equiv
_atom_site_adp_type
_atom_site_occupancy
_atom_site_symmetry_multiplicity
_atom_site_calc_flag
_atom_site_refinement_flags
W1 W 0.01095(19) 0.34048(11) 0.55775(7) 0.0640(9) Uani 0.93 1 d P
W1A W 0.043(3) 0.2962(16) 0.5313(9) 0.060(11) Uiso 0.07 1 d P
W2 W -0.17509(18) 0.26976(11) 0.56338(6) 0.0577(8) Uani 0.93 1 d P
W2A W -0.103(3) 0.3317(15) 0.5760(10) 0.060(11) Uiso 0.07 1 d P
W3 W -0.03373(19) 0.23328(12) 0.51574(7) 0.0632(8) Uani 0.93 1 d P
W3A W -0.146(2) 0.2247(16) 0.5350(8) 0.052(10) Uiso 0.07 1 d P
W4 W 0.06687(16) 0.31613(10) 0.63079(6) 0.0561(7) Uani 1 1 d .
W5 W -0.11715(16) 0.24587(10) 0.63639(5) 0.0518(7) Uani 1 1 d .
W6 W -0.16525(15) 0.13164(10) 0.59085(5) 0.0503(7) Uani 1 1 d .
W7 W -0.02531(16) 0.09597(10) 0.54388(5) 0.0542(7) Uani 1 1 d .
W8 W 0.17422(16) 0.17215(10) 0.53775(6) 0.0546(7) Uani 1 1 d .
W9 W 0.21783(17) 0.27784(10) 0.57979(6) 0.0601(8) Uani 1 1 d .
W10 W 0.18278(15) 0.22131(10) 0.68111(6) 0.0515(7) Uani 1 1 d .
W11 W -0.00268(15) 0.15118(10) 0.68669(5) 0.0479(7) Uani 1 1 d .
W12 W -0.05111(15) 0.04041(9) 0.64245(5) 0.0465(7) Uani 1 1 d .
W13 W 0.08970(16) 0.00479(9) 0.59549(5) 0.0502(7) Uani 1 1 d .
W14 W 0.28526(15) 0.07892(10) 0.58918(5) 0.0496(7) Uani 1 1 d .
W15 W 0.33015(15) 0.18449(10) 0.63115(6) 0.0530(7) Uani 1 1 d .
W16 W 0.5940(3) 0.37918(19) 0.92401(10) 0.1169(17) Uani 0.90 1 d P
W16A W 0.5191(17) 0.4138(10) 0.9092(5) 0.050(7) Uiso 0.10 1 d P
W17 W 0.5472(3) 0.45087(18) 0.86706(11) 0.1143(17) Uani 0.90 1 d P
W17A W 0.6613(19) 0.4196(12) 0.8566(6) 0.054(8) Uiso 0.10 1 d P
W18 W 0.7364(3) 0.38236(18) 0.87371(10) 0.1123(16) Uani 0.90 1 d P
W18A W 0.7077(18) 0.3460(11) 0.9144(6) 0.058(7) Uiso 0.10 1 d P
W19 W 0.3890(2) 0.30136(15) 0.91341(8) 0.0952(12) Uani 1 1 d .
W20 W 0.3434(2) 0.37351(13) 0.85688(8) 0.0922(12) Uani 1 1 d .
W21 W 0.4952(2) 0.37720(13) 0.80308(8) 0.0869(11) Uani 1 1 d .
W22 W 0.6821(2) 0.30889(14) 0.80953(8) 0.0907(12) Uani 1 1 d .
W23 W 0.73072(18) 0.23109(14) 0.87036(7) 0.0839(11) Uani 1 1 d .
W24 W 0.5900(2) 0.22812(16) 0.92025(7) 0.0925(12) Uani 1 1 d .
W25 W 0.28190(17) 0.17658(13) 0.87948(6) 0.0714(9) Uani 1 1 d .
W26 W 0.23557(17) 0.24920(11) 0.82321(7) 0.0686(9) Uani 1 1 d .
W27 W 0.38348(17) 0.25247(11) 0.77085(6) 0.0637(8) Uani 1 1 d .
W28 W 0.57121(17) 0.18439(12) 0.77688(6) 0.0674(9) Uani 1 1 d .
W29 W 0.62044(16) 0.10850(12) 0.83626(6) 0.0633(8) Uani 1 1 d .
W30 W 0.47916(17) 0.10511(13) 0.88622(6) 0.0700(9) Uani 1 1 d .
W31 W 0.7055(2) -0.45348(12) 0.63300(8) 0.0824(11) Uani 0.95 1 d P
W31A W 0.603(3) -0.4841(19) 0.6226(11) 0.049(13) Uiso 0.05 1 d P
W32 W 0.7532(2) -0.38753(12) 0.57533(8) 0.0777(10) Uani 0.95 1 d P
W32A W 0.784(3) -0.416(2) 0.6188(11) 0.048(13) Uiso 0.05 1 d P
W33 W 0.5680(2) -0.46037(12) 0.57733(8) 0.0802(10) Uani 0.95 1 d P
W33A W 0.653(4) -0.416(3) 0.5603(13) 0.061(17) Uiso 0.05 1 d P
W34 W 0.72711(18) -0.32529(11) 0.67231(7) 0.0694(9) Uani 1 1 d .
W35 W 0.77572(17) -0.26101(11) 0.61570(6) 0.0630(8) Uani 1 1 d .
W36 W 0.62805(18) -0.26792(11) 0.55535(6) 0.0647(8) Uani 1 1 d .
W37 W 0.44487(19) -0.33925(11) 0.55708(6) 0.0681(8) Uani 1 1 d .
W38 W 0.39218(18) -0.41040(10) 0.61899(7) 0.0692(9) Uani 1 1 d .
W39 W 0.52737(19) -0.40368(11) 0.67406(7) 0.0729(9) Uani 1 1 d .
W40 W 0.65721(16) -0.13677(10) 0.63975(6) 0.0540(7) Uani 1 1 d .
W41 W 0.51297(16) -0.14432(10) 0.58100(6) 0.0545(7) Uani 1 1 d .
W42 W 0.32857(16) -0.21564(10) 0.58315(6) 0.0551(7) Uani 1 1 d .
W43 W 0.27739(16) -0.28529(10) 0.64348(6) 0.0574(7) Uani 1 1 d .
W44 W 0.41351(17) -0.27793(10) 0.69866(6) 0.0610(8) Uani 1 1 d .
W45 W 0.60870(17) -0.20114(10) 0.69695(6) 0.0589(8) Uani 1 1 d .
W46 W 0.0432(4) -0.3459(3) 0.97417(11) 0.1174(19) Uani 0.80 1 d P
W46A W 0.0118(15) -0.3820(9) 0.9383(5) 0.116(7) Uiso 0.20 1 d P
W47 W -0.1476(4) -0.2775(3) 0.96815(11) 0.134(2) Uani 0.80 1 d P
W47A W -0.0271(14) -0.2905(10) 0.9859(5) 0.110(7) Uiso 0.20 1 d P
W48 W -0.1028(3) -0.3728(2) 0.92189(11) 0.1186(19) Uani 0.80 1 d P
W48A W -0.1773(15) -0.3149(10) 0.9337(5) 0.117(7) Uiso 0.20 1 d P
W49 W 0.1628(3) -0.21568(18) 0.97397(7) 0.1059(14) Uani 1 1 d .
W50 W -0.0271(3) -0.14687(17) 0.96813(8) 0.1122(15) Uani 1 1 d .
W51 W -0.1809(2) -0.17637(18) 0.91273(9) 0.1112(14) Uani 1 1 d .
W52 W -0.1370(2) -0.27267(16) 0.86612(8) 0.0966(12) Uani 1 1 d .
W53 W 0.0638(2) -0.34503(15) 0.87228(8) 0.0954(11) Uani 1 1 d .
W54 W 0.2087(2) -0.31724(16) 0.92433(8) 0.0994(12) Uani 1 1 d .
W55 W 0.2660(2) -0.10942(15) 0.93006(7) 0.0853(10) Uani 1 1 d .
W56 W 0.0770(2) -0.04036(15) 0.92396(7) 0.0867(11) Uani 1 1 d .
W57 W -0.07318(19) -0.06951(14) 0.86945(7) 0.0822(10) Uani 1 1 d .
W58 W -0.02899(18) -0.16604(13) 0.82287(6) 0.0730(9) Uani 1 1 d .
W59 W 0.16723(19) -0.23698(12) 0.82941(7) 0.0747(9) Uani 1 1 d .
W60 W 0.3121(2) -0.20934(14) 0.88148(7) 0.0796(9) Uani 1 1 d .
P1 P 0.0206(9) 0.2096(5) 0.5848(3) 0.032(3) Uani 1 1 d .
P2 P 0.1433(8) 0.1110(5) 0.6391(2) 0.021(3) Uani 1 1 d .
P3 P 0.5435(10) 0.3064(6) 0.8635(4) 0.058(5) Uani 1 1 d .
P4 P 0.4241(8) 0.1761(5) 0.8277(3) 0.028(3) Uani 1 1 d .
P5 P 0.5879(9) -0.3394(5) 0.6148(3) 0.038(4) Uani 1 1 d .
P6 P 0.4621(8) -0.2060(5) 0.6417(3) 0.028(3) Uani 1 1 d .
P7 P 0.0117(11) -0.2492(8) 0.9204(3) 0.061(5) Uani 1 1 d .
P8 P 0.1233(9) -0.1354(6) 0.8750(2) 0.035(4) Uani 1 1 d .
P9 P 0.4217(10) -0.0018(6) 0.6934(4) 0.054(5) Uani 1 1 d .
P10 P 0.2098(10) -0.0832(7) 0.6965(4) 0.059(5) Uani 1 1 d .
P11 P 0.3646(10) -0.0478(7) 0.8029(4) 0.058(5) Uani 1 1 d .
P12 P 0.1500(10) 0.0286(7) 0.7940(4) 0.064(5) Uani 1 1 d .
Ni1 Ni 0.2574(4) -0.0015(3) 0.64895(16) 0.051(2) Uani 1 1 d .
Ni2 Ni 0.1254(5) 0.0315(3) 0.69209(16) 0.049(2) Uani 1 1 d .
Ni3 Ni 0.2943(4) 0.0959(3) 0.68773(16) 0.047(2) Uani 1 1 d .
Ni4 Ni 0.4458(5) 0.0662(3) 0.79009(17) 0.055(2) Uani 1 1 d .
Ni5 Ni 0.2750(5) 0.1287(3) 0.78411(17) 0.055(2) Uani 1 1 d .
Ni6 Ni 0.3153(5) 0.0610(3) 0.83584(17) 0.058(2) Uani 1 1 d .
Ni7 Ni 0.2789(5) -0.1405(3) 0.64354(17) 0.053(2) Uani 1 1 d .
Ni8 Ni 0.4482(5) -0.0743(3) 0.64080(16) 0.052(2) Uani 1 1 d .
Ni9 Ni 0.4059(5) -0.1339(3) 0.69304(16) 0.051(2) Uani 1 1 d .
Ni10 Ni 0.3017(5) -0.0702(4) 0.86179(17) 0.065(2) Uani 1 1 d .
Ni11 Ni 0.1696(5) -0.0958(4) 0.81417(18) 0.067(2) Uani 1 1 d .
Ni12 Ni 0.1293(5) -0.0077(4) 0.85567(18) 0.067(2) Uani 1 1 d .
Ni13 Ni 0.2861(5) 0.0074(3) 0.74440(17) 0.055(2) Uani 1 1 d .
Ni14 Ni 0.2874(5) -0.1166(3) 0.75399(18) 0.060(2) Uani 1 1 d .
O1NN O 0.318(2) -0.0636(14) 0.6339(7) 0.051(10) Uiso 1 1 d .
O1T O 0.021(2) 0.4013(15) 0.5491(8) 0.060(11) Uiso 1 1 d .
O1ND O 0.244(2) -0.1850(15) 0.7347(8) 0.060(11) Uiso 1 1 d .
O1PB O 0.067(2) 0.0630(15) 0.7889(8) 0.059(11) Uiso 1 1 d .
O1PA O 0.296(3) -0.0715(17) 0.8212(9) 0.075(13) Uiso 1 1 d .
O2NN O 0.229(2) 0.0575(14) 0.7161(8) 0.053(10) Uiso 1 1 d .
O2PB O 0.220(2) 0.0659(15) 0.8065(8) 0.060(11) Uiso 1 1 d .
O2PA O 0.384(2) 0.0117(14) 0.8125(8) 0.055(11) Uiso 1 1 d .
O2T O -0.277(3) 0.2905(16) 0.5569(8) 0.066(12) Uiso 1 1 d .
O2ND O 0.341(3) -0.1684(19) 0.7836(10) 0.090(15) Uiso 1 1 d .
O3PB O 0.137(2) -0.0181(14) 0.8155(8) 0.053(10) Uiso 1 1 d .
O3PA O 0.334(2) -0.0491(14) 0.7729(8) 0.056(11) Uiso 1 1 d .
O3T O -0.053(3) 0.2337(19) 0.4822(10) 0.088(15) Uiso 1 1 d .
O4PA O 0.449(3) -0.0795(17) 0.8056(9) 0.077(13) Uiso 1 1 d .
O4PB O 0.175(2) 0.0049(13) 0.7674(7) 0.045(10) Uiso 1 1 d .
O4NN O 0.341(2) 0.0719(14) 0.7640(7) 0.050(10) Uiso 1 1 d .
O4T O 0.090(3) 0.3772(16) 0.6448(9) 0.070(12) Uiso 1 1 d .
O5T O -0.205(2) 0.2669(15) 0.6524(8) 0.060(11) Uiso 1 1 d .
O6T O -0.270(2) 0.1100(14) 0.5915(8) 0.055(11) Uiso 1 1 d .
O6NN O 0.256(2) 0.0050(15) 0.8590(8) 0.060(11) Uiso 1 1 d .
O7T O -0.047(3) 0.0505(16) 0.5173(8) 0.067(12) Uiso 1 1 d .
O8T O 0.221(3) 0.1573(15) 0.5084(8) 0.063(11) Uiso 1 1 d .
O9T O 0.290(3) 0.3234(17) 0.5768(9) 0.076(13) Uiso 1 1 d .
O10T O 0.220(2) 0.2746(15) 0.6997(8) 0.058(11) Uiso 1 1 d .
O10A O 0.237(2) 0.1657(14) 0.6955(8) 0.054(10) Uiso 1 1 d .
O1P0 O 0.129(3) -0.1167(16) 0.6982(9) 0.069(12) Uiso 1 1 d .
O1N0 O 0.432(3) -0.0465(16) 0.8665(8) 0.067(12) Uiso 1 1 d .
O11T O -0.077(2) 0.1606(14) 0.7101(8) 0.054(10) Uiso 1 1 d .
O11A O 0.060(3) 0.1023(15) 0.7008(8) 0.062(11) Uiso 1 1 d .
O1P1 O 0.008(3) 0.2351(16) 0.6112(9) 0.067(12) Uiso 1 1 d .
O12 O -0.116(2) 0.3321(15) 0.5573(9) 0.056(11) Uiso 1 1 d .
O1N2 O 0.067(2) -0.0040(14) 0.7229(7) 0.050(10) Uiso 1 1 d .
O12A O 0.021(2) 0.0159(15) 0.6655(8) 0.057(11) Uiso 1 1 d .
O12T O -0.142(2) 0.0082(15) 0.6494(8) 0.059(11) Uiso 1 1 d .
O1P2 O 0.106(3) 0.1586(16) 0.6547(9) 0.072(13) Uiso 1 1 d .
O1N3 O 0.399(2) 0.1172(15) 0.7130(8) 0.060(11) Uiso 1 1 d .
O13A O 0.156(2) -0.0191(13) 0.6229(7) 0.046(10) Uiso 1 1 d .
O13T O 0.085(2) -0.0498(14) 0.5748(7) 0.051(10) Uiso 1 1 d .
O1P3 O 0.553(3) 0.3163(19) 0.8332(10) 0.088(15) Uiso 1 1 d .
O13 O -0.002(3) 0.3068(16) 0.5217(9) 0.061(12) Uiso 1 1 d .
O14A O 0.311(2) 0.0400(14) 0.6181(8) 0.055(11) Uiso 1 1 d .
O1P4 O 0.380(2) 0.1235(14) 0.8141(7) 0.049(10) Uiso 1 1 d .
O14T O 0.349(2) 0.0520(15) 0.5657(8) 0.061(11) Uiso 1 1 d .
O14 O 0.015(2) 0.3440(15) 0.5952(8) 0.061(11) Uiso 1 1 d .
O1N4 O 0.510(3) 0.0127(16) 0.7661(9) 0.068(12) Uiso 1 1 d .
O14N O 0.176(3) -0.0996(16) 0.7734(8) 0.064(12) Uiso 1 1 d .
O15T O 0.425(2) 0.2206(13) 0.6327(7) 0.041(9) Uiso 1 1 d .
O1N5 O 0.171(2) 0.1318(15) 0.7559(8) 0.060(11) Uiso 1 1 d .
O15A O 0.351(3) 0.1377(15) 0.6559(8) 0.064(12) Uiso 1 1 d .
O1P5 O 0.637(3) -0.3918(16) 0.6028(8) 0.064(12) Uiso 1 1 d .
O1P6 O 0.556(2) -0.2028(13) 0.6509(7) 0.044(9) Uiso 1 1 d .
O16T O 0.608(5) 0.397(3) 0.9550(18) 0.19(3) Uiso 1 1 d .
O1N7 O 0.152(2) -0.1238(14) 0.6334(8) 0.054(10) Uiso 1 1 d .
O1P7 O 0.087(4) -0.280(2) 0.9078(12) 0.115(19) Uiso 1 1 d .
O17T O 0.529(4) 0.520(3) 0.8630(14) 0.14(2) Uiso 1 1 d .
O18T O 0.839(4) 0.410(3) 0.8738(14) 0.15(2) Uiso 1 1 d .
O1N8 O 0.475(2) 0.0046(15) 0.6300(8) 0.060(11) Uiso 1 1 d .
O1P8 O 0.023(3) -0.1383(19) 0.8651(10) 0.093(15) Uiso 1 1 d .
O19 O 0.124(3) 0.3162(16) 0.5599(9) 0.068(12) Uiso 1 1 d .
O1P9 O 0.349(3) 0.0252(15) 0.6769(8) 0.061(11) Uiso 1 1 d .
O19T O 0.340(3) 0.307(2) 0.9436(11) 0.101(17) Uiso 1 1 d .
O2P0 O 0.189(3) -0.0337(16) 0.6792(8) 0.061(11) Uiso 1 1 d .
O20T O 0.270(3) 0.419(2) 0.8527(11) 0.099(16) Uiso 1 1 d .
O2P1 O -0.024(3) 0.2488(16) 0.5638(9) 0.070(12) Uiso 1 1 d .
O21T O 0.470(3) 0.425(2) 0.7816(11) 0.099(16) Uiso 1 1 d .
O2N2 O 0.098(3) 0.0711(16) 0.8556(8) 0.067(12) Uiso 1 1 d .
O22T O 0.769(3) 0.3174(18) 0.7899(9) 0.083(14) Uiso 1 1 d .
O2P2 O 0.070(3) 0.0789(17) 0.6252(9) 0.074(13) Uiso 1 1 d .
O23 O -0.147(3) 0.2563(19) 0.5263(9) 0.070(13) Uiso 1 1 d .
O23T O 0.836(3) 0.2105(18) 0.8742(10) 0.086(14) Uiso 1 1 d .
O2P3 O 0.590(3) 0.2605(18) 0.8755(9) 0.082(14) Uiso 1 1 d .
O24T O 0.608(3) 0.2123(18) 0.9482(10) 0.080(14) Uiso 1 1 d .
O2P4 O 0.459(3) 0.2097(19) 0.8039(10) 0.088(15) Uiso 1 1 d .
O2P5 O 0.653(2) -0.3050(14) 0.6315(7) 0.049(10) Uiso 1 1 d .
O25 O -0.155(3) 0.2788(16) 0.5988(8) 0.067(12) Uiso 1 1 d .
O25A O 0.258(3) 0.1199(17) 0.8586(9) 0.077(13) Uiso 1 1 d .
O25T O 0.220(3) 0.1658(19) 0.9059(10) 0.094(16) Uiso 1 1 d .
O26 O -0.187(3) 0.1919(16) 0.5699(9) 0.068(12) Uiso 1 1 d .
O2P6 O 0.456(3) -0.2066(16) 0.6116(8) 0.065(12) Uiso 1 1 d .
O26A O 0.219(2) 0.1861(14) 0.8078(8) 0.053(10) Uiso 1 1 d .
O26T O 0.141(3) 0.2774(17) 0.8159(9) 0.072(13) Uiso 1 1 d .
O27A O 0.328(2) 0.1904(14) 0.7653(8) 0.056(11) Uiso 1 1 d .
O27T O 0.351(3) 0.2890(17) 0.7452(9) 0.073(13) Uiso 1 1 d .
O2P7 O -0.060(4) -0.227(2) 0.9037(12) 0.120(19) Uiso 1 1 d .
O28A O 0.510(2) 0.1273(14) 0.7718(8) 0.054(10) Uiso 1 1 d .
O28T O 0.645(2) 0.1769(15) 0.7529(8) 0.060(11) Uiso 1 1 d .
O2P8 O 0.169(2) -0.0903(15) 0.8580(8) 0.061(11) Uiso 1 1 d .
O29A O 0.550(2) 0.0662(14) 0.8181(7) 0.050(10) Uiso 1 1 d .
O2P9 O 0.439(2) -0.0598(13) 0.6810(7) 0.048(10) Uiso 1 1 d .
O29T O 0.714(3) 0.0708(17) 0.8359(9) 0.078(13) Uiso 1 1 d .
O3P0 O 0.241(2) -0.0672(14) 0.7259(8) 0.052(10) Uiso 1 1 d .
O30T O 0.489(3) 0.0706(18) 0.9142(10) 0.082(14) Uiso 1 1 d .
O30A O 0.410(2) 0.0641(14) 0.8636(8) 0.054(10) Uiso 1 1 d .
O3P1 O -0.023(2) 0.1573(15) 0.5808(8) 0.057(11) Uiso 1 1 d .
O31T O 0.759(3) -0.5022(18) 0.6493(10) 0.085(14) Uiso 1 1 d .
O3P2 O 0.209(3) 0.1290(16) 0.6203(9) 0.069(12) Uiso 1 1 d .
O32T O 0.838(3) -0.3984(17) 0.5543(9) 0.079(13) Uiso 1 1 d .
O33T O 0.540(3) -0.516(2) 0.5591(10) 0.096(16) Uiso 1 1 d .
O3P3 O 0.591(3) 0.3610(18) 0.8762(9) 0.080(14) Uiso 1 1 d .
O34T O 0.791(3) -0.3405(16) 0.7003(9) 0.070(12) Uiso 1 1 d .
O3P4 O 0.495(3) 0.1543(18) 0.8479(10) 0.083(14) Uiso 1 1 d .
O3P5 O 0.554(3) -0.3119(16) 0.5881(9) 0.071(12) Uiso 1 1 d .
O35T O 0.873(3) -0.2345(17) 0.6090(9) 0.079(14) Uiso 1 1 d .
O3P6 O 0.418(2) -0.2535(14) 0.6532(8) 0.053(10) Uiso 1 1 d .
O36T O 0.672(3) -0.2445(16) 0.5274(9) 0.069(12) Uiso 1 1 d .
O37T O 0.382(2) -0.3621(15) 0.5308(8) 0.060(11) Uiso 1 1 d .
O37 O -0.059(3) 0.1603(15) 0.5259(8) 0.062(11) Uiso 1 1 d .
O3P7 O -0.032(3) -0.295(2) 0.9391(11) 0.101(17) Uiso 1 1 d .
O38T O 0.314(3) -0.4545(16) 0.6125(9) 0.070(12) Uiso 1 1 d .
O38 O 0.085(3) 0.2184(18) 0.5194(9) 0.080(14) Uiso 1 1 d .
O3P8 O 0.170(3) -0.189(2) 0.8700(11) 0.101(16) Uiso 1 1 d .
O3P9 O 0.398(2) -0.0097(14) 0.7234(8) 0.051(10) Uiso 1 1 d .
O39T O 0.529(3) -0.4416(19) 0.7003(10) 0.090(15) Uiso 1 1 d .
O4P0 O 0.277(2) -0.1192(15) 0.6829(8) 0.060(11) Uiso 1 1 d .
O40T O 0.746(2) -0.0972(15) 0.6363(8) 0.059(11) Uiso 1 1 d .
O40A O 0.576(3) -0.0908(17) 0.6450(9) 0.074(13) Uiso 1 1 d .
O41A O 0.464(2) -0.0972(14) 0.6018(8) 0.054(10) Uiso 1 1 d .
O4P1 O 0.113(3) 0.2090(16) 0.5773(8) 0.065(12) Uiso 1 1 d .
O41T O 0.546(3) -0.1043(16) 0.5542(8) 0.066(12) Uiso 1 1 d .
O4P2 O 0.191(2) 0.0712(15) 0.6597(8) 0.061(11) Uiso 1 1 d .
O42A O 0.290(2) -0.1666(13) 0.6042(7) 0.040(9) Uiso 1 1 d .
O42T O 0.248(2) -0.2192(14) 0.5593(8) 0.052(10) Uiso 1 1 d .
O43A O 0.250(2) -0.2197(13) 0.6495(7) 0.044(9) Uiso 1 1 d .
O43T O 0.177(3) -0.3135(16) 0.6395(8) 0.064(12) Uiso 1 1 d .
O4P3 O 0.448(3) 0.313(2) 0.8700(11) 0.098(16) Uiso 1 1 d .
O44T O 0.401(3) -0.3015(18) 0.7280(9) 0.081(14) Uiso 1 1 d .
O44A O 0.380(2) -0.2126(15) 0.7022(8) 0.057(11) Uiso 1 1 d .
O4P5 O 0.517(2) -0.3595(15) 0.6318(8) 0.056(11) Uiso 1 1 d .
O45A O 0.532(2) -0.1498(14) 0.7006(7) 0.049(10) Uiso 1 1 d .
O45T O 0.661(3) -0.1982(16) 0.7263(9) 0.072(13) Uiso 1 1 d .
O45 O -0.049(3) 0.3125(17) 0.6422(9) 0.075(13) Uiso 1 1 d .
O46T O 0.069(5) -0.390(3) 0.9984(17) 0.18(3) Uiso 1 1 d .
O4P6 O 0.416(2) -0.1525(14) 0.6513(8) 0.056(11) Uiso 1 1 d .
O4P7 O 0.046(4) -0.208(2) 0.9413(12) 0.12(2) Uiso 1 1 d .
O47T O -0.223(7) -0.273(4) 0.988(2) 0.25(4) Uiso 1 1 d .
O4P8 O 0.134(4) -0.117(2) 0.9047(13) 0.13(2) Uiso 1 1 d .
O48T O -0.158(5) -0.429(3) 0.9120(15) 0.16(3) Uiso 1 1 d .
O4P9 O 0.504(3) 0.0313(15) 0.6933(8) 0.061(11) Uiso 1 1 d .
O49 O 0.157(3) 0.3025(16) 0.6095(9) 0.072(13) Uiso 1 1 d .
O49T O 0.232(3) -0.2157(19) 1.0029(10) 0.093(15) Uiso 1 1 d .
O50T O -0.064(4) -0.111(3) 0.9903(14) 0.14(2) Uiso 1 1 d .
O51T O -0.271(4) -0.148(3) 0.9152(13) 0.13(2) Uiso 1 1 d .
O52T O -0.207(4) -0.297(2) 0.8433(12) 0.12(2) Uiso 1 1 d .
O53T O 0.068(3) -0.401(2) 0.8498(11) 0.103(17) Uiso 1 1 d .
O54T O 0.295(4) -0.357(2) 0.9334(11) 0.110(18) Uiso 1 1 d .
O55T O 0.346(3) -0.0940(17) 0.9542(9) 0.077(13) Uiso 1 1 d .
O55A O 0.294(3) -0.0726(19) 0.9049(10) 0.089(15) Uiso 1 1 d .
O56 O -0.158(2) 0.1832(15) 0.6183(8) 0.059(11) Uiso 1 1 d .
O56A O 0.116(3) -0.0094(17) 0.8972(9) 0.078(13) Uiso 1 1 d .
O56T O 0.051(3) 0.009(2) 0.9424(11) 0.100(16) Uiso 1 1 d .
O57A O 0.005(3) -0.0296(16) 0.8544(8) 0.066(12) Uiso 1 1 d .
O57T O -0.158(3) -0.029(2) 0.8663(11) 0.100(16) Uiso 1 1 d .
O58A O 0.042(2) -0.1210(15) 0.8103(8) 0.057(11) Uiso 1 1 d .
O58T O -0.084(3) -0.1816(19) 0.7965(10) 0.093(15) Uiso 1 1 d .
O59A O 0.198(2) -0.1761(14) 0.8167(8) 0.055(11) Uiso 1 1 d .
O59T O 0.180(3) -0.277(2) 0.8037(11) 0.097(16) Uiso 1 1 d .
O60A O 0.332(3) -0.1494(17) 0.8669(9) 0.074(13) Uiso 1 1 d .
O60T O 0.409(4) -0.239(2) 0.8856(11) 0.110(18) Uiso 1 1 d .
O67 O -0.140(2) 0.0981(14) 0.5573(8) 0.053(10) Uiso 1 1 d .
O78 O 0.087(2) 0.1207(13) 0.5370(7) 0.045(9) Uiso 1 1 d .
O89 O 0.231(3) 0.2403(17) 0.5475(9) 0.075(13) Uiso 1 1 d .
O94N O 0.402(2) -0.1119(15) 0.7321(8) 0.059(11) Uiso 1 1 d .
O101 O 0.075(2) 0.2086(14) 0.6969(8) 0.055(10) Uiso 1 1 d .
O105 O 0.254(3) 0.2258(17) 0.6521(9) 0.079(13) Uiso 1 1 d .
O112 O -0.063(2) 0.1066(15) 0.6601(8) 0.058(11) Uiso 1 1 d .
O123 O -0.015(2) -0.0065(15) 0.6139(8) 0.059(11) Uiso 1 1 d .
O134 O 0.178(3) 0.0451(17) 0.5798(9) 0.078(13) Uiso 1 1 d .
O145 O 0.359(2) 0.1393(15) 0.6019(8) 0.057(11) Uiso 1 1 d .
O167 O 0.556(4) 0.445(3) 0.9009(14) 0.13(2) Uiso 1 1 d .
O168 O 0.709(4) 0.391(3) 0.9077(15) 0.10(2) Uiso 0.75 1 d P
O169 O 0.476(4) 0.354(2) 0.9238(11) 0.110(18) Uiso 1 1 d .
O170 O 0.432(3) 0.4212(19) 0.8713(10) 0.089(15) Uiso 1 1 d .
O171 O 0.548(3) 0.424(2) 0.8324(11) 0.101(17) Uiso 1 1 d .
O178 O 0.669(4) 0.438(2) 0.8672(13) 0.11(2) Uiso 1 1 d .
O182 O 0.714(3) 0.3651(17) 0.8389(9) 0.078(13) Uiso 1 1 d .
O183 O 0.752(3) 0.308(2) 0.8811(11) 0.102(17) Uiso 1 1 d .
O190 O 0.333(4) 0.357(2) 0.8939(12) 0.118(19) Uiso 1 1 d .
O194 O 0.477(3) 0.2539(19) 0.9235(10) 0.091(15) Uiso 1 1 d .
O195 O 0.326(3) 0.2506(19) 0.8966(10) 0.090(15) Uiso 1 1 d .
O201 O 0.401(3) 0.380(2) 0.8256(11) 0.104(17) Uiso 1 1 d .
O206 O 0.286(3) 0.3139(17) 0.8455(9) 0.079(13) Uiso 1 1 d .
O212 O 0.616(3) 0.3632(18) 0.7934(9) 0.082(14) Uiso 1 1 d .
O217 O 0.458(3) 0.3196(18) 0.7859(10) 0.083(14) Uiso 1 1 d .
O223 O 0.721(3) 0.263(2) 0.8345(11) 0.103(17) Uiso 1 1 d .
O228 O 0.627(3) 0.2553(19) 0.7893(10) 0.095(16) Uiso 1 1 d .
O234 O 0.704(4) 0.220(2) 0.9059(12) 0.120(19) Uiso 1 1 d .
O239 O 0.678(3) 0.1688(16) 0.8576(9) 0.070(12) Uiso 1 1 d .
O240 O 0.550(3) 0.1656(18) 0.9039(9) 0.082(14) Uiso 1 1 d .
O248 O 0.626(4) 0.305(2) 0.9269(12) 0.117(19) Uiso 1 1 d .
O250 O 0.391(3) 0.1528(19) 0.8941(10) 0.094(16) Uiso 1 1 d .
O256 O 0.212(3) 0.2249(17) 0.8591(9) 0.077(13) Uiso 1 1 d .
O257 O 0.356(3) 0.2063(19) 0.8419(10) 0.094(16) Uiso 1 1 d .
O267 O 0.310(3) 0.2778(17) 0.7973(9) 0.078(13) Uiso 1 1 d .
O278 O 0.495(3) 0.2322(19) 0.7562(10) 0.088(15) Uiso 1 1 d .
O289 O 0.627(3) 0.1602(19) 0.8086(10) 0.091(15) Uiso 1 1 d .
O290 O 0.585(3) 0.0878(18) 0.8707(10) 0.084(14) Uiso 1 1 d .
O312 O 0.780(3) -0.435(2) 0.6021(12) 0.101(17) Uiso 1 1 d .
O313 O 0.629(3) -0.4912(19) 0.6036(11) 0.091(15) Uiso 1 1 d .
O314 O 0.752(3) -0.3931(17) 0.6521(9) 0.079(13) Uiso 1 1 d .
O319 O 0.606(3) -0.4479(18) 0.6526(10) 0.087(14) Uiso 1 1 d .
O323 O 0.675(3) -0.441(2) 0.5634(10) 0.083(17) Uiso 1 1 d .
O325 O 0.791(3) -0.3325(17) 0.5996(9) 0.076(13) Uiso 1 1 d .
O326 O 0.685(3) -0.3369(17) 0.5569(9) 0.076(13) Uiso 1 1 d .
O337 O 0.521(2) -0.4042(14) 0.5582(8) 0.055(11) Uiso 1 1 d .
O338 O 0.478(3) -0.4559(17) 0.6025(9) 0.073(13) Uiso 1 1 d .
O345 O 0.686(3) -0.2595(18) 0.6818(9) 0.082(14) Uiso 1 1 d .
O346 O 0.814(3) -0.2896(17) 0.6473(9) 0.077(13) Uiso 1 1 d .
O349 O 0.629(3) -0.3614(19) 0.6809(10) 0.090(15) Uiso 1 1 d .
O350 O 0.730(3) -0.2044(16) 0.6320(9) 0.071(12) Uiso 1 1 d .
O356 O 0.710(3) -0.2519(16) 0.5817(8) 0.067(12) Uiso 1 1 d .
O361 O 0.564(3) -0.2135(16) 0.5641(8) 0.067(12) Uiso 1 1 d .
O367 O 0.534(3) -0.3084(19) 0.5377(10) 0.089(15) Uiso 1 1 d .
O372 O 0.396(3) -0.2772(16) 0.5647(9) 0.072(12) Uiso 1 1 d .
O378 O 0.398(3) -0.3720(15) 0.5846(8) 0.063(12) Uiso 1 1 d .
O383 O 0.337(3) -0.3559(16) 0.6333(9) 0.070(12) Uiso 1 1 d .
O389 O 0.433(3) -0.4358(18) 0.6518(10) 0.086(14) Uiso 1 1 d .
O394 O 0.463(3) -0.3498(17) 0.6853(9) 0.075(13) Uiso 1 1 d .
O401 O 0.614(3) -0.1492(16) 0.6046(9) 0.071(12) Uiso 1 1 d .
O405 O 0.684(2) -0.1552(15) 0.6757(8) 0.060(11) Uiso 1 1 d .
O410 O 0.108(3) 0.2713(17) 0.6556(9) 0.079(14) Uiso 1 1 d .
O412 O 0.403(2) -0.1693(14) 0.5648(7) 0.049(10) Uiso 1 1 d .
O423 O 0.301(3) -0.2699(17) 0.6070(9) 0.079(13) Uiso 1 1 d .
O434 O 0.308(3) -0.3007(17) 0.6811(9) 0.072(13) Uiso 1 1 d .
O445 O 0.530(3) -0.2580(16) 0.7026(9) 0.069(12) Uiso 1 1 d .
O467 O -0.013(4) -0.318(2) 0.9756(12) 0.084(18) Uiso 1 1 d .
O468 O -0.026(6) -0.395(4) 0.955(2) 0.20(4) Uiso 1 1 d .
O470 O -0.071(4) -0.220(3) 0.9788(13) 0.14(2) Uiso 1 1 d .
O478 O -0.162(4) -0.345(3) 0.9465(15) 0.14(2) Uiso 1 1 d .
O490 O 0.102(3) -0.1809(17) 0.9787(9) 0.066(12) Uiso 1 1 d .
O494 O 0.205(4) -0.272(2) 0.9480(12) 0.117(19) Uiso 1 1 d .
O495 O 0.205(3) -0.161(2) 0.9569(11) 0.101(17) Uiso 1 1 d .
O496 O 0.092(3) -0.277(2) 0.9831(11) 0.098(16) Uiso 1 1 d .
O501 O -0.115(4) -0.147(3) 0.9427(14) 0.15(2) Uiso 1 1 d .
O506 O 0.032(4) -0.099(2) 0.9507(11) 0.110(18) Uiso 1 1 d .
O511 O -0.058(2) 0.2098(15) 0.6624(8) 0.061(11) Uiso 1 1 d .
O512 O -0.218(4) -0.223(3) 0.8836(13) 0.14(2) Uiso 1 1 d .
O517 O -0.139(4) -0.133(2) 0.8897(12) 0.117(19) Uiso 1 1 d .
O518 O -0.193(4) -0.243(2) 0.9429(12) 0.114(19) Uiso 1 1 d .
O523 O -0.030(4) -0.315(2) 0.8620(11) 0.109(18) Uiso 1 1 d .
O528 O -0.103(3) -0.220(2) 0.8463(11) 0.107(17) Uiso 1 1 d .
O529 O -0.150(4) -0.333(3) 0.9019(14) 0.13(2) Uiso 1 1 d .
O534 O 0.160(4) -0.362(3) 0.8967(14) 0.15(2) Uiso 1 1 d .
O538 O -0.005(4) -0.380(2) 0.8997(12) 0.116(19) Uiso 1 1 d .
O539 O 0.122(3) -0.2988(18) 0.8531(9) 0.083(14) Uiso 1 1 d .
O540 O 0.257(3) -0.276(2) 0.9017(11) 0.099(16) Uiso 1 1 d .
O546 O 0.117(3) -0.3497(19) 0.9471(10) 0.093(15) Uiso 1 1 d .
O550 O 0.295(4) -0.178(2) 0.9125(12) 0.120(19) Uiso 1 1 d .
O556 O 0.196(3) -0.064(2) 0.9404(11) 0.099(16) Uiso 1 1 d .
O567 O -0.030(4) -0.059(2) 0.9041(13) 0.13(2) Uiso 1 1 d .
O578 O -0.099(3) -0.1152(19) 0.8376(10) 0.088(15) Uiso 1 1 d .
O589 O 0.054(3) -0.221(2) 0.8242(11) 0.108(18) Uiso 1 1 d .
O590 O 0.276(3) -0.2455(19) 0.8503(10) 0.088(15) Uiso 1 1 d .
O612 O -0.112(2) 0.0830(15) 0.6119(8) 0.058(11) Uiso 1 1 d .
O713 O 0.013(3) 0.0503(16) 0.5698(8) 0.065(12) Uiso 1 1 d .
O814 O 0.237(2) 0.1373(14) 0.5618(8) 0.054(10) Uiso 1 1 d .
O915 O 0.280(2) 0.2304(14) 0.6002(7) 0.052(10) Uiso 1 1 d .
Rb1 Rb 0.8050(12) -0.3213(7) 0.5021(4) 0.032(5) Uiso 0.25 1 d P
Na1 Na 1.360(2) -0.1089(12) 0.3693(6) 0.062(9) Uiso 0.75 1 d P
Na2 Na 0.454(2) -0.2148(12) 0.3338(7) 0.064(9) Uiso 0.75 1 d P
Na3 Na 0.826(2) 0.0197(15) 0.8191(8) 0.039(10) Uiso 0.50 1 d P
Na4 Na -0.084(3) -0.0699(16) 0.5282(9) 0.049(11) Uiso 0.50 1 d P
Na5 Na 0.297(3) -0.0682(17) 0.5713(9) 0.058(12) Uiso 0.50 1 d P
Na6 Na 0.168(3) 0.0133(17) 0.5208(9) 0.055(12) Uiso 0.50 1 d P
Na7 Na 0.443(3) 0.0451(19) 0.5245(10) 0.066(14) Uiso 0.50 1 d P
Na8 Na 0.335(4) 0.130(2) 0.4799(12) 0.085(17) Uiso 0.50 1 d P
Na9 Na 0.930(3) 0.1877(17) 0.8370(9) 0.056(12) Uiso 0.50 1 d P
Na10 Na 0.017(3) 0.2502(18) 0.7840(9) 0.059(13) Uiso 0.50 1 d P
Na11 Na 0.211(3) -0.3718(16) 0.5291(9) 0.050(11) Uiso 0.50 1 d P
Na12 Na 1.228(3) -0.045(2) 0.2957(11) 0.080(16) Uiso 0.50 1 d P
Na13 Na 0.594(4) -0.039(2) 0.8265(13) 0.101(19) Uiso 0.50 1 d P
Na14 Na 1.337(4) -0.333(2) 0.4824(13) 0.097(19) Uiso 0.50 1 d P
Na15 Na 0.148(4) -0.122(3) 0.5295(14) 0.11(2) Uiso 0.50 1 d P
Na16 Na 1.250(4) 0.026(2) 0.3246(13) 0.072(18) Uiso 0.40 1 d P
Na17 Na 0.592(4) 0.609(2) 0.8808(13) 0.042(17) Uiso 0.30 1 d P
Na18 Na 1.144(5) -0.394(3) 0.3913(17) 0.06(2) Uiso 0.30 1 d P
Na19 Na 1.239(5) -0.145(3) 0.4858(16) 0.06(2) Uiso 0.30 1 d P
Na20 Na 0.518(5) 0.273(3) 0.5570(17) 0.07(2) Uiso 0.30 1 d P
Na21 Na 0.725(5) 0.290(3) 0.6963(17) 0.07(2) Uiso 0.30 1 d P
O1W O 0.1862(18) -0.2985(11) 1.0475(6) 0.024(7) Uiso 1 1 d .
O2W O 1.474(3) -0.1156(18) 0.3385(9) 0.083(14) Uiso 1 1 d .
O3W O 0.941(3) -0.0180(18) 0.7950(10) 0.085(14) Uiso 1 1 d .
O4W O 0.632(2) -0.0431(15) 0.7011(8) 0.060(11) Uiso 1 1 d .
O5W O 0.917(3) -0.1175(18) 0.6161(9) 0.082(14) Uiso 1 1 d .
O6W O 0.879(3) -0.2049(18) 0.5428(9) 0.082(14) Uiso 1 1 d .
O7W O 1.467(3) -0.115(2) 0.4046(11) 0.061(15) Uiso 0.75 1 d P
O8W O 0.325(4) -0.203(2) 0.3030(12) 0.078(18) Uiso 0.75 1 d P
O9W O 0.363(3) -0.209(2) 0.3716(11) 0.058(15) Uiso 0.75 1 d P
O10W O 1.335(3) -0.0174(18) 0.3630(10) 0.051(13) Uiso 0.75 1 d P
O11W O 0.552(3) -0.2175(19) 0.2988(10) 0.053(14) Uiso 0.75 1 d P
O12W O 1.248(3) -0.124(2) 0.3327(11) 0.060(15) Uiso 0.75 1 d P
O13W O 0.054(3) -0.046(2) 0.5278(11) 0.059(15) Uiso 0.75 1 d P
O14W O 0.042(3) -0.1370(18) 0.7423(10) 0.049(13) Uiso 0.75 1 d P
O15W O 0.532(3) -0.130(2) 0.7673(11) 0.059(15) Uiso 0.75 1 d P
O16W O 0.042(3) 0.163(2) 0.8075(11) 0.060(15) Uiso 0.75 1 d P
O17W O 0.816(3) 0.173(2) 0.8027(11) 0.066(16) Uiso 0.75 1 d P
O18W O 0.419(3) 0.205(2) 0.5564(11) 0.066(16) Uiso 0.75 1 d P
O19W O 1.251(4) -0.288(3) 0.5137(14) 0.10(2) Uiso 0.75 1 d P
O20W O 0.113(5) 0.233(3) 0.7522(15) 0.11(2) Uiso 0.75 1 d P
O21W O 0.439(5) 0.147(3) 0.5127(17) 0.13(3) Uiso 0.75 1 d P
O22W O 0.193(4) -0.343(2) 0.5719(13) 0.09(2) Uiso 0.75 1 d P
O23W O 0.740(5) -0.055(3) 0.8062(15) 0.05(2) Uiso 0.50 1 d P
O24W O 0.913(4) 0.085(3) 0.8431(14) 0.045(19) Uiso 0.50 1 d P
O25W O 0.800(4) 0.065(2) 0.7780(13) 0.031(16) Uiso 0.50 1 d P
O26W O 0.176(3) -0.127(2) 0.5754(11) 0.014(13) Uiso 0.50 1 d P
O27W O 0.243(4) 0.132(2) 0.4359(13) 0.033(16) Uiso 0.50 1 d P
O28W O -0.386(4) 0.201(2) 0.5729(13) 0.035(17) Uiso 0.50 1 d P
O29W O -0.166(5) -0.023(3) 0.5719(16) 0.06(2) Uiso 0.50 1 d P
O30W O 0.407(5) -0.233(3) 0.9558(16) 0.06(2) Uiso 0.50 1 d P
O31W O 0.615(5) -0.331(3) 0.7446(15) 0.05(2) Uiso 0.50 1 d P
O32W O -0.041(5) -0.318(3) 0.8003(16) 0.06(2) Uiso 0.50 1 d P
O33W O 0.861(5) -0.181(3) 0.6839(16) 0.06(2) Uiso 0.50 1 d P
O34W O 0.009(4) -0.090(3) 0.6666(14) 0.045(19) Uiso 0.50 1 d P
O35W O -0.029(5) 0.309(3) 0.7052(16) 0.06(2) Uiso 0.50 1 d P
O36W O 0.294(5) 0.046(3) 0.9243(15) 0.05(2) Uiso 0.50 1 d P
O37W O -0.322(5) -0.073(3) 0.7505(15) 0.05(2) Uiso 0.50 1 d P
O38W O -0.060(6) 0.074(4) 0.7471(19) 0.09(3) Uiso 0.50 1 d P
O39W O 1.352(5) -0.066(3) 0.2581(17) 0.06(2) Uiso 0.50 1 d P
O40W O 1.028(4) 0.212(3) 0.8706(14) 0.044(19) Uiso 0.50 1 d P
O41W O 0.102(5) -0.215(3) 0.6805(16) 0.06(2) Uiso 0.50 1 d P
O42W O 0.383(5) 0.167(3) 0.9538(16) 0.06(2) Uiso 0.50 1 d P
O43W O 0.682(5) -0.343(3) 0.3501(16) 0.06(2) Uiso 0.50 1 d P
O44W O 0.248(5) -0.459(3) 0.5502(15) 0.05(2) Uiso 0.50 1 d P
O45W O 0.666(5) -0.027(3) 0.8852(17) 0.07(2) Uiso 0.50 1 d P
O46W O 0.419(5) -0.469(3) 0.5138(16) 0.06(2) Uiso 0.50 1 d P
O47W O 0.487(5) -0.053(3) 0.9192(16) 0.06(2) Uiso 0.50 1 d P
O48W O 0.048(5) 0.110(3) 0.9041(17) 0.07(2) Uiso 0.50 1 d P
O49W O 0.315(6) 0.035(3) 0.4918(18) 0.08(3) Uiso 0.50 1 d P
O50W O 0.150(5) 0.308(3) 0.8962(18) 0.07(3) Uiso 0.50 1 d P
O51W O 0.717(6) 0.097(4) 0.9181(19) 0.08(3) Uiso 0.50 1 d P
O52W O 0.712(6) -0.150(4) 0.8397(19) 0.08(3) Uiso 0.50 1 d P
O53W O 0.495(5) -0.158(3) 0.8407(18) 0.07(3) Uiso 0.50 1 d P
O54W O 0.523(6) -0.305(4) 0.3995(19) 0.08(3) Uiso 0.50 1 d P
O55W O 1.443(5) -0.265(3) 0.4899(18) 0.07(3) Uiso 0.50 1 d P
O56W O 1.125(5) -0.398(3) 0.3314(17) 0.07(2) Uiso 0.50 1 d P
O57W O 1.442(5) -0.402(3) 0.9290(17) 0.06(2) Uiso 0.50 1 d P
O58W O 0.046(6) -0.247(4) 0.755(2) 0.09(3) Uiso 0.50 1 d P
O59W O -0.085(6) -0.003(4) 0.718(2) 0.09(3) Uiso 0.50 1 d P
O60W O 1.407(7) -0.375(4) 0.453(2) 0.12(4) Uiso 0.50 1 d P
O61W O -0.066(6) 0.276(4) 0.8187(19) 0.08(3) Uiso 0.50 1 d P
O62W O 1.403(6) -0.177(4) 0.510(2) 0.09(3) Uiso 0.50 1 d P
O63W O 1.215(6) -0.394(4) 0.484(2) 0.09(3) Uiso 0.50 1 d P
O64W O -0.118(6) 0.227(4) 0.759(2) 0.10(3) Uiso 0.50 1 d P
O65W O -0.009(6) 0.342(4) 0.766(2) 0.09(3) Uiso 0.50 1 d P
O66W O -0.100(6) -0.077(4) 0.750(2) 0.10(3) Uiso 0.50 1 d P
O67W O -0.163(6) -0.021(4) 0.943(2) 0.10(3) Uiso 0.50 1 d P
O68W O 0.535(7) -0.237(4) 0.775(2) 0.10(3) Uiso 0.50 1 d P
O69W O 0.248(6) 0.391(4) 0.782(2) 0.09(3) Uiso 0.50 1 d P
O70W O 1.0000 0.0000 1.0000 0.08(4) Uiso 0.50 2 d SP

loop_
_atom_site_aniso_label
_atom_site_aniso_U_11
_atom_site_aniso_U_22
_atom_site_aniso_U_33
_atom_site_aniso_U_23
_atom_site_aniso_U_13
_atom_site_aniso_U_12
W1 0.0488(19) 0.0576(18) 0.087(2) 0.0007(16) 0.0133(17) 0.0014(14)
W2 0.0423(18) 0.0603(18) 0.071(2) -0.0069(15) 0.0075(15) 0.0037(14)
W3 0.0471(19) 0.073(2) 0.070(2) -0.0025(16) 0.0099(16) 0.0015(15)
W4 0.0473(17) 0.0441(15) 0.077(2) -0.0122(13) 0.0082(14) -0.0007(12)
W5 0.0401(16) 0.0532(15) 0.0626(19) -0.0134(13) 0.0096(13) 0.0039(12)
W6 0.0331(15) 0.0550(16) 0.0630(18) -0.0100(13) 0.0071(13) -0.0017(12)
W7 0.0471(17) 0.0578(16) 0.0578(18) -0.0138(13) 0.0072(13) -0.0007(12)
W8 0.0427(17) 0.0600(16) 0.0622(19) -0.0072(14) 0.0156(14) 0.0006(12)
W9 0.0417(17) 0.0528(16) 0.087(2) -0.0028(14) 0.0148(15) -0.0069(12)
W10 0.0365(16) 0.0501(15) 0.0677(19) -0.0180(13) 0.0043(13) -0.0026(12)
W11 0.0347(15) 0.0533(15) 0.0560(17) -0.0149(13) 0.0077(12) 0.0025(11)
W12 0.0311(15) 0.0474(14) 0.0613(18) -0.0137(12) 0.0077(12) -0.0047(11)
W13 0.0406(16) 0.0475(15) 0.0626(18) -0.0160(13) 0.0076(13) -0.0007(11)
W14 0.0327(15) 0.0530(15) 0.0636(18) -0.0118(13) 0.0111(13) 0.0001(11)
W15 0.0323(15) 0.0505(15) 0.076(2) -0.0094(14) 0.0093(13) -0.0064(11)
W16 0.075(3) 0.142(4) 0.132(4) -0.082(3) 0.004(3) -0.026(3)
W17 0.080(3) 0.107(3) 0.155(5) -0.071(3) 0.018(3) -0.028(2)
W18 0.065(3) 0.127(4) 0.143(4) -0.071(3) 0.008(3) -0.035(2)
W19 0.052(2) 0.131(3) 0.102(3) -0.071(2) 0.0126(18) -0.0135(19)
W20 0.055(2) 0.088(2) 0.133(3) -0.058(2) 0.009(2) -0.0091(17)
W21 0.057(2) 0.075(2) 0.128(3) -0.043(2) 0.0092(19) -0.0171(16)
W22 0.052(2) 0.092(2) 0.128(3) -0.051(2) 0.0203(19) -0.0297(17)
W23 0.0385(18) 0.113(3) 0.099(3) -0.049(2) 0.0055(17) -0.0153(16)
W24 0.055(2) 0.132(3) 0.088(3) -0.056(2) -0.0060(18) -0.0122(19)
W25 0.0390(17) 0.106(2) 0.069(2) -0.0405(18) 0.0106(15) -0.0087(15)
W26 0.0388(17) 0.0727(19) 0.094(2) -0.0339(17) 0.0051(15) -0.0039(14)
W27 0.0432(17) 0.0669(18) 0.081(2) -0.0232(16) 0.0075(15) -0.0104(13)
W28 0.0446(18) 0.080(2) 0.078(2) -0.0300(16) 0.0166(15) -0.0205(14)
W29 0.0336(16) 0.085(2) 0.071(2) -0.0267(16) 0.0059(14) -0.0075(14)
W30 0.0408(17) 0.104(2) 0.065(2) -0.0288(17) 0.0004(14) -0.0044(15)
W31 0.066(2) 0.062(2) 0.119(3) -0.0128(19) 0.002(2) 0.0161(16)
W32 0.063(2) 0.065(2) 0.106(3) -0.0239(18) 0.0123(19) 0.0138(16)
W33 0.073(2) 0.0548(19) 0.113(3) -0.0202(18) 0.005(2) 0.0129(16)
W34 0.0520(19) 0.0630(18) 0.093(2) -0.0106(16) 0.0010(16) 0.0147(14)
W35 0.0415(17) 0.0587(17) 0.089(2) -0.0161(15) 0.0137(15) 0.0084(13)
W36 0.0601(19) 0.0607(17) 0.074(2) -0.0189(15) 0.0172(16) 0.0068(14)
W37 0.064(2) 0.0590(17) 0.081(2) -0.0252(15) 0.0016(16) 0.0078(14)
W38 0.0588(19) 0.0480(16) 0.101(3) -0.0113(15) 0.0049(17) 0.0011(13)
W39 0.061(2) 0.0503(17) 0.108(3) 0.0023(16) 0.0103(18) 0.0078(14)
W40 0.0364(16) 0.0522(15) 0.074(2) -0.0142(14) 0.0122(14) 0.0026(12)
W41 0.0435(17) 0.0551(16) 0.0658(19) -0.0130(13) 0.0158(14) 0.0012(12)
W42 0.0438(17) 0.0525(16) 0.069(2) -0.0143(14) 0.0050(14) 0.0038(12)
W43 0.0431(17) 0.0486(15) 0.081(2) -0.0070(14) 0.0099(14) -0.0013(12)
W44 0.0481(18) 0.0565(17) 0.079(2) 0.0023(15) 0.0111(15) 0.0019(13)
W45 0.0424(17) 0.0579(16) 0.076(2) -0.0105(14) 0.0049(14) 0.0041(13)
W46 0.123(5) 0.138(5) 0.090(4) 0.004(3) 0.010(3) -0.057(4)
W47 0.127(5) 0.180(5) 0.096(4) -0.019(4) 0.049(3) -0.087(4)
W48 0.109(4) 0.143(4) 0.104(4) -0.007(3) 0.016(3) -0.077(3)
W49 0.112(3) 0.130(3) 0.075(3) 0.003(2) -0.001(2) -0.057(3)
W50 0.115(3) 0.145(3) 0.079(3) -0.030(2) 0.047(2) -0.064(3)
W51 0.069(3) 0.152(4) 0.114(3) -0.020(3) 0.041(2) -0.046(2)
W52 0.069(2) 0.125(3) 0.095(3) -0.019(2) 0.0082(19) -0.051(2)
W53 0.094(3) 0.099(3) 0.093(3) -0.009(2) 0.010(2) -0.043(2)
W54 0.096(3) 0.111(3) 0.090(3) 0.005(2) -0.002(2) -0.039(2)
W55 0.077(2) 0.113(3) 0.064(2) -0.0015(19) -0.0042(18) -0.042(2)
W56 0.071(2) 0.120(3) 0.070(2) -0.032(2) 0.0279(18) -0.0399(19)
W57 0.0428(19) 0.115(3) 0.089(3) -0.022(2) 0.0196(17) -0.0240(17)
W58 0.0491(19) 0.096(2) 0.073(2) -0.0172(17) 0.0035(16) -0.0261(16)
W59 0.063(2) 0.083(2) 0.078(2) -0.0125(17) 0.0145(17) -0.0232(16)
W60 0.059(2) 0.099(2) 0.080(2) -0.0010(18) -0.0018(17) -0.0214(17)
P1 0.036(9) 0.029(7) 0.030(9) -0.004(6) -0.006(7) -0.008(6)
P2 0.025(8) 0.027(7) 0.010(7) -0.001(5) -0.010(6) -0.001(6)
P3 0.043(11) 0.046(10) 0.082(14) -0.043(9) -0.006(9) 0.000(8)
P4 0.026(8) 0.042(8) 0.015(7) -0.018(6) 0.003(6) -0.002(6)
P5 0.047(10) 0.031(8) 0.036(9) -0.013(7) 0.005(7) 0.003(7)
P6 0.032(9) 0.026(7) 0.027(8) 0.001(6) 0.001(6) 0.009(6)
P7 0.061(12) 0.100(14) 0.021(9) -0.006(9) 0.002(8) -0.047(10)
P8 0.033(9) 0.068(10) 0.001(7) 0.002(6) -0.001(6) -0.022(7)
P9 0.030(10) 0.056(10) 0.077(13) -0.009(9) 0.018(9) -0.007(8)
P10 0.029(10) 0.067(11) 0.081(14) -0.047(10) 0.018(9) -0.013(8)
P11 0.041(11) 0.063(11) 0.069(13) 0.002(9) 0.006(9) -0.007(8)
P12 0.035(10) 0.077(12) 0.081(14) -0.036(10) 0.018(9) -0.012(9)
Ni1 0.032(5) 0.048(4) 0.072(6) -0.015(4) 0.010(4) -0.005(3)
Ni2 0.036(5) 0.046(4) 0.066(6) -0.013(4) 0.004(4) -0.001(3)
Ni3 0.030(4) 0.053(5) 0.059(5) -0.016(4) 0.006(4) 0.002(3)
Ni4 0.037(5) 0.063(5) 0.066(6) -0.012(4) 0.010(4) -0.007(4)
Ni5 0.033(5) 0.064(5) 0.070(6) -0.028(4) 0.012(4) -0.007(4)
Ni6 0.031(5) 0.080(6) 0.064(6) -0.016(4) 0.008(4) -0.001(4)
Ni7 0.039(5) 0.049(5) 0.072(6) -0.011(4) 0.011(4) 0.003(4)
Ni8 0.041(5) 0.051(5) 0.065(6) -0.018(4) 0.012(4) 0.003(4)
Ni9 0.040(5) 0.049(5) 0.064(6) -0.005(4) 0.007(4) -0.001(4)
Ni10 0.041(5) 0.092(6) 0.063(6) -0.012(5) 0.008(4) -0.022(4)
Ni11 0.042(5) 0.089(6) 0.070(6) -0.016(5) 0.010(4) -0.020(4)
Ni12 0.043(5) 0.087(6) 0.071(6) -0.025(5) 0.013(4) -0.015(4)
Ni13 0.037(5) 0.059(5) 0.068(6) -0.022(4) 0.014(4) -0.002(4)
Ni14 0.049(5) 0.059(5) 0.072(6) -0.007(4) 0.006(4) -0.006(4)

loop_
_atom_type_symbol
_atom_type_description
_atom_type_scat_dispersion_real
_atom_type_scat_dispersion_imag
_atom_type_scat_source
O O 0.0106 0.0060 'International Tables Vol C Tables 4.2.6.8 and 6.1.1.4'
H H 0.0000 0.0000 'International Tables Vol C Tables 4.2.6.8 and 6.1.1.4'
Na Na 0.0362 0.0249 'International Tables Vol C Tables 4.2.6.8 and 6.1.1.4'
P P 0.1023 0.0942 'International Tables Vol C Tables 4.2.6.8 and 6.1.1.4'
Ni Ni 0.3393 1.1124 'International Tables Vol C Tables 4.2.6.8 and 6.1.1.4'
Rb Rb -0.9393 2.9676 'International Tables Vol C Tables 4.2.6.8 and 6.1.1.4'
W W -0.8490 6.8722 'International Tables Vol C Tables 4.2.6.8 and 6.1.1.4'

loop_
_geom_angle_atom_site_label_1
_geom_angle_atom_site_label_2
_geom_angle_atom_site_label_3
_geom_angle
_geom_angle_site_symmetry_1
_geom_angle_site_symmetry_3
O1T W1 W1A 110.7(19) . .
O1T W1 O14 103.6(19) . .
W1A W1 O14 138.9(19) . .
O1T W1 O19 103.1(19) . .
W1A W1 O19 63(2) . .
O14 W1 O19 88.0(18) . .
O1T W1 O13 99.4(19) . .
W1A W1 O13 26.4(15) . .
O14 W1 O13 157.0(17) . .
O19 W1 O13 88.3(18) . .
O1T W1 O12 101.7(18) . .
W1A W1 O12 104.1(19) . .
O14 W1 O12 90.2(18) . .
O19 W1 O12 154.8(16) . .
O13 W1 O12 83.6(18) . .
O1T W1 W2A 108.6(18) . .
W1A W1 W2A 122.4(18) . .
O14 W1 W2A 63.4(18) . .
O19 W1 W2A 141.2(18) . .
O13 W1 W2A 107.6(18) . .
O12 W1 W2A 26.9(13) . .
O1T W1 O2P1 169.2(17) . .
W1A W1 O2P1 65.1(17) . .
O14 W1 O2P1 84.6(16) . .
O19 W1 O2P1 84.1(16) . .
O13 W1 O2P1 72.4(16) . .
O12 W1 O2P1 70.8(15) . .
W2A W1 O2P1 68.3(15) . .
O1T W1 Rb1 80.7(14) . 2_656
W1A W1 Rb1 37.2(13) . 2_656
O14 W1 Rb1 135.1(12) . 2_656
O19 W1 Rb1 48.4(13) . 2_656
O13 W1 Rb1 50.6(13) . 2_656
O12 W1 Rb1 133.3(13) . 2_656
W2A W1 Rb1 158.1(13) . 2_656
O2P1 W1 Rb1 98.6(11) . 2_656
O13 W1A W1 88(4) . .
O13 W1A O19 144(5) . .
W1 W1A O19 60.5(18) . .
O13 W1A W3 66(4) . .
W1 W1A W3 123(2) . .
O19 W1A W3 144(3) . .
O13 W1A O38 113(5) . .
W1 W1A O38 148(3) . .
O19 W1A O38 103(3) . .
W3 W1A O38 53.2(15) . .
O13 W1A O2P1 99(5) . .
W1 W1A O2P1 69.7(17) . .
O19 W1A O2P1 85(2) . .
W3 W1A O2P1 66.3(16) . .
O38 W1A O2P1 83(2) . .
O13 W1A Rb1 106(5) . 2_656
W1 W1A Rb1 121.7(18) . 2_656
O19 W1A Rb1 81.1(19) . 2_656
W3 W1A Rb1 113.9(17) . 2_656
O38 W1A Rb1 77.3(18) . 2_656
O2P1 W1A Rb1 153(2) . 2_656
O2T W2 O25 105.8(19) . .
O2T W2 O12 100.0(18) . .
O25 W2 O12 89.9(19) . .
O2T W2 W3A 107.7(18) . .
O25 W2 W3A 140.7(18) . .
O12 W2 W3A 103.9(18) . .
O2T W2 O23 97.4(19) . .
O25 W2 O23 156.3(19) . .
O12 W2 O23 81.1(19) . .
W3A W2 O23 27.3(14) . .
O2T W2 O26 104.2(18) . .
O25 W2 O26 88.1(18) . .
O12 W2 O26 155.2(17) . .
W3A W2 O26 64.1(18) . .
O23 W2 O26 91.0(19) . .
O2T W2 W2A 109.3(18) . .
O25 W2 W2A 62.0(19) . .
O12 W2 W2A 28.1(14) . .
W3A W2 W2A 122.9(17) . .
O23 W2 W2A 105.8(19) . .
O26 W2 W2A 139.7(18) . .
O2T W2 O2P1 168.2(17) . .
O25 W2 O2P1 83.6(17) . .
O12 W2 O2P1 72.4(15) . .
W3A W2 O2P1 66.6(15) . .
O23 W2 O2P1 72.8(16) . .
O26 W2 O2P1 82.9(15) . .
W2A W2 O2P1 68.3(15) . .
O2T W2 Na14 30.2(17) . 2_656
O25 W2 Na14 129.7(16) . 2_656
O12 W2 Na14 81.8(16) . 2_656
W3A W2 Na14 89.1(16) . 2_656
O23 W2 Na14 70.9(16) . 2_656
O26 W2 Na14 117.8(15) . 2_656
W2A W2 Na14 102.3(16) . 2_656
O2P1 W2 Na14 138.0(14) . 2_656
O12 W2A O25 120(4) . .
O12 W2A W2 67(3) . .
O25 W2A W2 53.8(16) . .
O12 W2A W1 74(4) . .
O25 W2A W1 136(2) . .
W2 W2A W1 116(2) . .
O12 W2A O14 128(5) . .
O25 W2A O14 102(3) . .
W2 W2A O14 137(2) . .
W1 W2A O14 53.9(15) . .
O12 W2A Na18 127(5) . 2_656
O25 W2A Na18 85(3) . 2_656
W2 W2A Na18 123(3) . 2_656
W1 W2A Na18 121(3) . 2_656
O14 W2A Na18 82(3) . 2_656
O12 W2A O2P1 83(4) . .
O25 W2A O2P1 78(2) . .
W2 W2A O2P1 64.0(15) . .
W1 W2A O2P1 62.3(14) . .
O14 W2A O2P1 77.7(19) . .
Na18 W2A O2P1 150(3) 2_656 .
O3T W3 O38 103(2) . .
O3T W3 O13 100(2) . .
O38 W3 O13 86.3(19) . .
O3T W3 O37 104(2) . .
O38 W3 O37 89.4(18) . .
O13 W3 O37 156.0(18) . .
O3T W3 O23 98(2) . .
O38 W3 O23 158.0(19) . .
O13 W3 O23 84.5(19) . .
O37 W3 O23 90.9(18) . .
O3T W3 W3A 110(2) . .
O38 W3 W3A 142.3(18) . .
O13 W3 W3A 104.3(17) . .
O37 W3 W3A 66.1(16) . .
O23 W3 W3A 25.9(13) . .
O3T W3 W1A 115(2) . .
O38 W3 W1A 64.8(18) . .
O13 W3 W1A 24.7(14) . .
O37 W3 W1A 136.4(17) . .
O23 W3 W1A 100.9(18) . .
W3A W3 W1A 113.3(16) . .
O3T W3 O2P1 168.1(19) . .
O38 W3 O2P1 85.5(17) . .
O13 W3 O2P1 72.6(16) . .
O37 W3 O2P1 83.5(15) . .
O23 W3 O2P1 72.7(16) . .
W3A W3 O2P1 64.4(15) . .
W1A W3 O2P1 61.1(15) . .
O3T W3 Rb1 84.2(16) . 2_656
O38 W3 Rb1 46.1(14) . 2_656
O13 W3 Rb1 48.5(13) . 2_656
O37 W3 Rb1 135.1(12) . 2_656
O23 W3 Rb1 132.2(14) . 2_656
W3A W3 Rb1 152.1(11) . 2_656
W1A W3 Rb1 39.9(12) . 2_656
O2P1 W3 Rb1 96.6(10) . 2_656
O23 W3A W2 81(4) . .
O23 W3A O26 140(5) . .
W2 W3A O26 60.8(16) . .
O23 W3A W3 71(4) . .
W2 W3A W3 122(2) . .
O26 W3A W3 138(2) . .
O23 W3A O37 123(5) . .
W2 W3A O37 141(2) . .
O26 W3A O37 95(2) . .
W3 W3A O37 54.5(14) . .
O23 W3A O2P1 94(4) . .
W2 W3A O2P1 67.7(15) . .
O26 W3A O2P1 82(2) . .
W3 W3A O2P1 65.0(15) . .
O37 W3A O2P1 79.1(19) . .
O23 W3A Na19 119(5) . 2_656
W2 W3A Na19 127(3) . 2_656
O26 W3A Na19 81(2) . 2_656
W3 W3A Na19 111(2) . 2_656
O37 W3A Na19 73(2) . 2_656
O2P1 W3A Na19 145(3) . 2_656
O4T W4 O410 103(2) . .
O4T W4 O49 104.2(19) . .
O410 W4 O49 91(2) . .
O4T W4 O45 95.9(19) . .
O410 W4 O45 95(2) . .
O49 W4 O45 157.3(19) . .
O4T W4 O14 96.1(18) . .
O410 W4 O14 160.6(18) . .
O49 W4 O14 81.5(17) . .
O45 W4 O14 85.9(17) . .
O4T W4 O1P1 169.8(17) . .
O410 W4 O1P1 82.2(18) . .
O49 W4 O1P1 84.3(17) . .
O45 W4 O1P1 74.7(16) . .
O14 W4 O1P1 79.4(15) . .
O5T W5 O511 102.9(18) . .
O5T W5 O56 102.4(18) . .
O511 W5 O56 94.0(17) . .
O5T W5 O45 96.2(18) . .
O511 W5 O45 94.0(18) . .
O56 W5 O45 157.5(18) . .
O5T W5 O25 95.2(17) . .
O511 W5 O25 161.8(17) . .
O56 W5 O25 80.6(16) . .
O45 W5 O25 85.3(17) . .
O5T W5 O1P1 168.1(16) . .
O511 W5 O1P1 84.8(16) . .
O56 W5 O1P1 85.9(15) . .
O45 W5 O1P1 74.0(16) . .
O25 W5 O1P1 77.5(15) . .
O6T W6 O612 101.2(17) . .
O6T W6 O56 102.6(17) . .
O612 W6 O56 92.1(17) . .
O6T W6 O26 96.4(18) . .
O612 W6 O26 162.2(18) . .
O56 W6 O26 81.6(17) . .
O6T W6 O67 97.1(17) . .
O612 W6 O67 95.6(17) . .
O56 W6 O67 157.1(16) . .
O26 W6 O67 84.6(17) . .
O6T W6 O3P1 168.8(16) . .
O612 W6 O3P1 83.8(15) . .
O56 W6 O3P1 87.1(15) . .
O26 W6 O3P1 79.3(16) . .
O67 W6 O3P1 72.4(14) . .
O7T W7 O713 99.7(18) . .
O7T W7 O78 102.3(17) . .
O713 W7 O78 92.9(16) . .
O7T W7 O37 98.9(18) . .
O713 W7 O37 161.4(18) . .
O78 W7 O37 83.1(16) . .
O7T W7 O67 97.7(17) . .
O713 W7 O67 93.4(17) . .
O78 W7 O67 157.7(15) . .
O37 W7 O67 84.1(16) . .
O7T W7 O3P1 169.9(16) . .
O713 W7 O3P1 82.6(16) . .
O78 W7 O3P1 87.3(14) . .
O37 W7 O3P1 79.1(15) . .
O67 W7 O3P1 72.3(14) . .
O8T W8 O814 103.1(18) . .
O8T W8 O78 100.5(17) . .
O814 W8 O78 92.9(16) . .
O8T W8 O89 100.7(19) . .
O814 W8 O89 92.2(18) . .
O78 W8 O89 156.4(17) . .
O8T W8 O38 93.3(19) . .
O814 W8 O38 163.6(18) . .
O78 W8 O38 84.2(16) . .
O89 W8 O38 84.4(18) . .
O8T W8 O4P1 170.0(16) . .
O814 W8 O4P1 82.2(16) . .
O78 W8 O4P1 87.5(14) . .
O89 W8 O4P1 70.4(16) . .
O38 W8 O4P1 81.6(16) . .
O8T W8 Rb1 75.2(13) . 2_656
O814 W8 Rb1 135.5(12) . 2_656
O78 W8 Rb1 131.6(11) . 2_656
O89 W8 Rb1 46.5(13) . 2_656
O38 W8 Rb1 48.8(13) . 2_656
O4P1 W8 Rb1 95.1(10) . 2_656
O9T W9 O915 98.9(19) . .
O9T W9 O89 99(2) . .
O915 W9 O89 94.0(18) . .
O9T W9 O49 103(2) . .
O915 W9 O49 93.2(17) . .
O89 W9 O49 155.1(19) . .
O9T W9 O19 96.5(19) . .
O915 W9 O19 164.5(17) . .
O89 W9 O19 85.8(18) . .
O49 W9 O19 81.0(18) . .
O9T W9 O4P1 171.7(19) . .
O915 W9 O4P1 84.5(15) . .
O89 W9 O4P1 72.7(17) . .
O49 W9 O4P1 84.4(16) . .
O19 W9 O4P1 80.7(15) . .
O9T W9 Rb1 75.6(16) . 2_656
O915 W9 Rb1 136.8(12) . 2_656
O89 W9 Rb1 46.8(13) . 2_656
O49 W9 Rb1 129.9(13) . 2_656
O19 W9 Rb1 50.3(12) . 2_656
O4P1 W9 Rb1 96.7(10) . 2_656
O10T W10 O10A 104.6(18) . .
O10T W10 O105 99.7(19) . .
O10A W10 O105 94.1(18) . .
O10T W10 O101 101.1(17) . .
O10A W10 O101 96.9(16) . .
O105 W10 O101 153.2(18) . .
O10T W10 O410 91.3(18) . .
O10A W10 O410 163.8(17) . .
O105 W10 O410 80.2(18) . .
O101 W10 O410 82.6(17) . .
O10T W10 O1P2 168.3(17) . .
O10A W10 O1P2 85.5(16) . .
O105 W10 O1P2 85.1(17) . .
O101 W10 O1P2 71.4(16) . .
O410 W10 O1P2 78.9(16) . .
O11T W11 O11A 102.7(18) . .
O11T W11 O101 99.5(17) . .
O11A W11 O101 94.8(17) . .
O11T W11 O112 102.3(17) . .
O11A W11 O112 97.1(17) . .
O101 W11 O112 152.1(16) . .
O11T W11 O511 91.1(17) . .
O11A W11 O511 166.3(18) . .
O101 W11 O511 82.1(15) . .
O112 W11 O511 80.3(16) . .
O11T W11 O1P2 167.5(16) . .
O11A W11 O1P2 85.2(17) . .
O101 W11 O1P2 69.8(15) . .
O112 W11 O1P2 86.2(15) . .
O511 W11 O1P2 81.2(15) . .
O12T W12 O12A 103.2(18) . .
O12T W12 O112 102.5(18) . .
O12A W12 O112 95.3(17) . .
O12T W12 O123 98.2(18) . .
O12A W12 O123 93.5(17) . .
O112 W12 O123 155.0(16) . .
O12T W12 O612 92.1(17) . .
O12A W12 O612 164.6(17) . .
O112 W12 O612 80.0(16) . .
O123 W12 O612 85.3(16) . .
O12T W12 O2P2 169.9(17) . .
O12A W12 O2P2 82.7(17) . .
O112 W12 O2P2 84.9(16) . .
O123 W12 O2P2 73.0(16) . .
O612 W12 O2P2 82.3(15) . .
O13T W13 O13A 101.2(16) . .
O13T W13 O134 100.8(18) . .
O13A W13 O134 95.0(18) . .
O13T W13 O123 98.8(17) . .
O13A W13 O123 93.7(16) . .
O134 W13 O123 156.5(17) . .
O13T W13 O713 93.7(17) . .
O13A W13 O713 165.1(16) . .
O134 W13 O713 82.0(17) . .
O123 W13 O713 83.9(16) . .
O13T W13 O2P2 169.6(16) . .
O13A W13 O2P2 83.5(15) . .
O134 W13 O2P2 87.9(17) . .
O123 W13 O2P2 71.5(15) . .
O713 W13 O2P2 81.9(15) . .
O14T W14 O14A 102.3(18) . .
O14T W14 O134 101.4(19) . .
O14A W14 O134 96.9(18) . .
O14T W14 O145 99.6(17) . .
O14A W14 O145 93.2(16) . .
O134 W14 O145 154.1(17) . .
O14T W14 O814 92.3(17) . .
O14A W14 O814 165.2(16) . .
O134 W14 O814 82.2(17) . .
O145 W14 O814 82.0(15) . .
O14T W14 O3P2 170.8(16) . .
O14A W14 O3P2 82.6(16) . .
O134 W14 O3P2 85.7(17) . .
O145 W14 O3P2 72.1(15) . .
O814 W14 O3P2 82.6(14) . .
O15A W15 O15T 100.8(17) . .
O15A W15 O145 95.4(18) . .
O15T W15 O145 96.2(16) . .
O15A W15 O105 95.0(19) . .
O15T W15 O105 104.7(17) . .
O145 W15 O105 154.4(18) . .
O15A W15 O915 167.2(17) . .
O15T W15 O915 91.9(15) . .
O145 W15 O915 81.9(15) . .
O105 W15 O915 82.8(17) . .
O15A W15 O3P2 83.6(17) . .
O15T W15 O3P2 168.3(15) . .
O145 W15 O3P2 72.6(16) . .
O105 W15 O3P2 85.5(17) . .
O915 W15 O3P2 83.6(14) . .
O16T W16 W16A 111(3) . .
O16T W16 O248 99(3) . .
W16A W16 O248 138(2) . .
O16T W16 O169 101(3) . .
W16A W16 O169 60.4(19) . .
O248 W16 O169 86(2) . .
O16T W16 O168 105(4) . .
W16A W16 O168 112(2) . .
O248 W16 O168 86(3) . .
O169 W16 O168 154(3) . .
O16T W16 W18A 104(3) . .
W16A W16 W18A 137.6(13) . .
O248 W16 W18A 52.8(19) . .
O169 W16 W18A 134.7(18) . .
O168 W16 W18A 34(2) . .
O16T W16 O167 110(3) . .
W16A W16 O167 29.8(18) . .
O248 W16 O167 151(3) . .
O169 W16 O167 90(2) . .
O168 W16 O167 85(3) . .
W18A W16 O167 115(2) . .
O16T W16 O3P3 171(3) . .
W16A W16 O3P3 70.6(14) . .
O248 W16 O3P3 84(2) . .
O169 W16 O3P3 88(2) . .
O168 W16 O3P3 67(2) . .
W18A W16 O3P3 71.1(13) . .
O167 W16 O3P3 67(2) . .
O167 W16A W16 100(4) . .
O167 W16A O169 169(5) . .
W16 W16A O169 69(2) . .
O167 W16A O170 86(4) . .
W16 W16A O170 145.0(19) . .
O169 W16A O170 101(2) . .
O167 W16A W17 40(4) . .
W16 W16A W17 117.5(14) . .
O169 W16A W17 141(2) . .
O170 W16A W17 50.1(13) . .
O167 W16A O3P3 82(4) . .
W16 W16A O3P3 70.2(14) . .
O169 W16A O3P3 91(2) . .
O170 W16A O3P3 76.7(18) . .
W17 W16A O3P3 60.4(12) . .
O167 W17 O17T 103(3) . .
O167 W17 O171 153(3) . .
O17T W17 O171 104(3) . .
O167 W17 O178 87(3) . .
O17T W17 O178 109(3) . .
O171 W17 O178 84(3) . .
O167 W17 O170 83(3) . .
O17T W17 O170 104(3) . .
O171 W17 O170 91(2) . .
O178 W17 O170 148(2) . .
O167 W17 W17A 101(2) . .
O17T W17 W17A 119(2) . .
O171 W17 W17A 65.3(19) . .
O178 W17 W17A 20.3(18) . .
O170 W17 W17A 134.4(17) . .
O167 W17 W16A 24(2) . .
O17T W17 W16A 118(2) . .
O171 W17 W16A 134.2(17) . .
O178 W17 W16A 98.8(19) . .
O170 W17 W16A 62.9(16) . .
W17A W17 W16A 105.8(11) . .
O167 W17 O3P3 73(2) . .
O17T W17 O3P3 172(3) . .
O171 W17 O3P3 80.1(19) . .
O178 W17 O3P3 64(2) . .
O170 W17 O3P3 83.3(18) . .
W17A W17 O3P3 55.9(13) . .
W16A W17 O3P3 61.1(13) . .
O178 W17A W18 84(6) . .
O178 W17A O182 140(7) . .
W18 W17A O182 60.7(17) . .
O178 W17A W17 72(6) . .
W18 W17A W17 132.7(18) . .
O182 W17A W17 146(2) . .
O178 W17A O3P3 101(7) . .
W18 W17A O3P3 75.2(16) . .
O182 W17A O3P3 88(2) . .
W17 W17A O3P3 70.6(16) . .
O178 W17A O171 120(7) . .
W18 W17A O171 150(2) . .
O182 W17A O171 99(2) . .
W17 W17A O171 52.8(16) . .
O3P3 W17A O171 82(2) . .
W17A W18 O18T 113(2) . .
W17A W18 O168 103(3) . .
O18T W18 O168 102(3) . .
W17A W18 O178 23(2) . .
O18T W18 O178 103(3) . .
O168 W18 O178 85(3) . .
W17A W18 O182 63.2(18) . .
O18T W18 O182 103(3) . .
O168 W18 O182 154(3) . .
O178 W18 O182 85(3) . .
W17A W18 O183 135.8(19) . .
O18T W18 O183 106(3) . .
O168 W18 O183 88(3) . .
O178 W18 O183 151(3) . .
O182 W18 O183 89(2) . .
W17A W18 W18A 120.5(13) . .
O18T W18 W18A 112(2) . .
O168 W18 W18A 30(2) . .
O178 W18 W18A 110(2) . .
O182 W18 W18A 136.0(16) . .
O183 W18 W18A 57.7(17) . .
W17A W18 O3P3 60.1(15) . .
O18T W18 O3P3 169(3) . .
O168 W18 O3P3 72(3) . .
O178 W18 O3P3 68(2) . .
O182 W18 O3P3 81.5(18) . .
O183 W18 O3P3 83.8(19) . .
W18A W18 O3P3 68.4(13) . .
O168 W18A O248 133(5) . .
O168 W18A W16 73(4) . .
O248 W18A W16 60(2) . .
O168 W18A O183 102(4) . .
O248 W18A O183 107(3) . .
W16 W18A O183 135(2) . .
O168 W18A W18 50(4) . .
O248 W18A W18 136(2) . .
W16 W18A W18 104.4(12) . .
O183 W18A W18 52.2(16) . .
O19T W19 O195 102(2) . .
O19T W19 O194 100(2) . .
O195 W19 O194 93(2) . .
O19T W19 O190 100(2) . .
O195 W19 O190 93(2) . .
O194 W19 O190 158(2) . .
O19T W19 O169 93(2) . .
O195 W19 O169 165(2) . .
O194 W19 O169 82(2) . .
O190 W19 O169 86(2) . .
O19T W19 O4P3 168(2) . .
O195 W19 O4P3 84(2) . .
O194 W19 O4P3 91(2) . .
O190 W19 O4P3 69(2) . .
O169 W19 O4P3 82(2) . .
O20T W20 O206 102(2) . .
O20T W20 O201 101(2) . .
O206 W20 O201 94(2) . .
O20T W20 O190 101(3) . .
O206 W20 O190 93(2) . .
O201 W20 O190 155(2) . .
O20T W20 O170 96(2) . .
O206 W20 O170 162(2) . .
O201 W20 O170 83(2) . .
O190 W20 O170 83(2) . .
O20T W20 O4P3 171(2) . .
O206 W20 O4P3 82.8(19) . .
O201 W20 O4P3 86(2) . .
O190 W20 O4P3 71(2) . .
O170 W20 O4P3 79.3(19) . .
O21T W21 O217 103(2) . .
O21T W21 O201 101(2) . .
O217 W21 O201 94(2) . .
O21T W21 O212 100(2) . .
O217 W21 O212 92(2) . .
O201 W21 O212 157(2) . .
O21T W21 O171 97(2) . .
O217 W21 O171 160(2) . .
O201 W21 O171 82(2) . .
O212 W21 O171 85(2) . .
O21T W21 O1P3 170(2) . .
O217 W21 O1P3 83.1(19) . .
O201 W21 O1P3 86(2) . .
O212 W21 O1P3 71.9(18) . .
O171 W21 O1P3 77.3(19) . .
O22T W22 O223 103(2) . .
O22T W22 O228 98(2) . .
O223 W22 O228 92(2) . .
O22T W22 O212 96(2) . .
O223 W22 O212 159(2) . .
O228 W22 O212 93(2) . .
O22T W22 O182 98(2) . .
O223 W22 O182 84(2) . .
O228 W22 O182 163(2) . .
O212 W22 O182 85.4(19) . .
O22T W22 O1P3 167.3(19) . .
O223 W22 O1P3 89(2) . .
O228 W22 O1P3 87(2) . .
O212 W22 O1P3 71.8(18) . .
O182 W22 O1P3 77.3(17) . .
O23T W23 O239 101(2) . .
O23T W23 O234 96(2) . .
O239 W23 O234 95(2) . .
O23T W23 O223 105(2) . .
O239 W23 O223 91(2) . .
O234 W23 O223 157(2) . .
O23T W23 O183 97(2) . .
O239 W23 O183 162(2) . .
O234 W23 O183 87(2) . .
O223 W23 O183 81(2) . .
O23T W23 O2P3 168(2) . .
O239 W23 O2P3 84.3(17) . .
O234 W23 O2P3 72(2) . .
O223 W23 O2P3 86.0(19) . .
O183 W23 O2P3 79.3(19) . .
O24T W24 O240 103(2) . .
O24T W24 O194 99(2) . .
O240 W24 O194 92(2) . .
O24T W24 O234 100(3) . .
O240 W24 O234 92(2) . .
O194 W24 O234 159(2) . .
O24T W24 O248 94(2) . .
O240 W24 O248 163(2) . .
O194 W24 O248 85(2) . .
O234 W24 O248 85(2) . .
O24T W24 O2P3 168(2) . .
O240 W24 O2P3 84.2(18) . .
O194 W24 O2P3 89.8(19) . .
O234 W24 O2P3 70(2) . .
O248 W24 O2P3 79(2) . .
O25T W25 O25A 102(2) . .
O25T W25 O256 100(2) . .
O25A W25 O256 96(2) . .
O25T W25 O250 101(2) . .
O25A W25 O250 97(2) . .
O256 W25 O250 152(2) . .
O25T W25 O195 91(2) . .
O25A W25 O195 167(2) . .
O256 W25 O195 79.7(19) . .
O250 W25 O195 82(2) . .
O25T W25 O257 170(2) . .
O25A W25 O257 83.6(19) . .
O256 W25 O257 70.5(18) . .
O250 W25 O257 87(2) . .
O195 W25 O257 83.0(18) . .
O26T W26 O26A 100.4(19) . .
O26T W26 O267 105(2) . .
O26A W26 O267 97.2(18) . .
O26T W26 O256 98(2) . .
O26A W26 O256 94.6(18) . .
O267 W26 O256 152.5(19) . .
O26T W26 O206 95.5(19) . .
O26A W26 O206 163.9(17) . .
O267 W26 O206 80.7(18) . .
O256 W26 O206 81.1(18) . .
O26T W26 O257 168(2) . .
O26A W26 O257 81.4(17) . .
O267 W26 O257 86.6(18) . .
O256 W26 O257 70.7(18) . .
O206 W26 O257 82.5(17) . .
O27T W27 O27A 104.2(19) . .
O27T W27 O267 100(2) . .
O27A W27 O267 95.0(18) . .
O27T W27 O278 96(2) . .
O27A W27 O278 98.5(18) . .
O267 W27 O278 156(2) . .
O27T W27 O217 88(2) . .
O27A W27 O217 167.3(18) . .
O267 W27 O217 80.8(18) . .
O278 W27 O217 81.6(19) . .
O27T W27 O2P4 166(2) . .
O27A W27 O2P4 85.6(17) . .
O267 W27 O2P4 88.4(18) . .
O278 W27 O2P4 72.6(19) . .
O217 W27 O2P4 82.3(17) . .
O28T W28 O28A 101.4(18) . .
O28T W28 O289 104(2) . .
O28A W28 O289 94.7(19) . .
O28T W28 O278 96.5(19) . .
O28A W28 O278 96.7(19) . .
O289 W28 O278 154(2) . .
O28T W28 O228 90.6(19) . .
O28A W28 O228 167.9(19) . .
O289 W28 O228 82(2) . .
O278 W28 O228 82(2) . .
O28T W28 O2P4 167.6(18) . .
O28A W28 O2P4 83.1(17) . .
O289 W28 O2P4 86.8(19) . .
O278 W28 O2P4 71.4(18) . .
O228 W28 O2P4 85.2(18) . .
O29A W29 O29T 100.2(19) . .
O29A W29 O289 95.3(19) . .
O29T W29 O289 107(2) . .
O29A W29 O290 95.3(19) . .
O29T W29 O290 98(2) . .
O289 W29 O290 151(2) . .
O29A W29 O239 166.6(17) . .
O29T W29 O239 93.1(19) . .
O289 W29 O239 80.3(19) . .
O290 W29 O239 83.1(19) . .
O29A W29 O3P4 84.5(16) . .
O29T W29 O3P4 166.3(19) . .
O289 W29 O3P4 85.2(18) . .
O290 W29 O3P4 68.6(18) . .
O239 W29 O3P4 82.5(16) . .
O29A W29 Na13 43.9(15) . .
O29T W29 Na13 63.0(18) . .
O289 W29 Na13 126.4(18) . .
O290 W29 Na13 78.8(17) . .
O239 W29 Na13 147.2(15) . .
O3P4 W29 Na13 115.1(15) . .
O30T W30 O30A 105(2) . .
O30T W30 O250 102(2) . .
O30A W30 O250 93.4(19) . .
O30T W30 O290 100(2) . .
O30A W30 O290 97.1(18) . .
O250 W30 O290 153(2) . .
O30T W30 O240 90(2) . .
O30A W30 O240 164.9(17) . .
O250 W30 O240 81(2) . .
O290 W30 O240 82.9(19) . .
O30T W30 O3P4 169(2) . .
O30A W30 O3P4 82.7(16) . .
O250 W30 O3P4 86.1(19) . .
O290 W30 O3P4 70.4(18) . .
O240 W30 O3P4 83.1(18) . .
O31T W31 W32A 104(2) . .
O31T W31 W31A 104(2) . .
W32A W31 W31A 138(3) . .
O31T W31 O319 102(2) . .
W32A W31 O319 143(2) . .
W31A W31 O319 56(2) . .
O31T W31 O314 100(2) . .
W32A W31 O314 61(2) . .
W31A W31 O314 141(2) . .
O319 W31 O314 89(2) . .
O31T W31 O312 104(2) . .
W32A W31 O312 27.8(19) . .
W31A W31 O312 114(2) . .
O319 W31 O312 153(2) . .
O314 W31 O312 88(2) . .
O31T W31 O313 106(2) . .
W32A W31 O313 111(2) . .
W31A W31 O313 30.8(18) . .
O319 W31 O313 86(2) . .
O314 W31 O313 154.4(19) . .
O312 W31 O313 84(2) . .
O31T W31 O1P5 169.9(19) . .
W32A W31 O1P5 72.1(19) . .
W31A W31 O1P5 74.4(19) . .
O319 W31 O1P5 85.3(17) . .
O314 W31 O1P5 86.8(17) . .
O312 W31 O1P5 68.0(18) . .
O313 W31 O1P5 67.7(17) . .
O313 W31A O319 149(6) . .
O313 W31A W31 87(4) . .
O319 W31A W31 64(2) . .
O313 W31A O338 91(5) . .
O319 W31A O338 101(3) . .
W31 W31A O338 136(3) . .
O313 W31A W33 44(4) . .
O319 W31A W33 132(3) . .
W31 W31A W33 109(2) . .
O338 W31A W33 49.0(15) . .
O32T W32 O312 100(2) . .
O32T W32 W33A 111(2) . .
O312 W32 W33A 102(3) . .
O32T W32 O323 102(2) . .
O312 W32 O323 84(2) . .
W33A W32 O323 23(2) . .
O32T W32 O326 104(2) . .
O312 W32 O326 155(2) . .
W33A W32 O326 67(3) . .
O323 W32 O326 89(2) . .
O32T W32 O325 106(2) . .
O312 W32 O325 87(2) . .
W33A W32 O325 140(2) . .
O323 W32 O325 152(2) . .
O326 W32 O325 88.4(19) . .
O32T W32 W32A 112(2) . .
O312 W32 W32A 22.8(19) . .
W33A W32 W32A 113(2) . .
O323 W32 W32A 100(2) . .
O326 W32 W32A 139.6(19) . .
O325 W32 W32A 65.9(18) . .
O32T W32 O1P5 168.3(17) . .
O312 W32 O1P5 72(2) . .
W33A W32 O1P5 63(2) . .
O323 W32 O1P5 68.6(19) . .
O326 W32 O1P5 82.7(17) . .
O325 W32 O1P5 83.5(17) . .
W32A W32 O1P5 64.6(16) . .
O32T W32 Rb1 49.5(15) . .
O312 W32 Rb1 149.8(18) . .
W33A W32 Rb1 90(2) . .
O323 W32 Rb1 99.4(16) . .
O326 W32 Rb1 54.8(14) . .
O325 W32 Rb1 101.4(14) . .
W32A W32 Rb1 155.9(13) . .
O1P5 W32 Rb1 136.8(10) . .
O312 W32A W31 94(5) . .
O312 W32A O314 157(6) . .
W31 W32A O314 64(2) . .
O312 W32A W32 48(4) . .
W31 W32A W32 116(3) . .
O314 W32A W32 133(3) . .
O312 W32A O325 95(5) . .
W31 W32A O325 135(3) . .
O314 W32A O325 96(3) . .
W32 W32A O325 48.3(15) . .
O312 W32A O1P5 79(5) . .
W31 W32A O1P5 66.4(19) . .
O314 W32A O1P5 85(3) . .
W32 W32A O1P5 57.9(15) . .
O325 W32A O1P5 72(2) . .
O33T W33 O313 98(2) . .
O33T W33 O337 105(2) . .
O313 W33 O337 156(2) . .
O33T W33 O323 103(2) . .
O313 W33 O323 86(2) . .
O337 W33 O323 87(2) . .
O33T W33 O338 103(2) . .
O313 W33 O338 86(2) . .
O337 W33 O338 90.2(17) . .
O323 W33 O338 154(2) . .
O33T W33 W33A 113(3) . .
O313 W33 W33A 103(3) . .
O337 W33 W33A 67(2) . .
O323 W33 W33A 22(2) . .
O338 W33 W33A 141(2) . .
O33T W33 O1P5 167(2) . .
O313 W33 O1P5 72.9(19) . .
O337 W33 O1P5 83.4(15) . .
O323 W33 O1P5 67.7(18) . .
O338 W33 O1P5 86.7(16) . .
W33A W33 O1P5 61(2) . .
O33T W33 W31A 110(2) . .
O313 W33 W31A 24.4(19) . .
O337 W33 W31A 139.5(17) . .
O323 W33 W31A 104(2) . .
O338 W33 W31A 62.9(18) . .
W33A W33 W31A 115(2) . .
O1P5 W33 W31A 66.3(15) . .
O323 W33A W32 82(7) . .
O323 W33A W33 75(7) . .
W32 W33A W33 129(3) . .
O323 W33A O326 138(9) . .
W32 W33A O326 58(2) . .
W33 W33A O326 139(4) . .
O323 W33A O337 126(8) . .
W32 W33A O337 142(4) . .
W33 W33A O337 54.2(19) . .
O326 W33A O337 96(3) . .
O323 W33A O1P5 96(8) . .
W32 W33A O1P5 69(2) . .
W33 W33A O1P5 68(2) . .
O326 W33A O1P5 82(3) . .
O337 W33A O1P5 82(3) . .
O34T W34 O345 101(2) . .
O34T W34 O349 99(2) . .
O345 W34 O349 94(2) . .
O34T W34 O314 95.0(19) . .
O345 W34 O314 163.5(19) . .
O349 W34 O314 84(2) . .
O34T W34 O346 102.2(19) . .
O345 W34 O346 90.9(19) . .
O349 W34 O346 157(2) . .
O314 W34 O346 85.3(18) . .
O34T W34 O2P5 173.8(17) . .
O345 W34 O2P5 81.5(17) . .
O349 W34 O2P5 86.0(17) . .
O314 W34 O2P5 82.0(16) . .
O346 W34 O2P5 72.3(15) . .
O35T W35 O350 99(2) . .
O35T W35 O346 94(2) . .
O350 W35 O346 93(2) . .
O35T W35 O356 103(2) . .
O350 W35 O356 94.7(18) . .
O346 W35 O356 160.4(18) . .
O35T W35 O325 98(2) . .
O350 W35 O325 162.3(19) . .
O346 W35 O325 86.6(19) . .
O356 W35 O325 80.6(18) . .
O35T W35 O2P5 170.0(18) . .
O350 W35 O2P5 82.4(16) . .
O346 W35 O2P5 76.5(16) . .
O356 W35 O2P5 86.8(15) . .
O325 W35 O2P5 80.3(15) . .
O36T W36 O361 100.8(19) . .
O36T W36 O356 102.4(19) . .
O361 W36 O356 92.8(19) . .
O36T W36 O367 98(2) . .
O361 W36 O367 94.8(19) . .
O356 W36 O367 156.4(19) . .
O36T W36 O326 98.3(19) . .
O361 W36 O326 160.8(19) . .
O356 W36 O326 81.5(18) . .
O367 W36 O326 84.0(19) . .
O36T W36 O3P5 168.9(18) . .
O361 W36 O3P5 83.8(17) . .
O356 W36 O3P5 87.3(17) . .
O367 W36 O3P5 71.5(18) . .
O326 W36 O3P5 77.6(17) . .
O36T W36 Rb1 43.6(14) . .
O361 W36 Rb1 144.3(14) . .
O356 W36 Rb1 93.2(13) . .
O367 W36 Rb1 93.6(15) . .
O326 W36 Rb1 54.7(13) . .
O3P5 W36 Rb1 131.6(11) . .
O37T W37 O378 101.5(19) . .
O37T W37 O372 102.1(19) . .
O378 W37 O372 92.6(19) . .
O37T W37 O367 99(2) . .
O378 W37 O367 156(2) . .
O372 W37 O367 95(2) . .
O37T W37 O337 94.3(17) . .
O378 W37 O337 82.1(17) . .
O372 W37 O337 163.5(18) . .
O367 W37 O337 84.1(18) . .
O37T W37 O3P5 168.4(17) . .
O378 W37 O3P5 86.5(17) . .
O372 W37 O3P5 85.8(17) . .
O367 W37 O3P5 71.7(18) . .
O337 W37 O3P5 78.3(15) . .
O38T W38 O383 102(2) . .
O38T W38 O389 99(2) . .
O383 W38 O389 95(2) . .
O38T W38 O338 92.9(19) . .
O383 W38 O338 164.4(18) . .
O389 W38 O338 86.8(19) . .
O38T W38 O378 102.9(19) . .
O383 W38 O378 90.5(18) . .
O389 W38 O378 155.6(19) . .
O338 W38 O378 82.2(17) . .
O38T W38 O4P5 170.3(17) . .
O383 W38 O4P5 84.3(16) . .
O389 W38 O4P5 72.8(17) . .
O338 W38 O4P5 81.2(15) . .
O378 W38 O4P5 84.1(15) . .
O39T W39 O394 101(2) . .
O39T W39 O349 101(2) . .
O394 W39 O349 91(2) . .
O39T W39 O389 102(2) . .
O394 W39 O389 93(2) . .
O349 W39 O389 156(2) . .
O39T W39 O319 96(2) . .
O394 W39 O319 162(2) . .
O349 W39 O319 83(2) . .
O389 W39 O319 86.7(19) . .
O39T W39 O4P5 171.4(19) . .
O394 W39 O4P5 84.2(17) . .
O349 W39 O4P5 85.5(17) . .
O389 W39 O4P5 70.9(16) . .
O319 W39 O4P5 79.1(16) . .
O40T W40 O40A 103.7(19) . .
O40T W40 O401 104.7(19) . .
O40A W40 O401 90.4(19) . .
O40T W40 O405 95.4(18) . .
O40A W40 O405 99.3(19) . .
O401 W40 O405 155.0(17) . .
O40T W40 O350 89.7(17) . .
O40A W40 O350 166.2(18) . .
O401 W40 O350 83.0(17) . .
O405 W40 O350 82.4(17) . .
O40T W40 O1P6 166.9(15) . .
O40A W40 O1P6 85.7(16) . .
O401 W40 O1P6 84.1(15) . .
O405 W40 O1P6 73.8(14) . .
O350 W40 O1P6 81.6(14) . .
O40T W40 Na16 44.9(17) . 2_756
O40A W40 Na16 72.5(18) . 2_756
O401 W40 Na16 135.2(17) . 2_756
O405 W40 Na16 69.8(16) . 2_756
O350 W40 Na16 120.5(16) . 2_756
O1P6 W40 Na16 133.2(13) . 2_756
O41A W41 O41T 102.2(18) . .
O41A W41 O401 93.5(18) . .
O41T W41 O401 103.6(18) . .
O41A W41 O412 92.8(16) . .
O41T W41 O412 98.8(17) . .
O401 W41 O412 154.8(16) . .
O41A W41 O361 165.6(17) . .
O41T W41 O361 92.2(17) . .
O401 W41 O361 81.9(17) . .
O412 W41 O361 85.9(15) . .
O41A W41 O2P6 83.1(15) . .
O41T W41 O2P6 170.7(17) . .
O401 W41 O2P6 83.5(16) . .
O412 W41 O2P6 73.1(14) . .
O361 W41 O2P6 82.8(15) . .
O42T W42 O42A 100.4(17) . .
O42T W42 O423 103.0(19) . .
O42A W42 O423 92.0(18) . .
O42T W42 O412 98.1(17) . .
O42A W42 O412 95.7(15) . .
O423 W42 O412 155.8(17) . .
O42T W42 O372 92.2(17) . .
O42A W42 O372 167.3(16) . .
O423 W42 O372 82.8(18) . .
O412 W42 O372 84.8(16) . .
O42T W42 O2P6 171.5(16) . .
O42A W42 O2P6 83.8(15) . .
O423 W42 O2P6 84.2(17) . .
O412 W42 O2P6 73.9(15) . .
O372 W42 O2P6 84.1(15) . .
O43T W43 O43A 99.7(17) . .
O43T W43 O423 101.0(19) . .
O43A W43 O423 91.4(18) . .
O43T W43 O434 101.7(19) . .
O43A W43 O434 94.9(17) . .
O423 W43 O434 155.0(18) . .
O43T W43 O383 92.6(18) . .
O43A W43 O383 166.4(16) . .
O423 W43 O383 80.8(18) . .
O434 W43 O383 87.9(17) . .
O43T W43 O3P6 173.3(16) . .
O43A W43 O3P6 83.6(14) . .
O423 W43 O3P6 84.7(16) . .
O434 W43 O3P6 72.1(16) . .
O383 W43 O3P6 84.7(15) . .
O44T W44 O44A 102(2) . .
O44T W44 O445 99(2) . .
O44A W44 O445 92.8(18) . .
O44T W44 O434 99(2) . .
O44A W44 O434 93.0(18) . .
O445 W44 O434 158.6(18) . .
O44T W44 O394 92(2) . .
O44A W44 O394 165.9(18) . .
O445 W44 O394 83.3(17) . .
O434 W44 O394 86.1(18) . .
O44T W44 O3P6 171.4(19) . .
O44A W44 O3P6 82.2(16) . .
O445 W44 O3P6 87.7(16) . .
O434 W44 O3P6 72.8(16) . .
O394 W44 O3P6 84.2(15) . .
O45T W45 O45A 101.4(19) . .
O45T W45 O445 101(2) . .
O45A W45 O445 94.6(17) . .
O45T W45 O405 99.8(19) . .
O45A W45 O405 93.1(16) . .
O445 W45 O405 155.9(17) . .
O45T W45 O345 94(2) . .
O45A W45 O345 164.3(17) . .
O445 W45 O345 85.3(18) . .
O405 W45 O345 81.2(17) . .
O45T W45 O1P6 170.2(17) . .
O45A W45 O1P6 84.0(14) . .
O445 W45 O1P6 86.6(15) . .
O405 W45 O1P6 71.5(14) . .
O345 W45 O1P6 80.3(15) . .
O46T W46 O546 111(3) . .
O46T W46 O468 94(4) . .
O546 W46 O468 88(3) . .
O46T W46 W47A 113(3) . .
O546 W46 W47A 132.0(17) . .
O468 W46 W47A 108(3) . .
O46T W46 O496 110(3) . .
O546 W46 O496 87(2) . .
O468 W46 O496 156(3) . .
W47A W46 O496 60.0(17) . .
O46T W46 W46A 113(3) . .
O546 W46 W46A 57.8(17) . .
O468 W46 W46A 32(3) . .
W47A W46 W46A 118.2(11) . .
O496 W46 W46A 131.9(17) . .
O46T W46 O467 122(4) . .
O546 W46 O467 127(3) . .
O468 W46 O467 90(4) . .
W47A W46 O467 19(3) . .
O496 W46 O467 74(3) . .
W46A W46 O467 100(3) . .
O46T W46 O3P7 164(3) . .
O546 W46 O3P7 78(2) . .
O468 W46 O3P7 74(3) . .
W47A W46 O3P7 63.9(15) . .
O496 W46 O3P7 82(2) . .
W46A W46 O3P7 60.8(14) . .
O467 W46 O3P7 50(3) . .
O468 W46A O546 118(6) . .
O468 W46A O538 135(6) . .
O546 W46A O538 107(3) . .
O468 W46A W48 80(5) . .
O546 W46A W48 146(2) . .
O538 W46A W48 60.2(18) . .
O468 W46A W46 66(5) . .
O546 W46A W46 55.5(17) . .
O538 W46A W46 151(2) . .
W48 W46A W46 119.4(12) . .
O468 W46A O3P7 96(5) . .
O546 W46A O3P7 82(2) . .
O538 W46A O3P7 88(2) . .
W48 W46A O3P7 67.3(15) . .
W46 W46A O3P7 68.3(15) . .
O47T W47 O518 98(4) . .
O47T W47 O470 104(4) . .
O518 W47 O470 93(3) . .
O47T W47 O467 128(4) . .
O518 W47 O467 134(2) . .
O470 W47 O467 75(2) . .
O47T W47 W48A 115(4) . .
O518 W47 W48A 62(2) . .
O470 W47 W48A 135(2) . .
O467 W47 W48A 96.1(17) . .
O47T W47 O478 109(4) . .
O518 W47 O478 91(3) . .
O470 W47 O478 146(3) . .
O467 W47 O478 78(3) . .
W48A W47 O478 29.6(19) . .
O47T W47 W47A 115(4) . .
O518 W47 W47A 139(2) . .
O470 W47 W47A 57(2) . .
O467 W47 W47A 22.0(14) . .
W48A W47 W47A 117.6(11) . .
O478 W47 W47A 100(2) . .
O47T W47 O3P7 173(4) . .
O518 W47 O3P7 87(2) . .
O470 W47 O3P7 80(2) . .
O467 W47 O3P7 47.2(19) . .
W48A W47 O3P7 63.2(14) . .
O478 W47 O3P7 66(2) . .
W47A W47 O3P7 61.9(14) . .
O467 W47A W46 25(4) . .
O467 W47A O496 80(5) . .
W46 W47A O496 61.3(17) . .
O467 W47A O470 134(5) . .
W46 W47A O470 146(2) . .
O496 W47A O470 100(3) . .
O467 W47A W47 97(5) . .
W46 W47A W47 121.6(13) . .
O496 W47A W47 144(2) . .
O470 W47A W47 57(2) . .
O467 W47A O3P7 52(4) . .
W46 W47A O3P7 69.4(15) . .
O496 W47A O3P7 85(2) . .
O470 W47A O3P7 82(2) . .
W47 W47A O3P7 66.2(15) . .
O529 W48 O48T 97(3) . .
O529 W48 O478 86(3) . .
O48T W48 O478 105(3) . .
O529 W48 O538 94(3) . .
O48T W48 O538 99(3) . .
O478 W48 O538 156(3) . .
O529 W48 W46A 138(2) . .
O48T W48 W46A 117(3) . .
O478 W48 W46A 106(2) . .
O538 W48 W46A 59.2(18) . .
O529 W48 W48A 56(2) . .
O48T W48 W48A 113(3) . .
O478 W48 W48A 31(2) . .
O538 W48 W48A 137.4(18) . .
W46A W48 W48A 121.0(10) . .
O529 W48 O468 157(4) . .
O48T W48 O468 105(4) . .
O478 W48 O468 82(4) . .
O538 W48 O468 88(3) . .
W46A W48 O468 31(3) . .
W48A W48 O468 108(3) . .
O529 W48 O3P7 85(3) . .
O48T W48 O3P7 175(3) . .
O478 W48 O3P7 71(3) . .
O538 W48 O3P7 85(2) . .
W46A W48 O3P7 62.9(14) . .
W48A W48 O3P7 64.4(15) . .
O468 W48 O3P7 72(3) . .
O478 W48A O529 109(5) . .
O478 W48A O518 127(5) . .
O529 W48A O518 121(3) . .
O478 W48A W48 60(4) . .
O529 W48A W48 50(2) . .
O518 W48A W48 150(2) . .
O478 W48A W47 77(4) . .
O529 W48A W47 149(3) . .
O518 W48A W47 51.2(19) . .
W48 W48A W47 118.8(13) . .
O478 W48A O3P7 83(4) . .
O529 W48A O3P7 83(3) . .
O518 W48A O3P7 85(2) . .
W48 W48A O3P7 65.9(15) . .
W47 W48A O3P7 67.6(15) . .
O490 W49 O495 82(3) . .
O490 W49 O49T 106(2) . .
O495 W49 O49T 100(2) . .
O490 W49 O496 93(2) . .
O495 W49 O496 162(2) . .
O49T W49 O496 98(2) . .
O490 W49 O494 146(2) . .
O495 W49 O494 95(2) . .
O49T W49 O494 107(2) . .
O496 W49 O494 79(2) . .
O490 W49 O4P7 62(2) . .
O495 W49 O4P7 84(2) . .
O49T W49 O4P7 167(2) . .
O496 W49 O4P7 79(2) . .
O494 W49 O4P7 84(2) . .
O50T W50 O506 100(3) . .
O50T W50 O501 101(3) . .
O506 W50 O501 93(3) . .
O50T W50 O470 102(3) . .
O506 W50 O470 158(3) . .
O501 W50 O470 86(3) . .
O50T W50 O490 115(3) . .
O506 W50 O490 84(2) . .
O501 W50 O490 144(2) . .
O470 W50 O490 84(2) . .
O50T W50 O4P7 169(3) . .
O506 W50 O4P7 83(2) . .
O501 W50 O4P7 89(3) . .
O470 W50 O4P7 75(2) . .
O490 W50 O4P7 55.0(18) . .
O51T W51 O517 97(3) . .
O51T W51 O501 103(3) . .
O517 W51 O501 94(3) . .
O51T W51 O512 96(3) . .
O517 W51 O512 89(3) . .
O501 W51 O512 161(3) . .
O51T W51 O518 101(3) . .
O517 W51 O518 162(2) . .
O501 W51 O518 80(3) . .
O512 W51 O518 91(2) . .
O51T W51 O2P7 171(3) . .
O517 W51 O2P7 83(2) . .
O501 W51 O2P7 87(3) . .
O512 W51 O2P7 75(2) . .
O518 W51 O2P7 79(2) . .
O52T W52 O528 95(3) . .
O52T W52 O512 96(3) . .
O528 W52 O512 89(3) . .
O52T W52 O523 106(3) . .
O528 W52 O523 94(2) . .
O512 W52 O523 158(2) . .
O52T W52 O529 102(3) . .
O528 W52 O529 163(2) . .
O512 W52 O529 90(2) . .
O523 W52 O529 80(2) . .
O52T W52 O2P7 168(3) . .
O528 W52 O2P7 86(2) . .
O512 W52 O2P7 72(2) . .
O523 W52 O2P7 86(2) . .
O529 W52 O2P7 77(2) . .
O523 W53 O539 90(2) . .
O523 W53 O53T 103(3) . .
O539 W53 O53T 98(2) . .
O523 W53 O534 157(3) . .
O539 W53 O534 95(3) . .
O53T W53 O534 99(3) . .
O523 W53 O538 85(2) . .
O539 W53 O538 165(2) . .
O53T W53 O538 97(2) . .
O534 W53 O538 84(3) . .
O523 W53 O1P7 91(2) . .
O539 W53 O1P7 84(2) . .
O53T W53 O1P7 166(2) . .
O534 W53 O1P7 67(2) . .
O538 W53 O1P7 82(2) . .
O494 W54 O540 95(3) . .
O494 W54 O54T 106(3) . .
O540 W54 O54T 100(3) . .
O494 W54 O534 154(3) . .
O540 W54 O534 93(3) . .
O54T W54 O534 97(3) . .
O494 W54 O546 80(2) . .
O540 W54 O546 160(2) . .
O54T W54 O546 100(2) . .
O534 W54 O546 84(3) . .
O494 W54 O1P7 85(3) . .
O540 W54 O1P7 84(2) . .
O54T W54 O1P7 168(2) . .
O534 W54 O1P7 71(3) . .
O546 W54 O1P7 77(2) . .
O55A W55 O556 93(2) . .
O55A W55 O55T 101(2) . .
O556 W55 O55T 96(2) . .
O55A W55 O550 95(2) . .
O556 W55 O550 152(2) . .
O55T W55 O550 108(2) . .
O55A W55 O495 167(2) . .
O556 W55 O495 84(2) . .
O55T W55 O495 92(2) . .
O550 W55 O495 82(2) . .
O55A W55 O4P8 84(2) . .
O556 W55 O4P8 69(2) . .
O55T W55 O4P8 165(2) . .
O550 W55 O4P8 86(2) . .
O495 W55 O4P8 84(2) . .
O56T W56 O56A 102(2) . .
O56T W56 O567 103(3) . .
O56A W56 O567 93(2) . .
O56T W56 O556 105(2) . .
O56A W56 O556 96(2) . .
O567 W56 O556 149(2) . .
O56T W56 O506 94(2) . .
O56A W56 O506 163(2) . .
O567 W56 O506 81(2) . .
O556 W56 O506 82(2) . .
O56T W56 O4P8 168(2) . .
O56A W56 O4P8 84(2) . .
O567 W56 O4P8 87(2) . .
O556 W56 O4P8 64(2) . .
O506 W56 O4P8 80(2) . .
O57T W57 O57A 100(2) . .
O57T W57 O567 105(3) . .
O57A W57 O567 95(2) . .
O57T W57 O578 98(2) . .
O57A W57 O578 96.1(19) . .
O567 W57 O578 152(2) . .
O57T W57 O517 96(2) . .
O57A W57 O517 164(2) . .
O567 W57 O517 80(2) . .
O578 W57 O517 82(2) . .
O57T W57 O1P8 165(2) . .
O57A W57 O1P8 85.2(18) . .
O567 W57 O1P8 88(2) . .
O578 W57 O1P8 67.0(18) . .
O517 W57 O1P8 79(2) . .
O57T W57 Na3 41.2(19) . 1_455
O57A W57 Na3 69.4(14) . 1_455
O567 W57 Na3 133(2) . 1_455
O578 W57 Na3 75.0(15) . 1_455
O517 W57 Na3 125.0(16) . 1_455
O1P8 W57 Na3 131.3(14) . 1_455
O58T W58 O58A 101(2) . .
O58T W58 O578 100(2) . .
O58A W58 O578 95.8(19) . .
O58T W58 O589 102(2) . .
O58A W58 O589 92(2) . .
O578 W58 O589 155(2) . .
O58T W58 O528 91(2) . .
O58A W58 O528 168(2) . .
O578 W58 O528 83(2) . .
O589 W58 O528 85(2) . .
O58T W58 O1P8 167(2) . .
O58A W58 O1P8 86.2(18) . .
O578 W58 O1P8 68.5(19) . .
O589 W58 O1P8 88(2) . .
O528 W58 O1P8 82.3(19) . .
O59T W59 O59A 102(2) . .
O59T W59 O589 100(3) . .
O59A W59 O589 92(2) . .
O59T W59 O590 102(2) . .
O59A W59 O590 92.8(19) . .
O589 W59 O590 156(2) . .
O59T W59 O539 92(2) . .
O59A W59 O539 165.6(18) . .
O589 W59 O539 84(2) . .
O590 W59 O539 85.5(19) . .
O59T W59 O3P8 169(2) . .
O59A W59 O3P8 82.6(18) . .
O589 W59 O3P8 89(2) . .
O590 W59 O3P8 68.0(19) . .
O539 W59 O3P8 83.5(18) . .
O60T W60 O60A 106(2) . .
O60T W60 O550 105(3) . .
O60A W60 O550 91(2) . .
O60T W60 O590 97(2) . .
O60A W60 O590 97(2) . .
O550 W60 O590 153(2) . .
O60T W60 O540 88(2) . .
O60A W60 O540 166(2) . .
O550 W60 O540 81(2) . .
O590 W60 O540 85(2) . .
O60T W60 O3P8 165(2) . .
O60A W60 O3P8 83.2(19) . .
O550 W60 O3P8 86(2) . .
O590 W60 O3P8 70(2) . .
O540 W60 O3P8 83.9(19) . .
O1P1 P1 O3P1 115(2) . .
O1P1 P1 O4P1 113(2) . .
O3P1 P1 O4P1 113(2) . .
O1P1 P1 O2P1 104(2) . .
O3P1 P1 O2P1 106(2) . .
O4P1 P1 O2P1 104(2) . .
O3P2 P2 O2P2 114(2) . .
O3P2 P2 O1P2 111(2) . .
O2P2 P2 O1P2 109(2) . .
O3P2 P2 O4P2 106(2) . .
O2P2 P2 O4P2 106(2) . .
O1P2 P2 O4P2 110(2) . .
O2P3 P3 O1P3 117(3) . .
O2P3 P3 O4P3 117(3) . .
O1P3 P3 O4P3 109(3) . .
O2P3 P3 O3P3 107(3) . .
O1P3 P3 O3P3 100(3) . .
O4P3 P3 O3P3 104(3) . .
O257 P4 O3P4 112(3) . .
O257 P4 O2P4 111(3) . .
O3P4 P4 O2P4 115(3) . .
O257 P4 O1P4 108(2) . .
O3P4 P4 O1P4 105(2) . .
O2P4 P4 O1P4 106(2) . .
O4P5 P5 O2P5 112(2) . .
O4P5 P5 O3P5 113(2) . .
O2P5 P5 O3P5 113(2) . .
O4P5 P5 O1P5 108(2) . .
O2P5 P5 O1P5 109(2) . .
O3P5 P5 O1P5 101(2) . .
O2P6 P6 O3P6 112(2) . .
O2P6 P6 O1P6 109(2) . .
O3P6 P6 O1P6 112(2) . .
O2P6 P6 O4P6 107(2) . .
O3P6 P6 O4P6 109(2) . .
O1P6 P6 O4P6 108(2) . .
O2P7 P7 O4P7 111(4) . .
O2P7 P7 O1P7 122(3) . .
O4P7 P7 O1P7 111(3) . .
O2P7 P7 O3P7 106(3) . .
O4P7 P7 O3P7 103(3) . .
O1P7 P7 O3P7 103(3) . .
O4P8 P8 O3P8 112(3) . .
O4P8 P8 O2P8 105(3) . .
O3P8 P8 O2P8 108(3) . .
O4P8 P8 O1P8 111(3) . .
O3P8 P8 O1P8 112(3) . .
O2P8 P8 O1P8 108(2) . .
O4P9 P9 O1P9 111(2) . .
O4P9 P9 O3P9 108(2) . .
O1P9 P9 O3P9 111(2) . .
O4P9 P9 O2P9 109(2) . .
O1P9 P9 O2P9 110(2) . .
O3P9 P9 O2P9 107(2) . .
O1P0 P10 O2P0 109(2) . .
O1P0 P10 O3P0 108(2) . .
O2P0 P10 O3P0 112(2) . .
O1P0 P10 O4P0 107(2) . .
O2P0 P10 O4P0 111(2) . .
O3P0 P10 O4P0 111(2) . .
O3PA P11 O4PA 108(2) . .
O3PA P11 O1PA 112(2) . .
O4PA P11 O1PA 111(3) . .
O3PA P11 O2PA 110(2) . .
O4PA P11 O2PA 108(2) . .
O1PA P11 O2PA 108(2) . .
O4PB P12 O2PB 112(2) . .
O4PB P12 O1PB 109(2) . .
O2PB P12 O1PB 107(2) . .
O4PB P12 O3PB 110(2) . .
O2PB P12 O3PB 106(2) . .
O1PB P12 O3PB 112(2) . .
O1NN Ni1 O13A 88.6(15) . .
O1NN Ni1 O2P0 103.9(16) . .
O13A Ni1 O2P0 88.2(15) . .
O1NN Ni1 O1P9 99.6(16) . .
O13A Ni1 O1P9 171.9(15) . .
O2P0 Ni1 O1P9 90.0(16) . .
O1NN Ni1 O14A 84.1(15) . .
O13A Ni1 O14A 88.1(15) . .
O2P0 Ni1 O14A 171.1(16) . .
O1P9 Ni1 O14A 92.5(16) . .
O1NN Ni1 O4P2 171.7(15) . .
O13A Ni1 O4P2 87.6(14) . .
O2P0 Ni1 O4P2 83.3(15) . .
O1P9 Ni1 O4P2 84.3(15) . .
O14A Ni1 O4P2 88.5(15) . .
O1N2 Ni2 O2P0 97.3(15) . .
O1N2 Ni2 O2NN 94.0(15) . .
O2P0 Ni2 O2NN 92.1(15) . .
O1N2 Ni2 O12A 92.0(15) . .
O2P0 Ni2 O12A 92.4(15) . .
O2NN Ni2 O12A 172.0(15) . .
O1N2 Ni2 O11A 88.8(15) . .
O2P0 Ni2 O11A 173.4(16) . .
O2NN Ni2 O11A 90.2(15) . .
O12A Ni2 O11A 84.6(15) . .
O1N2 Ni2 O4P2 178.3(15) . .
O2P0 Ni2 O4P2 83.2(15) . .
O2NN Ni2 O4P2 84.3(15) . .
O12A Ni2 O4P2 89.7(15) . .
O11A Ni2 O4P2 90.8(15) . .
O10A Ni3 O2NN 92.3(15) . .
O10A Ni3 O1P9 175.7(16) . .
O2NN Ni3 O1P9 90.0(15) . .
O10A Ni3 O1N3 91.1(15) . .
O2NN Ni3 O1N3 96.0(15) . .
O1P9 Ni3 O1N3 92.3(16) . .
O10A Ni3 O15A 85.2(15) . .
O2NN Ni3 O15A 174.4(16) . .
O1P9 Ni3 O15A 92.2(16) . .
O1N3 Ni3 O15A 89.0(16) . .
O10A Ni3 O4P2 91.9(15) . .
O2NN Ni3 O4P2 86.1(15) . .
O1P9 Ni3 O4P2 84.5(15) . .
O1N3 Ni3 O4P2 176.2(16) . .
O15A Ni3 O4P2 89.1(15) . .
O2PA Ni4 O4NN 90.5(15) . .
O2PA Ni4 O28A 172.7(16) . .
O4NN Ni4 O28A 93.2(15) . .
O2PA Ni4 O1N4 97.9(16) . .
O4NN Ni4 O1N4 94.9(16) . .
O28A Ni4 O1N4 88.1(16) . .
O2PA Ni4 O29A 90.4(15) . .
O4NN Ni4 O29A 175.4(15) . .
O28A Ni4 O29A 85.5(15) . .
O1N4 Ni4 O29A 89.4(15) . .
O2PA Ni4 O1P4 83.8(14) . .
O4NN Ni4 O1P4 84.5(14) . .
O28A Ni4 O1P4 90.3(14) . .
O1N4 Ni4 O1P4 178.2(16) . .
O29A Ni4 O1P4 91.1(14) . .
O27A Ni5 O4NN 94.6(15) . .
O27A Ni5 O26A 85.8(15) . .
O4NN Ni5 O26A 173.6(15) . .
O27A Ni5 O1N5 88.8(15) . .
O4NN Ni5 O1N5 95.9(15) . .
O26A Ni5 O1N5 90.6(15) . .
O27A Ni5 O2PB 176.2(16) . .
O4NN Ni5 O2PB 88.1(15) . .
O26A Ni5 O2PB 91.3(15) . .
O1N5 Ni5 O2PB 93.6(15) . .
O27A Ni5 O1P4 93.1(15) . .
O4NN Ni5 O1P4 84.3(14) . .
O26A Ni5 O1P4 89.3(14) . .
O1N5 Ni5 O1P4 178.0(15) . .
O2PB Ni5 O1P4 84.5(14) . .
O30A Ni6 O2PA 90.9(15) . .
O30A Ni6 O2PB 174.1(16) . .
O2PA Ni6 O2PB 91.5(16) . .
O30A Ni6 O6NN 88.4(16) . .
O2PA Ni6 O6NN 99.6(15) . .
O2PB Ni6 O6NN 96.5(16) . .
O30A Ni6 O25A 86.0(17) . .
O2PA Ni6 O25A 171.8(17) . .
O2PB Ni6 O25A 90.9(17) . .
O6NN Ni6 O25A 87.9(17) . .
O30A Ni6 O1P4 88.5(15) . .
O2PA Ni6 O1P4 83.4(14) . .
O2PB Ni6 O1P4 86.4(15) . .
O6NN Ni6 O1P4 175.8(15) . .
O25A Ni6 O1P4 89.0(16) . .
O4P0 Ni7 O43A 95.3(15) . .
O4P0 Ni7 O42A 175.0(15) . .
O43A Ni7 O42A 82.5(13) . .
O4P0 Ni7 O1N7 97.0(15) . .
O43A Ni7 O1N7 91.4(14) . .
O42A Ni7 O1N7 87.5(14) . .
O4P0 Ni7 O1NN 90.4(15) . .
O43A Ni7 O1NN 172.9(15) . .
O42A Ni7 O1NN 91.6(14) . .
O1N7 Ni7 O1NN 92.2(14) . .
O4P0 Ni7 O4P6 85.9(15) . .
O43A Ni7 O4P6 93.1(14) . .
O42A Ni7 O4P6 89.8(14) . .
O1N7 Ni7 O4P6 174.4(15) . .
O1NN Ni7 O4P6 83.0(14) . .
O2P9 Ni8 O41A 173.2(15) . .
O2P9 Ni8 O40A 92.8(16) . .
O41A Ni8 O40A 82.9(16) . .
O2P9 Ni8 O1NN 91.6(15) . .
O41A Ni8 O1NN 92.5(15) . .
O40A Ni8 O1NN 174.4(16) . .
O2P9 Ni8 O4P6 83.5(15) . .
O41A Ni8 O4P6 91.3(15) . .
O40A Ni8 O4P6 91.2(16) . .
O1NN Ni8 O4P6 85.9(15) . .
O2P9 Ni8 O1N8 96.6(15) . .
O41A Ni8 O1N8 88.8(15) . .
O40A Ni8 O1N8 90.9(16) . .
O1NN Ni8 O1N8 92.0(15) . .
O4P6 Ni8 O1N8 177.9(16) . .
O94N Ni9 O2P9 93.5(15) . .
O94N Ni9 O45A 87.0(15) . .
O2P9 Ni9 O45A 89.0(14) . .
O94N Ni9 O44A 91.4(15) . .
O2P9 Ni9 O44A 174.1(15) . .
O45A Ni9 O44A 88.0(15) . .
O94N Ni9 O4P0 96.3(16) . .
O2P9 Ni9 O4P0 91.1(15) . .
O45A Ni9 O4P0 176.6(16) . .
O44A Ni9 O4P0 91.6(15) . .
O94N Ni9 O4P6 175.8(15) . .
O2P9 Ni9 O4P6 82.8(14) . .
O45A Ni9 O4P6 91.1(15) . .
O44A Ni9 O4P6 92.2(15) . .
O4P0 Ni9 O4P6 85.6(15) . .
O1PA Ni10 O6NN 86.4(17) . .
O1PA Ni10 O60A 96.8(18) . .
O6NN Ni10 O60A 171.8(17) . .
O1PA Ni10 O1N0 96.5(17) . .
O6NN Ni10 O1N0 95.1(16) . .
O60A Ni10 O1N0 92.1(17) . .
O1PA Ni10 O2P8 84.8(17) . .
O6NN Ni10 O2P8 82.3(15) . .
O60A Ni10 O2P8 90.4(16) . .
O1N0 Ni10 O2P8 177.1(16) . .
O1PA Ni10 O55A 173.7(18) . .
O6NN Ni10 O55A 93.9(17) . .
O60A Ni10 O55A 82.1(18) . .
O1N0 Ni10 O55A 89.8(17) . .
O2P8 Ni10 O55A 89.0(17) . .
O3PB Ni11 O14N 95.2(16) . .
O3PB Ni11 O59A 174.1(16) . .
O14N Ni11 O59A 90.3(16) . .
O3PB Ni11 O1PA 87.8(16) . .
O14N Ni11 O1PA 95.2(17) . .
O59A Ni11 O1PA 93.9(16) . .
O3PB Ni11 O58A 92.4(15) . .
O14N Ni11 O58A 89.2(16) . .
O59A Ni11 O58A 85.4(15) . .
O1PA Ni11 O58A 175.5(17) . .
O3PB Ni11 O2P8 84.5(15) . .
O14N Ni11 O2P8 177.6(16) . .
O59A Ni11 O2P8 90.1(15) . .
O1PA Ni11 O2P8 82.4(16) . .
O58A Ni11 O2P8 93.1(15) . .
O6NN Ni12 O57A 172.7(17) . .
O6NN Ni12 O3PB 89.9(16) . .
O57A Ni12 O3PB 92.2(16) . .
O6NN Ni12 O2N2 95.2(16) . .
O57A Ni12 O2N2 91.5(16) . .
O3PB Ni12 O2N2 98.0(16) . .
O6NN Ni12 O56A 93.8(17) . .
O57A Ni12 O56A 83.2(17) . .
O3PB Ni12 O56A 171.1(17) . .
O2N2 Ni12 O56A 89.7(17) . .
O6NN Ni12 O2P8 82.1(15) . .
O57A Ni12 O2P8 91.1(16) . .
O3PB Ni12 O2P8 84.8(15) . .
O2N2 Ni12 O2P8 176.1(17) . .
O56A Ni12 O2P8 87.7(16) . .
O4NN Ni13 O2NN 89.9(15) . .
O4NN Ni13 O3P9 93.3(14) . .
O2NN Ni13 O3P9 97.5(15) . .
O4NN Ni13 O3PA 94.8(15) . .
O2NN Ni13 O3PA 174.5(15) . .
O3P9 Ni13 O3PA 85.1(14) . .
O4NN Ni13 O4PB 95.7(14) . .
O2NN Ni13 O4PB 92.6(14) . .
O3P9 Ni13 O4PB 166.5(14) . .
O3PA Ni13 O4PB 84.0(14) . .
O4NN Ni13 O3P0 172.7(15) . .
O2NN Ni13 O3P0 96.7(14) . .
O3P9 Ni13 O3P0 83.0(14) . .
O3PA Ni13 O3P0 78.7(14) . .
O4PB Ni13 O3P0 86.9(14) . .
O3P0 Ni14 O3PA 85.1(15) . .
O3P0 Ni14 O1ND 95.4(16) . .
O3PA Ni14 O1ND 178.3(16) . .
O3P0 Ni14 O14N 84.6(16) . .
O3PA Ni14 O14N 84.8(16) . .
O1ND Ni14 O14N 96.9(16) . .
O3P0 Ni14 O2ND 178.2(18) . .
O3PA Ni14 O2ND 94.1(17) . .
O1ND Ni14 O2ND 85.3(17) . .
O14N Ni14 O2ND 96.9(18) . .
O3P0 Ni14 O94N 84.1(15) . .
O3PA Ni14 O94N 84.1(15) . .
O1ND Ni14 O94N 94.3(15) . .
O14N Ni14 O94N 164.8(15) . .
O2ND Ni14 O94N 94.2(17) . .
Ni1 O1NN Ni8 122.1(18) . .
Ni1 O1NN Ni7 118.9(18) . .
Ni8 O1NN Ni7 97.6(15) . .
P11 O1PA Ni10 125(3) . .
P11 O1PA Ni11 134(3) . .
Ni10 O1PA Ni11 99.8(19) . .
Ni3 O2NN Ni2 98.8(16) . .
Ni3 O2NN Ni13 123.7(18) . .
Ni2 O2NN Ni13 120.5(17) . .
P12 O2PB Ni6 137(2) . .
P12 O2PB Ni5 122(2) . .
Ni6 O2PB Ni5 97.1(16) . .
P11 O2PA Ni6 130(2) . .
P11 O2PA Ni4 124(2) . .
Ni6 O2PA Ni4 100.4(16) . .
W2 O2T Na14 129(3) . 2_656
P12 O3PB Ni11 130(2) . .
P12 O3PB Ni12 126(2) . .
Ni11 O3PB Ni12 99.9(16) . .
P11 O3PA Ni14 123(2) . .
P11 O3PA Ni13 136(2) . .
Ni14 O3PA Ni13 98.0(16) . .
P11 O4PA Na13 124(3) . .
P12 O4PB Ni13 135(2) . .
Ni13 O4NN Ni5 124.7(18) . .
Ni13 O4NN Ni4 122.9(17) . .
Ni5 O4NN Ni4 99.0(16) . .
W5 O5T Na21 149(3) . 1_455
W6 O6T Na1 127(2) . 2_656
Ni12 O6NN Ni10 102.2(17) . .
Ni12 O6NN Ni6 121.6(19) . .
Ni10 O6NN Ni6 120.5(19) . .
W8 O8T Na8 157(3) . .
W10 O10A Ni3 145(2) . .
W11 O11A Ni2 143(2) . .
P1 O1P1 W4 131(2) . .
P1 O1P1 W5 131(2) . .
W4 O1P1 W5 90.0(14) . .
W2A O12 W2 85(4) . .
W2A O12 W1 79(4) . .
W2 O12 W1 126(2) . .
W2A O12 Na18 38(4) . 2_656
W2 O12 Na18 101(2) . 2_656
W1 O12 Na18 97(2) . 2_656
W12 O12A Ni2 147(2) . .
W12 O12T Na16 158(3) . 2_656
P2 O1P2 W10 127(2) . .
P2 O1P2 W11 125(2) . .
W10 O1P2 W11 92.4(15) . .
W13 O13A Ni1 145.0(19) . .
P3 O1P3 W21 134(3) . .
P3 O1P3 W22 126(3) . .
W21 O1P3 W22 92.8(18) . .
W1A O13 W3 89(4) . .
W1A O13 W1 66(4) . .
W3 O13 W1 124(2) . .
W1A O13 Rb1 60(4) . 2_656
W3 O13 Rb1 106.2(16) . 2_656
W1 O13 Rb1 102.6(16) . 2_656
W14 O14A Ni1 143(2) . .
P4 O1P4 Ni4 124(2) . .
P4 O1P4 Ni5 122(2) . .
Ni4 O1P4 Ni5 92.0(14) . .
P4 O1P4 Ni6 125(2) . .
Ni4 O1P4 Ni6 92.3(13) . .
Ni5 O1P4 Ni6 92.1(14) . .
W14 O14T Na7 160(2) . .
W1 O14 W4 148(2) . .
W1 O14 W2A 62.7(18) . .
W4 O14 W2A 132(2) . .
W1 O14 Na18 105(2) . 2_656
W4 O14 Na18 105(2) . 2_656
W2A O14 Na18 54(2) . 2_656
Ni11 O14N Ni14 123(2) . .
W15 O15T Na2 128.6(18) . 2_656
W15 O15A Ni3 143(2) . .
P5 O1P5 W33A 129(3) . .
P5 O1P5 W32 125(2) . .
W33A O1P5 W32 47.8(18) . .
P5 O1P5 W33 124(2) . .
W33A O1P5 W33 50.7(18) . .
W32 O1P5 W33 94.1(15) . .
P5 O1P5 W31 120(2) . .
W33A O1P5 W31 111(2) . .
W32 O1P5 W31 93.6(14) . .
W33 O1P5 W31 92.6(14) . .
P5 O1P5 W32A 122(2) . .
W33A O1P5 W32A 95(3) . .
W32 O1P5 W32A 57.5(16) . .
W33 O1P5 W32A 113(2) . .
W31 O1P5 W32A 41.4(13) . .
P6 O1P6 W40 127.3(19) . .
P6 O1P6 W45 125(2) . .
W40 O1P6 W45 90.8(12) . .
P7 O1P7 W54 135(3) . .
P7 O1P7 W53 123(3) . .
W54 O1P7 W53 94(2) . .
W17 O17T Na17 139(4) . .
P8 O1P8 W57 125(3) . .
P8 O1P8 W58 125(3) . .
W57 O1P8 W58 95.6(18) . .
W1 O19 W1A 56.6(18) . .
W1 O19 W9 150(2) . .
W1A O19 W9 134(3) . .
W1 O19 Rb1 106.7(17) . 2_656
W1A O19 Rb1 64.1(17) . 2_656
W9 O19 Rb1 102.3(16) . 2_656
P9 O1P9 Ni3 124(2) . .
P9 O1P9 Ni1 134(2) . .
Ni3 O1P9 Ni1 99.1(17) . .
P10 O2P0 Ni2 125(2) . .
P10 O2P0 Ni1 129(2) . .
Ni2 O2P0 Ni1 101.0(17) . .
P1 O2P1 W1A 126(3) . .
P1 O2P1 W1 126(2) . .
W1A O2P1 W1 45.2(13) . .
P1 O2P1 W3A 124(2) . .
W1A O2P1 W3A 95(2) . .
W1 O2P1 W3A 109.7(19) . .
P1 O2P1 W3 124(2) . .
W1A O2P1 W3 52.6(14) . .
W1 O2P1 W3 91.3(14) . .
W3A O2P1 W3 50.5(13) . .
P1 O2P1 W2 123(2) . .
W1A O2P1 W2 111(2) . .
W1 O2P1 W2 90.8(14) . .
W3A O2P1 W2 45.6(12) . .
W3 O2P1 W2 90.6(14) . .
P1 O2P1 W2A 125(3) . .
W1A O2P1 W2A 89(2) . .
W1 O2P1 W2A 49.4(12) . .
W3A O2P1 W2A 87.5(19) . .
W3 O2P1 W2A 110.8(19) . .
W2 O2P1 W2A 47.7(12) . .
P2 O2P2 W12 131(3) . .
P2 O2P2 W13 124(2) . .
W12 O2P2 W13 92.3(15) . .
W3A O23 W2 72(4) . .
W3A O23 W3 83(4) . .
W2 O23 W3 124(2) . .
W23 O23T Na9 125(3) . .
P3 O2P3 W23 131(3) . .
P3 O2P3 W24 129(3) . .
W23 O2P3 W24 91.6(16) . .
P4 O2P4 W27 128(3) . .
P4 O2P4 W28 125(3) . .
W27 O2P4 W28 95.5(18) . .
P5 O2P5 W34 129(2) . .
P5 O2P5 W35 127(2) . .
W34 O2P5 W35 91.1(12) . .
W2 O25 W2A 64.2(19) . .
W2 O25 W5 149(2) . .
W2A O25 W5 133(3) . .
W2 O25 Na18 107(2) . 2_656
W2A O25 Na18 53(2) . 2_656
W5 O25 Na18 104(2) . 2_656
W25 O25A Ni6 143(3) . .
W6 O26 W2 151(2) . .
W6 O26 W3A 138(3) . .
W2 O26 W3A 55.1(15) . .
P6 O2P6 W41 129(2) . .
P6 O2P6 W42 127(2) . .
W41 O2P6 W42 90.3(14) . .
W26 O26A Ni5 144(2) . .
W26 O26T Na10 132(2) . .
W27 O27A Ni5 144(2) . .
P7 O2P7 W51 135(4) . .
P7 O2P7 W52 126(3) . .
W51 O2P7 W52 91(2) . .
W28 O28A Ni4 146(2) . .
P8 O2P8 Ni10 125(2) . .
P8 O2P8 Ni12 125(2) . .
Ni10 O2P8 Ni12 93.4(15) . .
P8 O2P8 Ni11 121(2) . .
Ni10 O2P8 Ni11 92.7(16) . .
Ni12 O2P8 Ni11 90.8(15) . .
W29 O29A Ni4 142(2) . .
W29 O29A Na13 110(2) . .
Ni4 O29A Na13 107.3(19) . .
P9 O2P9 Ni9 132(2) . .
P9 O2P9 Ni8 123(2) . .
Ni9 O2P9 Ni8 99.4(15) . .
W29 O29T Na3 160(3) . .
P10 O3P0 Ni14 126(2) . .
P10 O3P0 Ni13 133(2) . .
Ni14 O3P0 Ni13 98.1(16) . .
W30 O30A Ni6 148(2) . .
P1 O3P1 W7 131(2) . .
P1 O3P1 W6 129(2) . .
W7 O3P1 W6 90.7(13) . .
P2 O3P2 W14 129(2) . .
P2 O3P2 W15 127(2) . .
W14 O3P2 W15 91.7(15) . .
W32 O32T Rb1 106.5(19) . .
P3 O3P3 W17A 129(3) . .
P3 O3P3 W18 125(2) . .
W17A O3P3 W18 44.7(12) . .
P3 O3P3 W17 126(2) . .
W17A O3P3 W17 53.5(13) . .
W18 O3P3 W17 92.9(16) . .
P3 O3P3 W16 121(2) . .
W17A O3P3 W16 110(2) . .
W18 O3P3 W16 92.1(16) . .
W17 O3P3 W16 90.6(15) . .
P3 O3P3 W16A 119(2) . .
W17A O3P3 W16A 102(2) . .
W18 O3P3 W16A 113.5(19) . .
W17 O3P3 W16A 58.6(12) . .
W16 O3P3 W16A 39.2(10) . .
P4 O3P4 W30 129(3) . .
P4 O3P4 W29 126(3) . .
W30 O3P4 W29 93.2(16) . .
P5 O3P5 W36 131(2) . .
P5 O3P5 W37 129(2) . .
W36 O3P5 W37 92.7(15) . .
P6 O3P6 W44 128(2) . .
P6 O3P6 W43 129(2) . .
W44 O3P6 W43 92.2(13) . .
W36 O36T Na8 116(2) . 2_656
W36 O36T Rb1 114.7(19) . .
Na8 O36T Rb1 125.5(18) 2_656 .
W37 O37T Na14 139(2) . 1_455
W37 O37T Na11 126(2) . .
Na14 O37T Na11 76(2) 1_455 .
W7 O37 W3 150(2) . .
W7 O37 W3A 134(2) . .
W3 O37 W3A 59.4(15) . .
W7 O37 Na19 103(2) . 2_656
W3 O37 Na19 106(2) . 2_656
W3A O37 Na19 61(2) . 2_656
P7 O3P7 W46A 122(3) . .
P7 O3P7 W47A 122(3) . .
W46A O3P7 W47A 94(2) . .
P7 O3P7 W48A 120(3) . .
W46A O3P7 W48A 96(2) . .
W47A O3P7 W48A 96(2) . .
P7 O3P7 W48 125(3) . .
W46A O3P7 W48 49.8(12) . .
W47A O3P7 W48 113(2) . .
W48A O3P7 W48 49.7(12) . .
P7 O3P7 W47 123(3) . .
W46A O3P7 W47 115(2) . .
W47A O3P7 W47 51.9(13) . .
W48A O3P7 W47 49.2(12) . .
W48 O3P7 W47 90.7(18) . .
P7 O3P7 W46 125(3) . .
W46A O3P7 W46 50.9(12) . .
W47A O3P7 W46 46.7(12) . .
W48A O3P7 W46 114(2) . .
W48 O3P7 W46 91.8(18) . .
W47 O3P7 W46 91.3(18) . .
W3 O38 W8 145(3) . .
W3 O38 W1A 62.0(18) . .
W8 O38 W1A 129(3) . .
W3 O38 Rb1 109.4(18) . 2_656
W8 O38 Rb1 104.0(17) . 2_656
W1A O38 Rb1 63.4(16) . 2_656
P8 O3P8 W60 128(3) . .
P8 O3P8 W59 126(3) . .
W60 O3P8 W59 94.2(19) . .
P9 O3P9 Ni13 133(2) . .
P10 O4P0 Ni7 127(2) . .
P10 O4P0 Ni9 132(2) . .
Ni7 O4P0 Ni9 97.2(17) . .
W40 O40T Na16 108(2) . 2_756
W40 O40A Ni8 147(3) . .
W41 O41A Ni8 144(2) . .
P1 O4P1 W9 130(2) . .
P1 O4P1 W8 129(2) . .
W9 O4P1 W8 90.8(14) . .
W41 O41T Na8 126(2) . 2_656
P2 O4P2 Ni3 123(2) . .
P2 O4P2 Ni1 126(2) . .
Ni3 O4P2 Ni1 92.0(15) . .
P2 O4P2 Ni2 123(2) . .
Ni3 O4P2 Ni2 90.8(15) . .
Ni1 O4P2 Ni2 92.4(15) . .
W42 O42A Ni7 146.3(19) . .
W42 O42A Na5 103.3(17) . .
Ni7 O42A Na5 105.7(15) . .
W43 O43A Ni7 146(2) . .
P3 O4P3 W20 133(3) . .
P3 O4P3 W19 126(3) . .
W20 O4P3 W19 92.1(18) . .
W44 O44A Ni9 144(2) . .
P5 O4P5 W39 129(2) . .
P5 O4P5 W38 130(2) . .
W39 O4P5 W38 90.5(13) . .
W45 O45A Ni9 142(2) . .
W4 O45 W5 120(2) . .
W4 O45 Na18 105(2) . 2_656
W5 O45 Na18 104(2) . 2_656
P6 O4P6 Ni8 126(2) . .
P6 O4P6 Ni9 121(2) . .
Ni8 O4P6 Ni9 94.3(15) . .
P6 O4P6 Ni7 121(2) . .
Ni8 O4P6 Ni7 93.6(15) . .
Ni9 O4P6 Ni7 91.2(15) . .
P7 O4P7 W50 131(3) . .
P7 O4P7 W49 129(3) . .
W50 O4P7 W49 93(2) . .
P8 O4P8 W56 127(3) . .
P8 O4P8 W55 126(3) . .
W56 O4P8 W55 94(2) . .
W4 O49 W9 159(3) . .
W55 O55A Ni10 144(3) . .
W6 O56 W5 156(2) . .
W56 O56A Ni12 148(3) . .
W57 O57A Ni12 145(2) . .
W57 O57T Na3 114(3) . 1_455
W58 O58A Ni11 142(2) . .
W59 O59A Ni11 145(2) . .
W60 O60A Ni10 150(3) . .
W6 O67 W7 123.1(19) . .
W6 O67 Na19 110(2) . 2_656
W7 O67 Na19 104(2) . 2_656
W8 O78 W7 153(2) . .
W9 O89 W8 125(2) . .
W9 O89 Rb1 108.4(17) . 2_656
W8 O89 Rb1 107.4(17) . 2_656
Ni9 O94N Ni14 122.5(19) . .
W11 O101 W10 125(2) . .
W10 O105 W15 142(3) . .
W12 O112 W11 139(2) . .
W12 O123 W13 123(2) . .
W13 O134 W14 141(3) . .
W13 O134 Na6 104.7(19) . .
W14 O134 Na6 111(2) . .
W15 O145 W14 123(2) . .
W16A O167 W17 116(5) . .
W16A O167 W16 50(3) . .
W17 O167 W16 130(4) . .
W18A O168 W18 100(5) . .
W18A O168 W16 74(4) . .
W18 O168 W16 128(4) . .
W16A O169 W19 136(3) . .
W16A O169 W16 50.8(17) . .
W19 O169 W16 151(3) . .
W20 O170 W17 147(3) . .
W20 O170 W16A 130(2) . .
W17 O170 W16A 67.0(16) . .
W17 O171 W21 150(3) . .
W17 O171 W17A 61.9(18) . .
W21 O171 W17A 133(3) . .
W17A O178 W18 73(6) . .
W17A O178 W17 88(6) . .
W18 O178 W17 135(3) . .
W18 O182 W17A 56.1(17) . .
W18 O182 W22 150(3) . .
W17A O182 W22 138(3) . .
W18 O183 W23 149(3) . .
W18 O183 W18A 70.1(19) . .
W23 O183 W18A 126(3) . .
W20 O190 W19 127(3) . .
W19 O194 W24 151(3) . .
W19 O195 W25 164(3) . .
W20 O201 W21 157(3) . .
W20 O206 W26 165(3) . .
W22 O212 W21 123(2) . .
W21 O217 W27 165(3) . .
W22 O223 W23 156(3) . .
W22 O228 W28 164(3) . .
W23 O234 W24 125(3) . .
W23 O239 W29 168(3) . .
W24 O240 W30 166(3) . .
W18A O248 W16 67(2) . .
W18A O248 W24 134(3) . .
W16 O248 W24 146(3) . .
W30 O250 W25 141(3) . .
W25 O256 W26 124(2) . .
P4 O257 W26 129(3) . .
P4 O257 W25 126(3) . .
W26 O257 W25 92.8(18) . .
W27 O267 W26 139(2) . .
W28 O278 W27 119(2) . .
W28 O289 W29 143(3) . .
W30 O290 W29 127(2) . .
W32A O312 W32 109(6) . .
W32A O312 W31 58(5) . .
W32 O312 W31 126(3) . .
W31A O313 W33 112(5) . .
W31A O313 W31 62(4) . .
W33 O313 W31 127(3) . .
W32A O314 W31 55(2) . .
W32A O314 W34 141(3) . .
W31 O314 W34 147(3) . .
W31A O319 W31 60(2) . .
W31A O319 W39 139(3) . .
W31 O319 W39 150(3) . .
W33A O323 W32 75(7) . .
W33A O323 W33 84(7) . .
W32 O323 W33 130(3) . .
W32 O325 W35 150(3) . .
W32 O325 W32A 65.8(19) . .
W35 O325 W32A 130(3) . .
W32 O326 W36 151(3) . .
W32 O326 W33A 56(2) . .
W36 O326 W33A 139(3) . .
W32 O326 Rb1 98.3(17) . .
W36 O326 Rb1 97.4(16) . .
W33A O326 Rb1 109(2) . .
W33 O337 W37 149(2) . .
W33 O337 W33A 59(2) . .
W37 O337 W33A 134(3) . .
W33 O338 W38 147(2) . .
W33 O338 W31A 68(2) . .
W38 O338 W31A 126(3) . .
W34 O345 W45 161(3) . .
W35 O346 W34 119(2) . .
W34 O349 W39 156(3) . .
W35 O350 W40 163(3) . .
W36 O356 W35 156(2) . .
W36 O361 W41 166(2) . .
W37 O367 W36 122(3) . .
W37 O372 W42 164(3) . .
W37 O378 W38 159(2) . .
W38 O383 W43 170(3) . .
W38 O389 W39 125(2) . .
W39 O394 W44 167(3) . .
W40 O401 W41 144(2) . .
W40 O405 W45 123(2) . .
W4 O410 W10 168(3) . .
W42 O412 W41 122.4(19) . .
W42 O423 W43 144(3) . .
W44 O434 W43 123(2) . .
W44 O445 W45 143(2) . .
W47A O467 W47 61(4) . .
W47A O467 W46 136(7) . .
W47 O467 W46 163(5) . .
W46A O468 W46 82(6) . .
W46A O468 W48 69(5) . .
W46 O468 W48 122(5) . .
W47 O470 W47A 65(2) . .
W47 O470 W50 144(4) . .
W47A O470 W50 139(4) . .
W48A O478 W48 89(5) . .
W48A O478 W47 74(4) . .
W48 O478 W47 132(4) . .
W49 O490 W50 150(3) . .
W54 O494 W49 163(4) . .
W49 O495 W55 167(3) . .
W47A O496 W46 58.7(17) . .
W47A O496 W49 136(3) . .
W46 O496 W49 150(3) . .
W50 O501 W51 154(4) . .
W50 O506 W56 167(3) . .
W5 O511 W11 165(2) . .
W51 O512 W52 122(3) . .
W51 O517 W57 166(3) . .
W47 O518 W48A 67(2) . .
W47 O518 W51 148(3) . .
W48A O518 W51 122(3) . .
W53 O523 W52 156(3) . .
W52 O528 W58 164(3) . .
W48 O529 W48A 74(3) . .
W48 O529 W52 146(4) . .
W48A O529 W52 124(3) . .
W54 O534 W53 127(4) . .
W46A O538 W48 60.7(19) . .
W46A O538 W53 130(3) . .
W48 O538 W53 144(3) . .
W53 O539 W59 169(3) . .
W54 O540 W60 165(3) . .
W46 O546 W46A 66.8(19) . .
W46 O546 W54 152(3) . .
W46A O546 W54 133(3) . .
W60 O550 W55 144(3) . .
W55 O556 W56 132(3) . .
W57 O567 W56 140(4) . .
W58 O578 W57 127(3) . .
W59 O589 W58 146(3) . .
W60 O590 W59 127(3) . .
W6 O612 W12 167(2) . .
W7 O713 W13 164(2) . .
W8 O814 W14 164(2) . .
W9 O915 W15 164(2) . .
W1A Rb1 O36T 130.1(12) 2_656 .
W1A Rb1 O89 64.2(12) 2_656 2_656
O36T Rb1 O89 79.6(12) . 2_656
W1A Rb1 O32T 117.3(13) 2_656 .
O36T Rb1 O32T 97.7(12) . .
O89 Rb1 O32T 177.2(13) 2_656 .
W1A Rb1 O38 39.3(11) 2_656 2_656
O36T Rb1 O38 91.0(12) . 2_656
O89 Rb1 O38 48.2(11) 2_656 2_656
O32T Rb1 O38 131.2(13) . 2_656
W1A Rb1 O19 34.8(11) 2_656 2_656
O36T Rb1 O19 126.8(12) . 2_656
O89 Rb1 O19 47.2(11) 2_656 2_656
O32T Rb1 O19 135.5(12) . 2_656
O38 Rb1 O19 57.5(11) 2_656 2_656
W1A Rb1 O13 14.5(9) 2_656 2_656
O36T Rb1 O13 135.3(12) . 2_656
O89 Rb1 O13 78.2(12) 2_656 2_656
O32T Rb1 O13 103.1(12) . 2_656
O38 Rb1 O13 46.0(11) 2_656 2_656
O19 Rb1 O13 47.2(11) 2_656 2_656
W1A Rb1 O326 160.1(13) 2_656 .
O36T Rb1 O326 49.6(11) . .
O89 Rb1 O326 126.9(12) 2_656 .
O32T Rb1 O326 50.9(11) . .
O38 Rb1 O326 131.9(12) 2_656 .
O19 Rb1 O326 165.1(12) 2_656 .
O13 Rb1 O326 147.3(12) 2_656 .
W1A Rb1 W32 139.4(11) 2_656 .
O36T Rb1 W32 74.8(9) . .
O89 Rb1 W32 153.7(10) 2_656 .
O32T Rb1 W32 24.0(8) . .
O38 Rb1 W32 137.1(10) 2_656 .
O19 Rb1 W32 157.4(9) 2_656 .
O13 Rb1 W32 125.0(9) 2_656 .
O326 Rb1 W32 26.9(7) . .
W1A Rb1 W36 148.2(9) 2_656 .
O36T Rb1 W36 21.7(8) . .
O89 Rb1 W36 100.6(9) 2_656 .
O32T Rb1 W36 76.9(9) . .
O38 Rb1 W36 109.4(9) 2_656 .
O19 Rb1 W36 147.1(9) 2_656 .
O13 Rb1 W36 147.3(9) 2_656 .
O326 Rb1 W36 27.8(7) . .
W32 Rb1 W36 53.4(3) . .
W1A Rb1 W9 56.6(10) 2_656 2_656
O36T Rb1 W9 101.1(9) . 2_656
O89 Rb1 W9 24.8(8) 2_656 2_656
O32T Rb1 W9 157.9(10) . 2_656
O38 Rb1 W9 60.0(9) 2_656 2_656
O19 Rb1 W9 27.4(7) 2_656 2_656
O13 Rb1 W9 70.8(9) 2_656 2_656
O326 Rb1 W9 141.0(9) . 2_656
W32 Rb1 W9 161.4(5) . 2_656
W36 Rb1 W9 120.0(5) . 2_656
W1A Rb1 W8 59.0(9) 2_656 2_656
O36T Rb1 W8 73.3(8) . 2_656
O89 Rb1 W8 26.1(8) 2_656 2_656
O32T Rb1 W8 152.1(10) . 2_656
O38 Rb1 W8 27.3(8) 2_656 2_656
O19 Rb1 W8 59.6(8) 2_656 2_656
O13 Rb1 W8 69.8(8) 2_656 2_656
O326 Rb1 W8 122.2(9) . 2_656
W32 Rb1 W8 142.5(5) . 2_656
W36 Rb1 W8 94.7(4) . 2_656
W9 Rb1 W8 47.2(2) 2_656 2_656
O10W Na1 O7W 106(2) . .
O10W Na1 O2W 95.9(19) . .
O7W Na1 O2W 87(2) . .
O10W Na1 O6T 91.4(18) . 2_656
O7W Na1 O6T 79.8(18) . 2_656
O2W Na1 O6T 166(2) . 2_656
O10W Na1 O12W 86.4(19) . .
O7W Na1 O12W 168(2) . .
O2W Na1 O12W 93(2) . .
O6T Na1 O12W 99.8(19) 2_656 .
O10W Na1 O9W 171(2) . 1_655
O7W Na1 O9W 83.0(19) . 1_655
O2W Na1 O9W 86.9(19) . 1_655
O6T Na1 O9W 87.8(18) 2_656 1_655
O12W Na1 O9W 84.5(19) . 1_655
O10W Na1 Na2 137.2(18) . 1_655
O7W Na1 Na2 90.9(16) . 1_655
O2W Na1 Na2 45.2(13) . 1_655
O6T Na1 Na2 130.7(15) 2_656 1_655
O12W Na1 Na2 79.9(15) . 1_655
O9W Na1 Na2 42.9(14) 1_655 1_655
O11W Na2 O9W 175(2) . .
O11W Na2 O15T 89.0(18) . 2_656
O9W Na2 O15T 86.6(18) . 2_656
O11W Na2 O8W 95(2) . .
O9W Na2 O8W 89(2) . .
O15T Na2 O8W 175(2) 2_656 .
O11W Na2 O2W 90.6(19) . 1_455
O9W Na2 O2W 87.1(19) . 1_455
O15T Na2 O2W 85.2(16) 2_656 1_455
O8W Na2 O2W 92(2) . 1_455
O11W Na2 Na1 133.1(17) . 1_455
O9W Na2 Na1 45.2(14) . 1_455
O15T Na2 Na1 92.4(13) 2_656 1_455
O8W Na2 Na1 82.3(17) . 1_455
O2W Na2 Na1 43.1(13) 1_455 1_455
O11W Na2 Na21 102(2) . 2_656
O9W Na2 Na21 83(2) . 2_656
O15T Na2 Na21 142.7(19) 2_656 2_656
O8W Na2 Na21 39.3(19) . 2_656
O2W Na2 Na21 130(2) 1_455 2_656
Na1 Na2 Na21 104.9(16) 1_455 2_656
O29T Na3 O25W 86(2) . .
O29T Na3 O24W 83(2) . .
O25W Na3 O24W 100(3) . .
O29T Na3 O23W 96(2) . .
O25W Na3 O23W 94(3) . .
O24W Na3 O23W 165(3) . .
O29T Na3 O3W 168(2) . .
O25W Na3 O3W 82(2) . .
O24W Na3 O3W 95(2) . .
O23W Na3 O3W 89(2) . .
O29T Na3 O57T 89(2) . 1_655
O25W Na3 O57T 175(3) . 1_655
O24W Na3 O57T 81(2) . 1_655
O23W Na3 O57T 84(2) . 1_655
O3W Na3 O57T 102(2) . 1_655
O29T Na3 W57 113.4(17) . 1_655
O25W Na3 W57 160(2) . 1_655
O24W Na3 W57 82.0(19) . 1_655
O23W Na3 W57 85(2) . 1_655
O3W Na3 W57 77.8(15) . 1_655
O57T Na3 W57 24.6(12) 1_655 1_655
O29T Na3 Na13 57.3(16) . .
O25W Na3 Na13 98(2) . .
O24W Na3 Na13 135(2) . .
O23W Na3 Na13 39(2) . .
O3W Na3 Na13 128.1(19) . .
O57T Na3 Na13 78.2(17) 1_655 .
W57 Na3 Na13 94.4(13) 1_655 .
O13W Na4 O29W 112(3) . .
O13W Na4 Na6 104(2) . 2_556
O29W Na4 Na6 103(2) . 2_556
O13W Na4 Na15 35.1(17) . .
O29W Na4 Na15 126(2) . .
Na6 Na4 Na15 122.8(18) 2_556 .
O13W Na4 Na8 172(2) . 2_556
O29W Na4 Na8 76(2) . 2_556
Na6 Na4 Na8 74.2(14) 2_556 2_556
Na15 Na4 Na8 139.0(16) . 2_556
O26W Na5 O42A 53.1(16) . .
O26W Na5 Na15 44.0(18) . .
O42A Na5 Na15 88.3(17) . .
O26W Na5 Na6 89.2(19) . .
O42A Na5 Na6 142.2(17) . .
Na15 Na5 Na6 57.4(15) . .
O13W Na6 O49W 146(3) . .
O13W Na6 O134 91(2) . .
O49W Na6 O134 116(2) . .
O13W Na6 Na4 97(2) . 2_556
O49W Na6 Na4 81(2) . 2_556
O134 Na6 Na4 130.5(19) . 2_556
O13W Na6 Na15 44.6(18) . .
O49W Na6 Na15 109(2) . .
O134 Na6 Na15 97.4(18) . .
Na4 Na6 Na15 121.9(19) 2_556 .
O13W Na6 Na5 86.7(19) . .
O49W Na6 Na5 91(2) . .
O134 Na6 Na5 59.6(13) . .
Na4 Na6 Na5 169.0(19) 2_556 .
Na15 Na6 Na5 54.5(14) . .
O49W Na7 O14T 93(3) . .
O49W Na7 O21W 86(3) . .
O14T Na7 O21W 96(3) . .
O49W Na7 Na8 46(2) . .
O14T Na7 Na8 100.7(19) . .
O21W Na7 Na8 41(2) . .
O49W Na7 Na7 85(3) . 2_656
O14T Na7 Na7 147(3) . 2_656
O21W Na7 Na7 116(3) . 2_656
Na8 Na7 Na7 101(2) . 2_656
O21W Na8 O8T 93(3) . .
O21W Na8 O49W 95(3) . .
O8T Na8 O49W 92(3) . .
O21W Na8 O27W 163(4) . .
O8T Na8 O27W 95(3) . .
O49W Na8 O27W 99(3) . .
O21W Na8 O41T 90(3) . 2_656
O8T Na8 O41T 176(3) . 2_656
O49W Na8 O41T 91(3) . 2_656
O27W Na8 O41T 81(2) . 2_656
O21W Na8 O36T 87(3) . 2_656
O8T Na8 O36T 77(2) . 2_656
O49W Na8 O36T 168(3) . 2_656
O27W Na8 O36T 81(2) . 2_656
O41T Na8 O36T 101(2) 2_656 2_656
O21W Na8 Na7 49(2) . .
O8T Na8 Na7 99(2) . .
O49W Na8 Na7 47(2) . .
O27W Na8 Na7 143(3) . .
O41T Na8 Na7 85.4(19) 2_656 .
O36T Na8 Na7 135(2) 2_656 .
O21W Na8 Na4 140(3) . 2_556
O8T Na8 Na4 56.2(16) . 2_556
O49W Na8 Na4 64(2) . 2_556
O27W Na8 Na4 56.2(18) . 2_556
O41T Na8 Na4 122(2) 2_656 2_556
O36T Na8 Na4 107.8(18) 2_656 2_556
Na7 Na8 Na4 105.5(17) . 2_556
O40W Na9 O61W 91(3) . 1_655
O40W Na9 O16W 91(3) . 1_655
O61W Na9 O16W 89(3) 1_655 1_655
O40W Na9 O17W 172(3) . .
O61W Na9 O17W 84(3) 1_655 .
O16W Na9 O17W 94(2) 1_655 .
O40W Na9 O23T 78(2) . .
O61W Na9 O23T 96(3) 1_655 .
O16W Na9 O23T 169(3) 1_655 .
O17W Na9 O23T 97(2) . .
O40W Na9 O24W 103(3) . .
O61W Na9 O24W 164(3) 1_655 .
O16W Na9 O24W 84(2) 1_655 .
O17W Na9 O24W 83(2) . .
O23T Na9 O24W 94(2) . .
O40W Na9 Na10 100(2) . 1_655
O61W Na9 Na10 42(2) 1_655 1_655
O16W Na9 Na10 47.5(16) 1_655 1_655
O17W Na9 Na10 80.1(19) . 1_655
O23T Na9 Na10 138(2) . 1_655
O24W Na9 Na10 126(2) . 1_655
O20W Na10 O61W 172(4) . .
O20W Na10 O64W 101(3) . .
O61W Na10 O64W 87(4) . .
O20W Na10 O16W 94(3) . .
O61W Na10 O16W 89(3) . .
O64W Na10 O16W 99(3) . .
O20W Na10 O65W 91(3) . .
O61W Na10 O65W 86(3) . .
O64W Na10 O65W 84(3) . .
O16W Na10 O65W 174(3) . .
O20W Na10 O26T 88(3) . .
O61W Na10 O26T 84(3) . .
O64W Na10 O26T 171(3) . .
O16W Na10 O26T 81(2) . .
O65W Na10 O26T 95(3) . .
O20W Na10 Na9 139(3) . 1_455
O61W Na10 Na9 45(3) . 1_455
O64W Na10 Na9 86(3) . 1_455
O16W Na10 Na9 45.2(16) . 1_455
O65W Na10 Na9 130(3) . 1_455
O26T Na10 Na9 87.7(18) . 1_455
O22W Na11 O63W 172(4) . 1_455
O22W Na11 O19W 94(3) . 1_455
O63W Na11 O19W 82(3) 1_455 1_455
O22W Na11 O44W 85(3) . .
O63W Na11 O44W 101(3) 1_455 .
O19W Na11 O44W 151(3) 1_455 .
O22W Na11 O37T 97(2) . .
O63W Na11 O37T 89(3) 1_455 .
O19W Na11 O37T 70(2) 1_455 .
O44W Na11 O37T 81(2) . .
O22W Na11 Na14 133(3) . 1_455
O63W Na11 Na14 48(3) 1_455 1_455
O19W Na11 Na14 47(2) 1_455 1_455
O44W Na11 Na14 115(2) . 1_455
O37T Na11 Na14 50.5(16) . 1_455
Na16 Na12 O59W 84(3) . 2_656
Na16 Na12 O12W 98(3) . .
O59W Na12 O12W 126(3) 2_656 .
Na16 Na12 O39W 118(3) . .
O59W Na12 O39W 122(3) 2_656 .
O12W Na12 O39W 104(3) . .
O23W Na13 O4PA 123(3) . .
O23W Na13 O29A 109(3) . .
O4PA Na13 O29A 95(2) . .
O23W Na13 W29 97(2) . .
O4PA Na13 W29 120(2) . .
O29A Na13 W29 26.0(10) . .
O23W Na13 Na3 35.5(19) . .
O4PA Na13 Na3 152(3) . .
O29A Na13 Na3 82.2(18) . .
W29 Na13 Na3 63.7(11) . .
O60W Na14 O19W 177(5) . .
O60W Na14 O55W 94(4) . .
O19W Na14 O55W 88(3) . .
O60W Na14 O2T 82(4) . 2_656
O19W Na14 O2T 96(3) . 2_656
O55W Na14 O2T 92(3) . 2_656
O60W Na14 O63W 99(5) . .
O19W Na14 O63W 79(3) . .
O55W Na14 O63W 167(4) . .
O2T Na14 O63W 92(3) 2_656 .
O60W Na14 O37T 111(4) . 1_655
O19W Na14 O37T 71(3) . 1_655
O55W Na14 O37T 84(3) . 1_655
O2T Na14 O37T 166(3) 2_656 1_655
O63W Na14 O37T 89(3) . 1_655
O60W Na14 Na11 134(4) . 1_655
O19W Na14 Na11 46(2) . 1_655
O55W Na14 Na11 122(3) . 1_655
O2T Na14 Na11 119(3) 2_656 1_655
O63W Na14 Na11 45(3) . 1_655
O37T Na14 Na11 53.2(16) 1_655 1_655
O60W Na14 Na20 56(4) . 2_756
O19W Na14 Na20 125(3) . 2_756
O55W Na14 Na20 46(3) . 2_756
O2T Na14 Na20 65(2) 2_656 2_756
O63W Na14 Na20 146(4) . 2_756
O37T Na14 Na20 120(3) 1_655 2_756
Na11 Na14 Na20 168(3) 1_655 2_756
O60W Na14 W2 99(4) . 2_656
O19W Na14 W2 79(2) . 2_656
O55W Na14 W2 103(3) . 2_656
O2T Na14 W2 20.9(12) 2_656 2_656
O63W Na14 W2 77(3) . 2_656
O37T Na14 W2 148(2) 1_655 2_656
Na11 Na14 W2 98.8(17) 1_655 2_656
Na20 Na14 W2 84.7(19) 2_756 2_656
O26W Na15 O13W 100(3) . .
O26W Na15 Na19 134(3) . 1_455
O13W Na15 Na19 119(3) . 1_455
O26W Na15 Na5 46.6(19) . .
O13W Na15 Na5 97(2) . .
Na19 Na15 Na5 102(3) 1_455 .
O26W Na15 Na6 100(3) . .
O13W Na15 Na6 43.3(18) . .
Na19 Na15 Na6 93(3) 1_455 .
Na5 Na15 Na6 68.1(16) . .
O26W Na15 Na4 100(3) . .
O13W Na15 Na4 32.1(16) . .
Na19 Na15 Na4 126(3) 1_455 .
Na5 Na15 Na4 121(2) . .
Na6 Na15 Na4 75.3(16) . .
Na12 Na16 O12T 88(3) . 2_656
Na12 Na16 O4W 84(3) . 2_756
O12T Na16 O4W 169(3) 2_656 2_756
Na12 Na16 O10W 101(3) . .
O12T Na16 O10W 78(2) 2_656 .
O4W Na16 O10W 95(3) 2_756 .
Na12 Na16 O40T 169(3) . 2_756
O12T Na16 O40T 80(2) 2_656 2_756
O4W Na16 O40T 107(3) 2_756 2_756
O10W Na16 O40T 75(2) . 2_756
Na12 Na16 W40 163(3) . 2_756
O12T Na16 W40 107(2) 2_656 2_756
O4W Na16 W40 79.3(19) 2_756 2_756
O10W Na16 W40 77.0(19) . 2_756
O40T Na16 W40 27.6(11) 2_756 2_756
W2A Na18 O14 44.6(19) 2_656 2_656
W2A Na18 O25 41.7(18) 2_656 2_656
O14 Na18 O25 65(2) 2_656 2_656
W2A Na18 O56W 133(4) 2_656 .
O14 Na18 O56W 101(3) 2_656 .
O25 Na18 O56W 101(3) 2_656 .
W2A Na18 O45 78(3) 2_656 2_656
O14 Na18 O45 54.5(18) 2_656 2_656
O25 Na18 O45 55.7(18) 2_656 2_656
O56W Na18 O45 56(2) . 2_656
W2A Na18 O12 14.3(13) 2_656 2_656
O14 Na18 O12 55.0(18) 2_656 2_656
O25 Na18 O12 51.0(17) 2_656 2_656
O56W Na18 O12 148(3) . 2_656
O45 Na18 O12 92(2) 2_656 2_656
W3A Na19 Na15 100(3) 2_656 1_655
W3A Na19 O67 76(2) 2_656 2_656
Na15 Na19 O67 103(3) 1_655 2_656
W3A Na19 O37 46.4(17) 2_656 2_656
Na15 Na19 O37 69(2) 1_655 2_656
O67 Na19 O37 53.6(17) 2_656 2_656
W3A Na19 O62W 114(3) 2_656 .
Na15 Na19 O62W 102(3) 1_655 .
O67 Na19 O62W 151(4) 2_656 .
O37 Na19 O62W 152(4) 2_656 .
O18W Na20 O54W 93(4) . 2_656
O18W Na20 O55W 98(4) . 2_756
O54W Na20 O55W 165(5) 2_656 2_756
O18W Na20 O28W 82(3) . 1_655
O54W Na20 O28W 98(4) 2_656 1_655
O55W Na20 O28W 94(4) 2_756 1_655
O18W Na20 O60W 160(4) . 2_756
O54W Na20 O60W 90(4) 2_656 2_756
O55W Na20 O60W 77(4) 2_756 2_756
O28W Na20 O60W 118(4) 1_655 2_756
O18W Na20 Na14 142(4) . 2_756
O54W Na20 Na14 125(4) 2_656 2_756
O55W Na20 Na14 44(3) 2_756 2_756
O28W Na20 Na14 96(3) 1_655 2_756
O60W Na20 Na14 38(3) 2_756 2_756
O8W Na21 O5T 88(3) 2_656 1_655
O8W Na21 Na2 43(2) 2_656 2_656
O5T Na21 Na2 84(2) 1_655 2_656
Na1 O2W Na2 91.7(18) . 1_655
Na21 O8W Na2 98(3) 2_656 .
Na2 O9W Na1 92(2) . 1_455
Na1 O10W Na16 127(3) . .
Na1 O12W Na12 116(2) . .
Na4 O13W Na6 154(3) . .
Na4 O13W Na15 113(3) . .
Na6 O13W Na15 92(3) . .
Na9 O16W Na10 87(2) 1_455 .
Na11 O19W Na14 87(3) 1_655 .
Na8 O21W Na7 90(3) . .
Na3 O23W Na13 106(3) . .
Na3 O24W Na9 132(3) . .
Na15 O26W Na5 89(3) . .
Na8 O49W Na7 88(3) . .
Na8 O49W Na6 115(4) . .
Na7 O49W Na6 109(4) . .
Na14 O55W Na20 90(4) . 2_756
Na14 O60W Na20 85(4) . 2_756
Na10 O61W Na9 93(4) . 1_455
Na11 O63W Na14 87(4) 1_655 .

loop_
_geom_bond_atom_site_label_1
_geom_bond_atom_site_label_2
_geom_bond_distance
_geom_bond_site_symmetry_2
W1 O1T 1.59(4) .
W1 W1A 1.80(4) .
W1 O14 1.85(4) .
W1 O19 1.87(4) .
W1 O13 1.97(4) .
W1 O12 1.99(4) .
W1 W2A 2.04(4) .
W1 O2P1 2.38(4) .
W1 Rb1 4.25(2) 2_656
W1A O13 0.87(5) .
W1A O19 1.91(6) .
W1A W3 2.09(4) .
W1A O38 2.14(6) .
W1A O2P1 2.30(6) .
W1A Rb1 3.02(5) 2_656
W2 O2T 1.69(4) .
W2 O25 1.78(4) .
W2 O12 1.83(4) .
W2 W3A 1.86(4) .
W2 O23 1.93(4) .
W2 O26 1.98(4) .
W2 W2A 1.99(4) .
W2 O2P1 2.41(4) .
W2 Na14 3.69(6) 2_656
W2A O12 0.94(5) .
W2A O25 1.95(6) .
W2A O14 2.05(6) .
W2A Na18 2.35(9) 2_656
W2A O2P1 2.49(6) .
W3 O3T 1.68(5) .
W3 O38 1.89(5) .
W3 O13 1.91(4) .
W3 O37 1.94(4) .
W3 O23 1.95(4) .
W3 W3A 2.05(4) .
W3 O2P1 2.40(4) .
W3 Rb1 4.309(19) 2_656
W3A O23 0.90(5) .
W3A O26 2.04(6) .
W3A O37 2.18(5) .
W3A O2P1 2.39(6) .
W3A Na19 2.63(8) 2_656
W4 O4T 1.70(4) .
W4 O410 1.77(4) .
W4 O49 1.83(4) .
W4 O45 1.93(4) .
W4 O14 2.03(4) .
W4 O1P1 2.39(4) .
W5 O5T 1.69(4) .
W5 O511 1.80(4) .
W5 O56 1.89(4) .
W5 O45 1.98(4) .
W5 O25 2.10(4) .
W5 O1P1 2.39(4) .
W6 O6T 1.72(4) .
W6 O612 1.79(4) .
W6 O56 1.86(4) .
W6 O26 1.86(4) .
W6 O67 1.91(4) .
W6 O3P1 2.38(4) .
W7 O7T 1.74(4) .
W7 O713 1.81(4) .
W7 O78 1.90(3) .
W7 O37 1.91(4) .
W7 O67 1.93(4) .
W7 O3P1 2.37(4) .
W8 O8T 1.69(4) .
W8 O814 1.75(4) .
W8 O78 1.87(3) .
W8 O89 1.96(4) .
W8 O38 2.01(4) .
W8 O4P1 2.40(4) .
W8 Rb1 4.249(19) 2_656
W9 O9T 1.61(4) .
W9 O915 1.82(4) .
W9 O89 1.86(4) .
W9 O49 1.89(4) .
W9 O19 1.98(4) .
W9 O4P1 2.36(4) .
W9 Rb1 4.21(2) 2_656
W10 O10T 1.69(4) .
W10 O10A 1.77(4) .
W10 O105 1.86(5) .
W10 O101 1.92(4) .
W10 O410 2.10(4) .
W10 O1P2 2.32(4) .
W11 O11T 1.70(4) .
W11 O11A 1.71(4) .
W11 O101 1.91(4) .
W11 O112 1.92(4) .
W11 O511 2.07(4) .
W11 O1P2 2.39(4) .
W12 O12T 1.68(4) .
W12 O12A 1.69(4) .
W12 O112 1.88(4) .
W12 O123 1.93(4) .
W12 O612 2.06(4) .
W12 O2P2 2.32(4) .
W13 O13T 1.69(4) .
W13 O13A 1.78(3) .
W13 O134 1.90(4) .
W13 O123 1.93(4) .
W13 O713 2.06(4) .
W13 O2P2 2.38(4) .
W14 O14T 1.70(4) .
W14 O14A 1.77(4) .
W14 O134 1.90(4) .
W14 O145 1.96(4) .
W14 O814 2.12(4) .
W14 O3P2 2.35(4) .
W15 O15A 1.72(4) .
W15 O15T 1.72(3) .
W15 O145 1.90(4) .
W15 O105 1.92(4) .
W15 O915 2.05(4) .
W15 O3P2 2.37(4) .
W16 O16T 1.60(9) .
W16 W16A 1.61(3) .
W16 O248 1.92(6) .
W16 O169 1.94(6) .
W16 O168 2.03(7) .
W16 W18A 2.04(3) .
W16 O167 2.08(7) .
W16 O3P3 2.40(5) .
W16A O167 1.05(6) .
W16A O169 1.81(6) .
W16A O170 2.27(5) .
W16A W17 2.35(3) .
W16A O3P3 2.41(5) .
W17 O167 1.69(7) .
W17 O17T 1.76(7) .
W17 O171 1.84(5) .
W17 O178 1.94(6) .
W17 O170 1.96(5) .
W17 W17A 2.04(3) .
W17 O3P3 2.39(4) .
W17A O178 0.71(6) .
W17A W18 1.70(3) .
W17A O182 1.83(5) .
W17A O3P3 2.10(5) .
W17A O171 2.10(6) .
W18 O18T 1.74(7) .
W18 O168 1.77(7) .
W18 O178 1.77(6) .
W18 O182 1.79(5) .
W18 O183 1.92(5) .
W18 W18A 2.28(3) .
W18 O3P3 2.34(5) .
W18A O168 1.17(7) .
W18A O248 1.76(6) .
W18A O183 2.05(6) .
W19 O19T 1.72(5) .
W19 O195 1.77(5) .
W19 O194 1.87(5) .
W19 O190 1.90(6) .
W19 O169 1.93(6) .
W19 O4P3 2.40(5) .
W20 O20T 1.62(5) .
W20 O206 1.80(4) .
W20 O201 1.83(5) .
W20 O190 1.90(6) .
W20 O170 1.93(5) .
W20 O4P3 2.31(5) .
W21 O21T 1.65(5) .
W21 O217 1.75(5) .
W21 O201 1.89(5) .
W21 O212 1.99(5) .
W21 O171 2.00(5) .
W21 O1P3 2.30(5) .
W22 O22T 1.72(5) .
W22 O223 1.79(5) .
W22 O228 1.85(5) .
W22 O212 1.88(5) .
W22 O182 2.05(4) .
W22 O1P3 2.39(5) .
W23 O23T 1.73(5) .
W23 O239 1.84(4) .
W23 O234 1.85(6) .
W23 O223 1.95(5) .
W23 O183 2.00(5) .
W23 O2P3 2.35(5) .
W24 O24T 1.46(5) .
W24 O240 1.84(5) .
W24 O194 1.90(5) .
W24 O234 1.96(6) .
W24 O248 2.02(6) .
W24 O2P3 2.37(5) .
W25 O25T 1.68(5) .
W25 O25A 1.77(4) .
W25 O256 1.90(4) .
W25 O250 1.92(5) .
W25 O195 2.12(5) .
W25 O257 2.36(5) .
W26 O26T 1.67(4) .
W26 O26A 1.75(4) .
W26 O267 1.91(5) .
W26 O256 1.94(4) .
W26 O206 2.08(4) .
W26 O257 2.32(5) .
W27 O27T 1.63(4) .
W27 O27A 1.78(4) .
W27 O267 1.89(5) .
W27 O278 1.99(5) .
W27 O217 2.14(5) .
W27 O2P4 2.25(5) .
W28 O28T 1.70(4) .
W28 O28A 1.72(4) .
W28 O289 1.87(5) .
W28 O278 1.95(5) .
W28 O228 2.04(5) .
W28 O2P4 2.34(5) .
W29 O29A 1.73(4) .
W29 O29T 1.74(4) .
W29 O289 1.90(5) .
W29 O290 1.90(5) .
W29 O239 2.01(4) .
W29 O3P4 2.37(5) .
W29 Na13 3.72(6) .
W30 O30T 1.64(5) .
W30 O30A 1.82(4) .
W30 O250 1.88(5) .
W30 O290 1.90(5) .
W30 O240 2.03(5) .
W30 O3P4 2.29(5) .
W31 O31T 1.68(5) .
W31 W32A 1.72(5) .
W31 W31A 1.82(5) .
W31 O319 1.88(5) .
W31 O314 1.89(4) .
W31 O312 2.02(6) .
W31 O313 2.05(5) .
W31 O1P5 2.38(4) .
W31A O313 1.05(6) .
W31A O319 1.73(7) .
W31A O338 2.27(7) .
W31A W33 2.36(5) .
W32 O32T 1.74(5) .
W32 O312 1.82(5) .
W32 W33A 1.83(6) .
W32 O323 1.88(5) .
W32 O326 1.88(4) .
W32 O325 1.89(4) .
W32 W32A 2.30(5) .
W32 O1P5 2.31(4) .
W32 Rb1 4.11(2) .
W32A O312 0.94(6) .
W32A O314 1.83(7) .
W32A O325 2.31(6) .
W32A O1P5 2.47(6) .
W33 O33T 1.68(5) .
W33 O313 1.76(5) .
W33 O337 1.84(4) .
W33 O323 1.89(5) .
W33 O338 1.92(4) .
W33 W33A 1.95(6) .
W33 O1P5 2.34(4) .
W33A O323 0.73(7) .
W33A O326 2.04(8) .
W33A O337 2.08(7) .
W33A O1P5 2.21(7) .
W34 O34T 1.71(4) .
W34 O345 1.83(5) .
W34 O349 1.85(5) .
W34 O314 2.01(4) .
W34 O346 2.08(4) .
W34 O2P5 2.34(4) .
W35 O35T 1.69(5) .
W35 O350 1.79(4) .
W35 O346 1.80(4) .
W35 O356 1.95(4) .
W35 O325 1.97(4) .
W35 O2P5 2.36(4) .
W36 O36T 1.68(4) .
W36 O361 1.75(4) .
W36 O356 1.82(4) .
W36 O367 1.94(5) .
W36 O326 1.94(4) .
W36 O3P5 2.31(4) .
W36 Rb1 4.12(2) .
W37 O37T 1.68(4) .
W37 O378 1.78(4) .
W37 O372 1.78(4) .
W37 O367 1.89(5) .
W37 O337 2.02(4) .
W37 O3P5 2.34(4) .
W38 O38T 1.66(4) .
W38 O383 1.78(4) .
W38 O389 1.84(5) .
W38 O338 1.97(4) .
W38 O378 1.97(4) .
W38 O4P5 2.37(4) .
W39 O39T 1.61(5) .
W39 O394 1.79(4) .
W39 O349 1.91(5) .
W39 O389 1.96(5) .
W39 O319 1.99(5) .
W39 O4P5 2.37(4) .
W40 O40T 1.71(4) .
W40 O40A 1.75(4) .
W40 O401 1.86(4) .
W40 O405 1.87(4) .
W40 O350 2.08(4) .
W40 O1P6 2.36(3) .
W40 Na16 3.53(6) 2_756
W41 O41A 1.76(4) .
W41 O41T 1.77(4) .
W41 O401 1.93(4) .
W41 O412 1.96(4) .
W41 O361 2.09(4) .
W41 O2P6 2.38(4) .
W42 O42T 1.68(4) .
W42 O42A 1.73(3) .
W42 O423 1.87(4) .
W42 O412 1.90(4) .
W42 O372 2.09(4) .
W42 O2P6 2.39(4) .
W43 O43T 1.72(4) .
W43 O43A 1.72(3) .
W43 O423 1.90(5) .
W43 O434 1.94(4) .
W43 O383 2.06(4) .
W43 O3P6 2.35(4) .
W44 O44T 1.59(5) .
W44 O44A 1.73(4) .
W44 O445 1.89(4) .
W44 O434 1.91(4) .
W44 O394 2.07(4) .
W44 O3P6 2.34(4) .
W45 O45T 1.63(4) .
W45 O45A 1.78(4) .
W45 O445 1.90(4) .
W45 O405 1.98(4) .
W45 O345 2.06(5) .
W45 O1P6 2.39(3) .
W46 O46T 1.67(8) .
W46 O546 1.81(5) .
W46 O468 1.86(9) .
W46 W47A 1.88(3) .
W46 O496 1.93(5) .
W46 W46A 2.02(2) .
W46 O467 1.14(6) .
W46 O3P7 2.42(5) .
W46A O468 1.07(9) .
W46A O546 1.86(5) .
W46A O538 1.92(6) .
W46A W48 1.95(2) .
W46A O3P7 2.27(6) .
W47 O47T 1.58(11) .
W47 O518 1.66(6) .
W47 O470 1.91(6) .
W47 O467 2.34(6) .
W47 W48A 1.97(2) .
W47 O478 1.99(7) .
W47 W47A 2.07(2) .
W47 O3P7 2.40(5) .
W47A O467 0.88(6) .
W47A O496 1.90(6) .
W47A O470 1.92(7) .
W47A O3P7 2.32(6) .
W48 O529 1.57(7) .
W48 O48T 1.70(7) .
W48 O478 1.71(7) .
W48 O538 1.94(6) .
W48 W48A 1.96(2) .
W48 O468 2.05(9) .
W48 O3P7 2.35(5) .
W48A O478 1.01(7) .
W48A O529 1.71(7) .
W48A O518 1.88(6) .
W48A O3P7 2.32(6) .
W49 O490 1.32(4) .
W49 O495 1.75(5) .
W49 O49T 1.75(5) .
W49 O496 1.94(5) .
W49 O494 2.03(6) .
W49 O4P7 2.39(6) .
W50 O50T 1.55(7) .
W50 O506 1.75(6) .
W50 O501 1.82(7) .
W50 O470 2.04(6) .
W50 O490 2.24(5) .
W50 O4P7 2.35(6) .
W51 O51T 1.59(7) .
W51 O517 1.72(6) .
W51 O501 1.90(7) .
W51 O512 1.91(7) .
W51 O518 2.25(6) .
W51 O2P7 2.34(6) .
W52 O52T 1.64(6) .
W52 O528 1.75(5) .
W52 O512 1.99(7) .
W52 O523 2.00(6) .
W52 O529 2.36(7) .
W52 O2P7 2.44(6) .
W53 O523 1.71(6) .
W53 O539 1.77(5) .
W53 O53T 1.79(5) .
W53 O534 1.94(7) .
W53 O538 1.98(6) .
W53 O1P7 2.40(6) .
W54 O494 1.62(6) .
W54 O540 1.72(5) .
W54 O54T 1.73(6) .
W54 O534 1.88(7) .
W54 O546 2.03(5) .
W54 O1P7 2.25(6) .
W55 O55A 1.63(5) .
W55 O556 1.67(5) .
W55 O55T 1.72(4) .
W55 O550 1.98(6) .
W55 O495 2.12(5) .
W55 O4P8 2.36(6) .
W56 O56T 1.59(5) .
W56 O56A 1.68(5) .
W56 O567 1.95(6) .
W56 O556 2.08(5) .
W56 O506 2.13(6) .
W56 O4P8 2.33(6) .
W57 O57T 1.67(5) .
W57 O57A 1.77(4) .
W57 O567 1.83(6) .
W57 O578 1.96(5) .
W57 O517 2.17(6) .
W57 O1P8 2.30(5) .
W57 Na3 3.67(4) 1_455
W58 O58T 1.57(5) .
W58 O58A 1.72(4) .
W58 O578 1.85(5) .
W58 O589 1.89(5) .
W58 O528 2.15(5) .
W58 O1P8 2.31(5) .
W59 O59T 1.64(5) .
W59 O59A 1.73(4) .
W59 O589 1.82(5) .
W59 O590 1.96(5) .
W59 O539 2.09(5) .
W59 O3P8 2.33(5) .
W60 O60T 1.70(6) .
W60 O60A 1.70(4) .
W60 O550 1.75(6) .
W60 O590 1.85(5) .
W60 O540 2.15(5) .
W60 O3P8 2.32(5) .
P1 O1P1 1.46(4) .
P1 O3P1 1.47(4) .
P1 O4P1 1.51(4) .
P1 O2P1 1.58(4) .
P2 O3P2 1.48(4) .
P2 O2P2 1.53(4) .
P2 O1P2 1.54(4) .
P2 O4P2 1.59(4) .
P3 O2P3 1.47(5) .
P3 O1P3 1.54(5) .
P3 O4P3 1.55(5) .
P3 O3P3 1.65(5) .
P4 O257 1.51(5) .
P4 O3P4 1.55(5) .
P4 O2P4 1.57(5) .
P4 O1P4 1.60(4) .
P5 O4P5 1.51(4) .
P5 O2P5 1.54(4) .
P5 O3P5 1.57(4) .
P5 O1P5 1.65(4) .
P6 O2P6 1.49(4) .
P6 O3P6 1.50(4) .
P6 O1P6 1.51(4) .
P6 O4P6 1.60(4) .
P7 O2P7 1.47(6) .
P7 O4P7 1.52(6) .
P7 O1P7 1.55(6) .
P7 O3P7 1.65(5) .
P8 O4P8 1.54(6) .
P8 O3P8 1.55(5) .
P8 O2P8 1.59(4) .
P8 O1P8 1.62(5) .
P9 O4P9 1.53(4) .
P9 O1P9 1.53(4) .
P9 O3P9 1.57(4) .
P9 O2P9 1.60(4) .
P10 O1P0 1.51(4) .
P10 O2P0 1.54(4) .
P10 O3P0 1.56(4) .
P10 O4P0 1.56(4) .
P11 O3PA 1.54(4) .
P11 O4PA 1.54(5) .
P11 O1PA 1.56(5) .
P11 O2PA 1.58(4) .
P12 O4PB 1.50(4) .
P12 O2PB 1.53(4) .
P12 O1PB 1.58(4) .
P12 O3PB 1.60(4) .
Ni1 O1NN 1.98(4) .
Ni1 O13A 2.04(4) .
Ni1 O2P0 2.04(4) .
Ni1 O1P9 2.05(4) .
Ni1 O14A 2.06(4) .
Ni1 O4P2 2.17(4) .
Ni2 O1N2 2.02(4) .
Ni2 O2P0 2.03(4) .
Ni2 O2NN 2.06(4) .
Ni2 O12A 2.07(4) .
Ni2 O11A 2.10(4) .
Ni2 O4P2 2.19(4) .
Ni3 O10A 2.01(4) .
Ni3 O2NN 2.02(4) .
Ni3 O1P9 2.05(4) .
Ni3 O1N3 2.07(4) .
Ni3 O15A 2.12(4) .
Ni3 O4P2 2.16(4) .
Ni4 O2PA 2.04(4) .
Ni4 O4NN 2.04(4) .
Ni4 O28A 2.06(4) .
Ni4 O1N4 2.07(4) .
Ni4 O29A 2.09(4) .
Ni4 O1P4 2.15(4) .
Ni5 O27A 2.00(4) .
Ni5 O4NN 2.03(4) .
Ni5 O26A 2.07(4) .
Ni5 O1N5 2.09(4) .
Ni5 O2PB 2.13(4) .
Ni5 O1P4 2.17(4) .
Ni6 O30A 1.97(4) .
Ni6 O2PA 2.02(4) .
Ni6 O2PB 2.04(4) .
Ni6 O6NN 2.06(4) .
Ni6 O25A 2.07(4) .
Ni6 O1P4 2.18(4) .
Ni7 O4P0 2.02(4) .
Ni7 O43A 2.05(3) .
Ni7 O42A 2.06(3) .
Ni7 O1N7 2.06(4) .
Ni7 O1NN 2.08(4) .
Ni7 O4P6 2.19(4) .
Ni8 O2P9 2.03(4) .
Ni8 O41A 2.04(4) .
Ni8 O40A 2.04(4) .
Ni8 O1NN 2.06(4) .
Ni8 O4P6 2.09(4) .
Ni8 O1N8 2.09(4) .
Ni9 O94N 2.01(4) .
Ni9 O2P9 2.02(3) .
Ni9 O45A 2.02(4) .
Ni9 O44A 2.06(4) .
Ni9 O4P0 2.09(4) .
Ni9 O4P6 2.13(4) .
Ni10 O1PA 2.00(4) .
Ni10 O6NN 2.02(4) .
Ni10 O60A 2.05(4) .
Ni10 O1N0 2.11(4) .
Ni10 O2P8 2.13(4) .
Ni10 O55A 2.14(5) .
Ni11 O3PB 2.01(4) .
Ni11 O14N 2.03(4) .
Ni11 O59A 2.06(4) .
Ni11 O1PA 2.07(4) .
Ni11 O58A 2.08(4) .
Ni11 O2P8 2.17(4) .
Ni12 O6NN 2.00(4) .
Ni12 O57A 2.01(4) .
Ni12 O3PB 2.01(4) .
Ni12 O2N2 2.03(4) .
Ni12 O56A 2.08(5) .
Ni12 O2P8 2.16(4) .
Ni13 O4NN 2.03(4) .
Ni13 O2NN 2.06(4) .
Ni13 O3P9 2.11(4) .
Ni13 O3PA 2.12(4) .
Ni13 O4PB 2.12(4) .
Ni13 O3P0 2.17(4) .
Ni14 O3P0 1.98(4) .
Ni14 O3PA 2.03(4) .
Ni14 O1ND 2.04(4) .
Ni14 O14N 2.08(4) .
Ni14 O2ND 2.11(5) .
Ni14 O94N 2.14(4) .
O2T Na14 2.39(7) 2_656
O4PA Na13 2.64(8) .
O5T Na21 2.55(10) 1_455
O6T Na1 2.44(5) 2_656
O8T Na8 2.42(7) .
O12 Na18 3.01(9) 2_656
O12T Na16 2.33(8) 2_656
O13 Rb1 3.36(5) 2_656
O14T Na7 2.57(6) .
O14 Na18 2.89(9) 2_656
O15T Na2 2.47(5) 2_656
O17T Na17 2.56(9) .
O19 Rb1 3.31(5) 2_656
O23T Na9 2.46(7) .
O25 Na18 2.92(9) 2_656
O26T Na10 2.53(6) .
O29A Na13 2.75(7) .
O29T Na3 2.36(6) .
O32T Rb1 3.26(5) .
O36T Na8 2.88(7) 2_656
O36T Rb1 3.13(5) .
O37T Na14 2.58(7) 1_455
O37T Na11 2.67(6) .
O37 Na19 2.87(9) 2_656
O38 Rb1 3.29(5) 2_656
O40T Na16 2.61(7) 2_756
O41T Na8 2.64(7) 2_656
O42A Na5 2.97(5) .
O45 Na18 3.00(9) 2_656
O57T Na3 2.65(6) 1_455
O67 Na19 2.84(8) 2_656
O89 Rb1 3.23(5) 2_656
O134 Na6 3.01(6) .
O326 Rb1 3.40(5) .
Rb1 W1A 3.02(5) 2_656
Rb1 O89 3.23(5) 2_656
Rb1 O38 3.29(5) 2_656
Rb1 O19 3.31(5) 2_656
Rb1 O13 3.36(5) 2_656
Rb1 W9 4.21(2) 2_656
Rb1 W8 4.249(19) 2_656
Na1 O10W 2.34(6) .
Na1 O7W 2.37(6) .
Na1 O2W 2.41(6) .
Na1 O6T 2.44(5) 2_656
Na1 O12W 2.48(6) .
Na1 O9W 2.50(6) 1_655
Na1 Na2 3.52(4) 1_655
Na2 O11W 2.37(6) .
Na2 O9W 2.40(6) .
Na2 O15T 2.47(5) 2_656
Na2 O8W 2.48(7) .
Na2 O2W 2.50(5) 1_455
Na2 Na1 3.52(4) 1_455
Na2 Na21 3.61(9) 2_656
Na3 O25W 2.35(7) .
Na3 O24W 2.37(8) .
Na3 O23W 2.37(8) .
Na3 O3W 2.39(6) .
Na3 O57T 2.65(6) 1_655
Na3 W57 3.67(4) 1_655
Na3 Na13 3.93(7) .
Na4 O13W 2.22(7) .
Na4 O29W 2.81(9) .
Na4 Na6 3.07(6) 2_556
Na4 Na15 3.85(8) .
Na4 Na8 4.19(7) 2_556
Na5 O26W 2.40(7) .
Na5 Na15 3.31(8) .
Na5 Na6 3.77(6) .
Na6 O13W 2.35(7) .
Na6 O49W 2.82(10) .
Na6 Na4 3.07(6) 2_556
Na6 Na15 3.42(8) .
Na7 O49W 2.52(10) .
Na7 O21W 2.61(9) .
Na7 Na8 3.47(7) .
Na7 Na7 3.80(10) 2_656
Na8 O21W 2.27(10) .
Na8 O49W 2.48(10) .
Na8 O27W 2.56(8) .
Na8 O41T 2.64(7) 2_656
Na8 O36T 2.88(7) 2_656
Na8 Na4 4.19(7) 2_556
Na9 O40W 2.28(8) .
Na9 O61W 2.40(10) 1_655
Na9 O16W 2.41(7) 1_655
Na9 O17W 2.42(7) .
Na9 O24W 2.61(8) .
Na9 Na10 3.40(6) 1_655
Na10 O20W 2.27(9) .
Na10 O61W 2.29(10) .
Na10 O64W 2.45(11) .
Na10 O16W 2.51(7) .
Na10 O65W 2.51(10) .
Na10 Na9 3.40(6) 1_455
Na11 O22W 2.26(8) .
Na11 O63W 2.32(11) 1_455
Na11 O19W 2.32(8) 1_455
Na11 O44W 2.49(8) .
Na11 Na14 3.24(8) 1_455
Na12 Na16 2.27(8) .
Na12 O59W 2.60(11) 2_656
Na12 O12W 2.73(7) .
Na12 O39W 2.79(10) .
Na13 O23W 2.56(10) .
Na14 O60W 2.12(13) .
Na14 O19W 2.38(9) .
Na14 O55W 2.38(10) .
Na14 O2T 2.39(7) 2_656
Na14 O63W 2.41(11) .
Na14 O37T 2.58(7) 1_655
Na14 Na11 3.24(8) 1_655
Na14 Na20 3.42(10) 2_756
Na14 W2 3.69(6) 2_656
Na15 O26W 2.30(8) .
Na15 O13W 2.40(8) .
Na15 Na19 2.70(10) 1_455
Na16 O12T 2.33(7) 2_656
Na16 O4W 2.33(8) 2_756
Na16 O10W 2.53(8) .
Na16 O40T 2.61(7) 2_756
Na16 W40 3.53(6) 2_756
Na18 W2A 2.35(9) 2_656
Na18 O14 2.89(9) 2_656
Na18 O25 2.92(9) 2_656
Na18 O56W 2.97(12) .
Na18 O45 3.00(9) 2_656
Na18 O12 3.01(9) 2_656
Na19 W3A 2.63(8) 2_656
Na19 Na15 2.70(10) 1_655
Na19 O67 2.84(8) 2_656
Na19 O37 2.87(9) 2_656
Na19 O62W 2.91(12) .
Na20 O18W 2.28(10) .
Na20 O54W 2.41(12) 2_656
Na20 O55W 2.44(12) 2_756
Na20 O28W 2.45(10) 1_655
Na20 O60W 2.85(14) 2_756
Na20 Na14 3.42(10) 2_756
Na21 O8W 2.31(10) 2_656
Na21 O5T 2.55(10) 1_655
Na21 Na2 3.61(9) 2_656
O2W Na2 2.50(5) 1_655
O4W Na16 2.33(8) 2_756
O8W Na21 2.31(10) 2_656
O9W Na1 2.50(6) 1_455
O16W Na9 2.41(7) 1_455
O19W Na11 2.32(8) 1_655
O28W Na20 2.45(10) 1_455
O54W Na20 2.41(13) 2_656
O55W Na20 2.44(12) 2_756
O59W Na12 2.60(11) 2_656
O60W Na20 2.85(14) 2_756
O61W Na9 2.40(10) 1_455
O63W Na11 2.32(11) 1_655
